data_4324630
loop_
_publ_author_name
'Daniel Rios'
'Miriam M. Gillett-Kunnath'
'Jacob D. Taylor'
'Allen G. Oliver'
'Slavi C. Sevov'

_publ_section_title
;
 Addition of a Thallium Vertex to Empty and Centered Nine-Atom Deltahedral
 Zintl Ions of Germanium and Tin
;
_journal_name_full 'Inorganic Chemistry'
_journal_page_first 2373
_journal_page_last 2377
_journal_paper_doi 10.1021/ic102152e
_journal_volume 50
_journal_year 2011
_chemical_formula_sum 'C112 H232 K6 N16 Ni2 O36 Sn18 Tl0.88'
_chemical_formula_weight 5046.40
_chemical_name_systematic
; 
 ? 
;
_space_group_IT_number 14
_symmetry_cell_setting monoclinic
_symmetry_space_group_name_Hall '-P 2ybc'
_symmetry_space_group_name_H-M 'P 1 21/c 1'
_atom_sites_solution_hydrogens geom
_atom_sites_solution_primary direct
_atom_sites_solution_secondary difmap
_audit_creation_method SHELXL-97
_cell_angle_alpha 90.00
_cell_angle_beta 93.2360(10)
_cell_angle_gamma 90.00
_cell_formula_units_Z 4
_cell_length_a 28.2574(11)
_cell_length_b 23.4554(9)
_cell_length_c 27.7372(10)
_cell_measurement_reflns_used 9829
_cell_measurement_temperature 100(2)
_cell_measurement_theta_max 26.35
_cell_measurement_theta_min 2.26
_cell_volume 18354.6(12)
_computing_cell_refinement 'Bruker SAINT v7.66A'
_computing_data_collection 'Bruker APEX-II v2009-9'
_computing_data_reduction 'Bruker SAINT v7.66A'
_computing_structure_refinement 'SHELXL-97 (Sheldrick, 2008)'
_computing_structure_solution 'SHELXS-97 (Sheldrick, 2008)'
_diffrn_ambient_temperature 100(2)
_diffrn_detector_area_resol_mean 8.33
_diffrn_measured_fraction_theta_full 0.995
_diffrn_measured_fraction_theta_max 0.995
_diffrn_measurement_device_type 'Bruker Kappa X8-APEX-II'
_diffrn_measurement_method 'combination of \w and \f-scans '
_diffrn_radiation_monochromator graphite
_diffrn_radiation_source 'fine-focus sealed tube'
_diffrn_radiation_type MoK\a
_diffrn_radiation_wavelength 0.71073
_diffrn_reflns_av_R_equivalents 0.0370
_diffrn_reflns_av_sigmaI/netI 0.0278
_diffrn_reflns_limit_h_max 35
_diffrn_reflns_limit_h_min -35
_diffrn_reflns_limit_k_max 29
_diffrn_reflns_limit_k_min -28
_diffrn_reflns_limit_l_max 26
_diffrn_reflns_limit_l_min -34
_diffrn_reflns_number 268161
_diffrn_reflns_theta_full 26.40
_diffrn_reflns_theta_max 26.40
_diffrn_reflns_theta_min 1.13
_exptl_absorpt_coefficient_mu 3.561
_exptl_absorpt_correction_T_max 0.7454
_exptl_absorpt_correction_T_min 0.4197
_exptl_absorpt_correction_type multi-scan
_exptl_absorpt_process_details 'SADABS, Sheldrick (2008)'
_exptl_crystal_colour 'dark brown'
_exptl_crystal_density_diffrn 1.826
_exptl_crystal_description plate
_exptl_crystal_F_000 9780
_exptl_crystal_size_max 0.13
_exptl_crystal_size_mid 0.12
_exptl_crystal_size_min 0.05
_refine_diff_density_max 6.446
_refine_diff_density_min -5.239
_refine_diff_density_rms 0.188
_refine_ls_extinction_method none
_refine_ls_goodness_of_fit_ref 1.077
_refine_ls_hydrogen_treatment constr
_refine_ls_matrix_type full
_refine_ls_number_parameters 1783
_refine_ls_number_reflns 37468
_refine_ls_number_restraints 0
_refine_ls_restrained_S_all 1.077
_refine_ls_R_factor_all 0.0823
_refine_ls_R_factor_gt 0.0676
_refine_ls_shift/su_max 0.073
_refine_ls_shift/su_mean 0.001
_refine_ls_structure_factor_coef Fsqd
_refine_ls_weighting_details 'calc w=1/[\s^2^(Fo^2^)+(0.0642P)^2^+231.5553P] where P=(Fo^2^+2Fc^2^)/3'
_refine_ls_weighting_scheme calc
_refine_ls_wR_factor_gt 0.1641
_refine_ls_wR_factor_ref 0.1727
_reflns_number_gt 29918
_reflns_number_total 37468
_reflns_threshold_expression >2sigma(I)
_cod_data_source_file ic102152e_si_002_3.cif
_cod_data_source_block dr28
_cod_original_sg_symbol_Hall '-P 2yc'
_cod_database_code 4324630

loop_
_symmetry_equiv_pos_as_xyz
'x, y, z'
'-x, y+1/2, -z+1/2'
'-x, -y, -z'
'x, -y-1/2, z-1/2'

loop_
_atom_site_label
_atom_site_type_symbol
_atom_site_fract_x
_atom_site_fract_y
_atom_site_fract_z
_atom_site_U_iso_or_equiv
_atom_site_adp_type
_atom_site_occupancy
_atom_site_symmetry_multiplicity
_atom_site_calc_flag
_atom_site_refinement_flags
_atom_site_disorder_assembly
_atom_site_disorder_group
Ni1 Ni 0.36571(4) 0.75339(4) 0.03113(3) 0.0304(2) Uani 1 1 d . . .
Tl1 Tl 0.43611(4) 0.62861(5) 0.02272(4) 0.0808(5) Uani 0.519(2) 1 d P . .
Sn1 Sn 0.35953(3) 0.66925(2) 0.09350(2) 0.04273(16) Uani 1 1 d . . .
Sn2 Sn 0.34052(3) 0.66272(3) -0.01830(2) 0.0546(2) Uani 1 1 d . . .
Sn3 Sn 0.42268(2) 0.74311(3) -0.04080(2) 0.04252(15) Uani 1 1 d . . .
Sn4 Sn 0.45107(3) 0.74050(4) 0.07192(3) 0.0710(3) Uani 1 1 d . . .
Sn5 Sn 0.41270(2) 0.84762(2) 0.02155(2) 0.03203(13) Uani 1 1 d . . .
Sn6 Sn 0.32602(2) 0.79300(2) -0.048053(19) 0.03253(13) Uani 1 1 d . . .
Sn7 Sn 0.27774(2) 0.73175(2) 0.04416(2) 0.03587(13) Uani 1 1 d . . .
Sn8 Sn 0.37076(3) 0.79412(3) 0.11796(2) 0.04741(17) Uani 1 1 d . . .
Sn9 Sn 0.30873(2) 0.85462(3) 0.04328(2) 0.04057(15) Uani 1 1 d . . .
Ni2 Ni 0.11741(4) 0.24589(4) 0.80699(4) 0.0333(2) Uani 1 1 d . . .
Tl2A Tl 0.16500(7) 0.21248(8) 0.69667(7) 0.0385(7) Uani 0.1743(17) 1 d P A 1
Sn1A Sn 0.14122(16) 0.3328(2) 0.75216(18) 0.0290(10) Uani 0.616(6) 1 d P A 1
Sn2A Sn 0.20719(14) 0.24110(17) 0.79870(14) 0.0513(7) Uani 0.616(6) 1 d P A 1
Sn3A Sn 0.13818(13) 0.13922(6) 0.78302(7) 0.0658(8) Uani 0.616(6) 1 d P A 1
Sn4A Sn 0.0841(3) 0.22720(12) 0.72213(9) 0.153(2) Uani 0.616(6) 1 d P A 1
Sn5A Sn 0.04267(10) 0.3120(2) 0.78947(12) 0.0879(11) Uani 0.616(6) 1 d P A 1
Sn6A Sn 0.15587(8) 0.32530(10) 0.85930(9) 0.0399(4) Uani 0.616(6) 1 d P A 1
Sn7A Sn 0.1488(2) 0.1865(3) 0.8827(3) 0.0469(17) Uani 0.616(6) 1 d P A 1
Sn8A Sn 0.04304(12) 0.18018(14) 0.81726(8) 0.0668(9) Uani 0.616(6) 1 d P A 1
Sn9A Sn 0.07113(9) 0.27149(13) 0.89088(9) 0.0460(5) Uani 0.616(6) 1 d P A 1
Tl2B Tl 0.09262(16) 0.37883(19) 0.84236(19) 0.129(2) Uani 0.182(3) 1 d P A 2
Sn1B Sn 0.1430(3) 0.3339(3) 0.7550(3) 0.040(2) Uani 0.384(6) 1 d P A 2
Sn2B Sn 0.04414(12) 0.29361(17) 0.77035(18) 0.0554(10) Uani 0.384(6) 1 d P A 2
Sn3B Sn 0.06373(14) 0.25797(16) 0.87524(16) 0.0398(8) Uani 0.384(6) 1 d P A 2
Sn4B Sn 0.1709(3) 0.3094(3) 0.86580(17) 0.0908(19) Uani 0.384(6) 1 d P A 2
Sn5B Sn 0.11551(15) 0.22688(14) 0.71164(14) 0.0695(12) Uani 0.384(6) 1 d P A 2
Sn6B Sn 0.06012(9) 0.16127(11) 0.80740(11) 0.0385(6) Uani 0.384(6) 1 d P A 2
Sn7B Sn 0.1493(2) 0.1835(4) 0.8771(5) 0.0268(10) Uani 0.384(6) 1 d P A 2
Sn8B Sn 0.2047(2) 0.2362(3) 0.78324(14) 0.0360(8) Uani 0.384(6) 1 d P A 2
Sn9B Sn 0.15558(10) 0.1264(3) 0.77694(13) 0.0736(12) Uani 0.384(6) 1 d P A 2
K1 K 0.32399(6) 0.33567(7) 0.54745(6) 0.0309(3) Uani 1 1 d . . .
O1A O 0.4015(2) 0.3013(3) 0.6100(2) 0.0406(14) Uani 1 1 d . . .
O2A O 0.3106(2) 0.3079(3) 0.6463(2) 0.0430(14) Uani 1 1 d . . .
O3A O 0.3526(2) 0.2796(3) 0.4642(2) 0.0469(15) Uani 1 1 d . . .
O4A O 0.2665(2) 0.2490(3) 0.5059(2) 0.0397(14) Uani 1 1 d . . .
O5A O 0.3556(2) 0.4468(3) 0.5242(2) 0.0411(14) Uani 1 1 d . . .
O6A O 0.2588(2) 0.4283(3) 0.5366(2) 0.0464(15) Uani 1 1 d . . .
N1A N 0.4220(2) 0.3510(3) 0.5166(2) 0.0368(16) Uani 1 1 d . . .
N2A N 0.2253(2) 0.3213(3) 0.5792(2) 0.0367(15) Uani 1 1 d . . .
C1A C 0.4552(4) 0.3171(5) 0.5467(4) 0.058(3) Uani 1 1 d . . .
H1AA H 0.4876 0.3308 0.5418 0.070 Uiso 1 1 calc R . .
H1AB H 0.4532 0.2771 0.5354 0.070 Uiso 1 1 calc R . .
C2A C 0.4477(3) 0.3179(5) 0.6000(3) 0.047(2) Uani 1 1 d . . .
H2AA H 0.4707 0.2918 0.6168 0.056 Uiso 1 1 calc R . .
H2AB H 0.4537 0.3568 0.6126 0.056 Uiso 1 1 calc R . .
C3A C 0.3943(3) 0.2972(4) 0.6591(3) 0.046(2) Uani 1 1 d . . .
H3AA H 0.3976 0.3355 0.6739 0.055 Uiso 1 1 calc R . .
H3AB H 0.4189 0.2722 0.6746 0.055 Uiso 1 1 calc R . .
C4A C 0.3470(4) 0.2739(4) 0.6683(4) 0.052(2) Uani 1 1 d . . .
H4AA H 0.3444 0.2346 0.6555 0.063 Uiso 1 1 calc R . .
H4AB H 0.3433 0.2724 0.7035 0.063 Uiso 1 1 calc R . .
C5A C 0.2649(3) 0.2855(4) 0.6559(3) 0.043(2) Uani 1 1 d . . .
H5AA H 0.2614 0.2841 0.6912 0.051 Uiso 1 1 calc R . .
H5AB H 0.2618 0.2462 0.6431 0.051 Uiso 1 1 calc R . .
C6A C 0.2269(4) 0.3221(5) 0.6327(4) 0.051(2) Uani 1 1 d . . .
H6AA H 0.1958 0.3092 0.6435 0.061 Uiso 1 1 calc R . .
H6AB H 0.2318 0.3619 0.6439 0.061 Uiso 1 1 calc R . .
C7A C 0.4239(3) 0.3352(4) 0.4653(3) 0.046(2) Uani 1 1 d . . .
H7AA H 0.4573 0.3344 0.4565 0.056 Uiso 1 1 calc R . .
H7AB H 0.4071 0.3645 0.4451 0.056 Uiso 1 1 calc R . .
C8A C 0.4012(3) 0.2765(4) 0.4545(3) 0.047(2) Uani 1 1 d . . .
H8AA H 0.4046 0.2662 0.4202 0.056 Uiso 1 1 calc R . .
H8AB H 0.4171 0.2470 0.4750 0.056 Uiso 1 1 calc R . .
C9A C 0.3291(4) 0.2265(4) 0.4554(4) 0.053(3) Uani 1 1 d . . .
H9AA H 0.3417 0.1980 0.4791 0.064 Uiso 1 1 calc R . .
H9AB H 0.3358 0.2128 0.4227 0.064 Uiso 1 1 calc R . .
C10A C 0.2778(4) 0.2319(5) 0.4590(3) 0.056(3) Uani 1 1 d . . .
H10A H 0.2651 0.2602 0.4352 0.067 Uiso 1 1 calc R . .
H10B H 0.2625 0.1948 0.4512 0.067 Uiso 1 1 calc R . .
C11A C 0.2168(3) 0.2555(4) 0.5090(4) 0.048(2) Uani 1 1 d . . .
H11A H 0.2005 0.2200 0.4980 0.058 Uiso 1 1 calc R . .
H11B H 0.2053 0.2869 0.4875 0.058 Uiso 1 1 calc R . .
C12A C 0.2051(4) 0.2683(4) 0.5594(4) 0.051(2) Uani 1 1 d . . .
H12A H 0.1702 0.2702 0.5608 0.061 Uiso 1 1 calc R . .
H12B H 0.2164 0.2364 0.5804 0.061 Uiso 1 1 calc R . .
C13A C 0.4351(3) 0.4125(4) 0.5219(3) 0.047(2) Uani 1 1 d . . .
H13A H 0.4407 0.4211 0.5567 0.056 Uiso 1 1 calc R . .
H13B H 0.4653 0.4189 0.5063 0.056 Uiso 1 1 calc R . .
C14A C 0.3989(3) 0.4533(4) 0.5009(4) 0.049(2) Uani 1 1 d . . .
H14A H 0.4106 0.4929 0.5051 0.058 Uiso 1 1 calc R . .
H14B H 0.3935 0.4460 0.4658 0.058 Uiso 1 1 calc R . .
C15A C 0.3203(3) 0.4821(4) 0.5040(3) 0.042(2) Uani 1 1 d . . .
H15A H 0.3107 0.4685 0.4711 0.050 Uiso 1 1 calc R . .
H15B H 0.3328 0.5213 0.5013 0.050 Uiso 1 1 calc R . .
C16A C 0.2787(3) 0.4829(4) 0.5336(4) 0.046(2) Uani 1 1 d . . .
H16A H 0.2882 0.4967 0.5664 0.056 Uiso 1 1 calc R . .
H16B H 0.2547 0.5095 0.5192 0.056 Uiso 1 1 calc R . .
C17A C 0.2195(3) 0.4263(4) 0.5659(4) 0.046(2) Uani 1 1 d . . .
H17A H 0.1971 0.4573 0.5564 0.055 Uiso 1 1 calc R . .
H17B H 0.2303 0.4322 0.6001 0.055 Uiso 1 1 calc R . .
C18A C 0.1949(4) 0.3694(4) 0.5603(4) 0.054(3) Uani 1 1 d . . .
H18A H 0.1653 0.3703 0.5778 0.064 Uiso 1 1 calc R . .
H18B H 0.1861 0.3627 0.5257 0.064 Uiso 1 1 calc R . .
K2 K 0.39341(6) 0.05571(7) 0.80469(6) 0.0281(3) Uani 1 1 d . . .
O1B O 0.38102(19) 0.1725(2) 0.8317(2) 0.0343(12) Uani 1 1 d . . .
O2B O 0.30541(19) 0.0934(2) 0.8342(2) 0.0353(12) Uani 1 1 d . . .
O3B O 0.4238(2) 0.0601(3) 0.7095(2) 0.0381(13) Uani 1 1 d . . .
O4B O 0.3672(2) -0.0317(3) 0.7349(2) 0.0388(13) Uani 1 1 d . . .
O5B O 0.48547(19) 0.0461(2) 0.85009(19) 0.0314(12) Uani 1 1 d . . .
O6B O 0.4079(2) -0.0164(2) 0.8838(2) 0.0344(12) Uani 1 1 d . . .
N1B N 0.4666(2) 0.1414(3) 0.7816(2) 0.0308(14) Uani 1 1 d . . .
N2B N 0.3177(3) -0.0287(3) 0.8247(3) 0.0384(16) Uani 1 1 d . . .
C1B C 0.4570(3) 0.1969(3) 0.8039(4) 0.041(2) Uani 1 1 d . . .
H1BA H 0.4742 0.2270 0.7869 0.050 Uiso 1 1 calc R . .
H1BB H 0.4696 0.1964 0.8379 0.050 Uiso 1 1 calc R . .
C2B C 0.4047(3) 0.2121(4) 0.8025(4) 0.043(2) Uani 1 1 d . . .
H2BA H 0.4006 0.2513 0.8148 0.051 Uiso 1 1 calc R . .
H2BB H 0.3911 0.2105 0.7688 0.051 Uiso 1 1 calc R . .
C3B C 0.3329(3) 0.1890(4) 0.8351(4) 0.043(2) Uani 1 1 d . . .
H3BA H 0.3177 0.1935 0.8022 0.051 Uiso 1 1 calc R . .
H3BB H 0.3314 0.2261 0.8519 0.051 Uiso 1 1 calc R . .
C4B C 0.3068(3) 0.1446(4) 0.8622(3) 0.0390(19) Uani 1 1 d . . .
H4BA H 0.3233 0.1376 0.8941 0.047 Uiso 1 1 calc R . .
H4BB H 0.2742 0.1578 0.8674 0.047 Uiso 1 1 calc R . .
C5B C 0.2699(3) 0.0558(4) 0.8491(3) 0.042(2) Uani 1 1 d . . .
H5BA H 0.2384 0.0737 0.8436 0.050 Uiso 1 1 calc R . .
H5BB H 0.2750 0.0477 0.8840 0.050 Uiso 1 1 calc R . .
C6B C 0.2717(3) 0.0010(4) 0.8208(3) 0.042(2) Uani 1 1 d . . .
H6BA H 0.2471 -0.0251 0.8320 0.050 Uiso 1 1 calc R . .
H6BB H 0.2638 0.0095 0.7863 0.050 Uiso 1 1 calc R . .
C7B C 0.4643(3) 0.1475(4) 0.7288(3) 0.041(2) Uani 1 1 d . . .
H7BA H 0.4915 0.1709 0.7197 0.049 Uiso 1 1 calc R . .
H7BB H 0.4350 0.1685 0.7188 0.049 Uiso 1 1 calc R . .
C8B C 0.4648(3) 0.0924(4) 0.7010(3) 0.042(2) Uani 1 1 d . . .
H8BA H 0.4659 0.1006 0.6661 0.051 Uiso 1 1 calc R . .
H8BB H 0.4935 0.0702 0.7112 0.051 Uiso 1 1 calc R . .
C9B C 0.4239(3) 0.0077(4) 0.6836(3) 0.040(2) Uani 1 1 d . . .
H9BA H 0.4487 -0.0179 0.6979 0.048 Uiso 1 1 calc R . .
H9BB H 0.4307 0.0149 0.6495 0.048 Uiso 1 1 calc R . .
C10B C 0.3763(3) -0.0197(4) 0.6860(3) 0.041(2) Uani 1 1 d . . .
H10C H 0.3515 0.0061 0.6718 0.050 Uiso 1 1 calc R . .
H10D H 0.3754 -0.0555 0.6670 0.050 Uiso 1 1 calc R . .
C11B C 0.3217(4) -0.0575(4) 0.7386(4) 0.049(2) Uani 1 1 d . . .
H11C H 0.3184 -0.0909 0.7168 0.059 Uiso 1 1 calc R . .
H11D H 0.2964 -0.0298 0.7292 0.059 Uiso 1 1 calc R . .
C12B C 0.3175(4) -0.0758(4) 0.7901(4) 0.048(2) Uani 1 1 d . . .
H12C H 0.2878 -0.0977 0.7924 0.058 Uiso 1 1 calc R . .
H12D H 0.3442 -0.1018 0.7993 0.058 Uiso 1 1 calc R . .
C13B C 0.5132(3) 0.1209(4) 0.8001(3) 0.0361(18) Uani 1 1 d . . .
H13C H 0.5363 0.1527 0.7994 0.043 Uiso 1 1 calc R . .
H13D H 0.5240 0.0906 0.7784 0.043 Uiso 1 1 calc R . .
C14B C 0.5131(3) 0.0978(4) 0.8507(3) 0.0357(18) Uani 1 1 d . . .
H14C H 0.5460 0.0898 0.8631 0.043 Uiso 1 1 calc R . .
H14D H 0.4992 0.1262 0.8722 0.043 Uiso 1 1 calc R . .
C15B C 0.4851(3) 0.0229(4) 0.8975(3) 0.0379(19) Uani 1 1 d . . .
H15C H 0.4717 0.0510 0.9196 0.045 Uiso 1 1 calc R . .
H15D H 0.5179 0.0140 0.9096 0.045 Uiso 1 1 calc R . .
C16B C 0.4559(3) -0.0301(4) 0.8961(3) 0.0372(18) Uani 1 1 d . . .
H16C H 0.4678 -0.0569 0.8720 0.045 Uiso 1 1 calc R . .
H16D H 0.4584 -0.0489 0.9281 0.045 Uiso 1 1 calc R . .
C17B C 0.3780(3) -0.0661(4) 0.8849(3) 0.043(2) Uani 1 1 d . . .
H17C H 0.3814 -0.0840 0.9172 0.052 Uiso 1 1 calc R . .
H17D H 0.3880 -0.0943 0.8609 0.052 Uiso 1 1 calc R . .
C18B C 0.3272(3) -0.0500(4) 0.8738(3) 0.044(2) Uani 1 1 d . . .
H18C H 0.3070 -0.0837 0.8786 0.052 Uiso 1 1 calc R . .
H18D H 0.3183 -0.0202 0.8969 0.052 Uiso 1 1 calc R . .
N3B N 0.3228(6) 0.1236(7) 0.7228(6) 0.116(5) Uiso 1 1 d . . .
H3BC H 0.3218 0.1573 0.7403 0.140 Uiso 1 1 d . . .
H3BD H 0.3465 0.1307 0.7020 0.140 Uiso 1 1 d . . .
N4B N 0.2102(8) 0.1161(10) 0.6506(8) 0.170(8) Uiso 1 1 d . . .
H4BC H 0.1900 0.0894 0.6390 0.204 Uiso 1 1 d . . .
H4BD H 0.2234 0.1333 0.6225 0.204 Uiso 1 1 d . . .
C19B C 0.2850(5) 0.1335(6) 0.6896(5) 0.077(4) Uiso 1 1 d . . .
H19A H 0.2986 0.1464 0.6593 0.092 Uiso 1 1 calc R . .
H19B H 0.2669 0.1661 0.7019 0.092 Uiso 1 1 calc R . .
C20B C 0.2514(6) 0.0895(7) 0.6767(6) 0.093(4) Uiso 1 1 d . . .
H20A H 0.2413 0.0702 0.7062 0.111 Uiso 1 1 calc R . .
H20B H 0.2659 0.0608 0.6560 0.111 Uiso 1 1 calc R . .
K3 K 0.06242(5) 0.61376(6) 0.44321(5) 0.0218(3) Uani 1 1 d . . .
O1C O -0.01058(19) 0.6314(2) 0.37173(19) 0.0319(12) Uani 1 1 d . . .
O2C O 0.0559(2) 0.5448(2) 0.35858(19) 0.0333(12) Uani 1 1 d . . .
O3C O 0.00606(19) 0.5955(2) 0.52388(17) 0.0288(11) Uani 1 1 d . . .
O4C O 0.08780(19) 0.5294(2) 0.5140(2) 0.0327(12) Uani 1 1 d . . .
O5C O 0.08408(19) 0.7280(2) 0.4634(2) 0.0329(12) Uani 1 1 d . . .
O6C O 0.15578(19) 0.6541(2) 0.4326(2) 0.0342(12) Uani 1 1 d . . .
N1C N -0.0159(2) 0.6963(3) 0.4615(2) 0.0287(13) Uani 1 1 d . . .
N2C N 0.1400(2) 0.5300(3) 0.4242(3) 0.0336(15) Uani 1 1 d . . .
C1C C -0.0439(3) 0.7071(3) 0.4157(3) 0.0353(18) Uani 1 1 d . . .
H1CA H -0.0264 0.7347 0.3963 0.042 Uiso 1 1 calc R . .
H1CB H -0.0743 0.7250 0.4232 0.042 Uiso 1 1 calc R . .
C2C C -0.0542(3) 0.6549(4) 0.3855(3) 0.0359(18) Uani 1 1 d . . .
H2CA H -0.0715 0.6266 0.4043 0.043 Uiso 1 1 calc R . .
H2CB H -0.0744 0.6651 0.3565 0.043 Uiso 1 1 calc R . .
C3C C -0.0185(3) 0.5870(4) 0.3370(3) 0.0347(18) Uani 1 1 d . . .
H3CA H -0.0391 0.6010 0.3095 0.042 Uiso 1 1 calc R . .
H3CB H -0.0345 0.5544 0.3519 0.042 Uiso 1 1 calc R . .
C4C C 0.0273(3) 0.5684(4) 0.3198(3) 0.0350(18) Uani 1 1 d . . .
H4CA H 0.0219 0.5395 0.2941 0.042 Uiso 1 1 calc R . .
H4CB H 0.0438 0.6013 0.3060 0.042 Uiso 1 1 calc R . .
C5C C 0.0985(3) 0.5210(4) 0.3428(3) 0.044(2) Uani 1 1 d . . .
H5CA H 0.1188 0.5515 0.3306 0.052 Uiso 1 1 calc R . .
H5CB H 0.0912 0.4937 0.3162 0.052 Uiso 1 1 calc R . .
C6C C 0.1240(3) 0.4910(4) 0.3839(4) 0.047(2) Uani 1 1 d . . .
H6CA H 0.1520 0.4713 0.3719 0.056 Uiso 1 1 calc R . .
H6CB H 0.1028 0.4616 0.3966 0.056 Uiso 1 1 calc R . .
C7C C -0.0470(3) 0.6699(3) 0.4967(3) 0.0334(17) Uani 1 1 d . . .
H7CA H -0.0665 0.6400 0.4801 0.040 Uiso 1 1 calc R . .
H7CB H -0.0687 0.6993 0.5083 0.040 Uiso 1 1 calc R . .
C8C C -0.0204(3) 0.6439(3) 0.5391(3) 0.0341(18) Uani 1 1 d . . .
H8CA H 0.0015 0.6724 0.5544 0.041 Uiso 1 1 calc R . .
H8CB H -0.0428 0.6318 0.5633 0.041 Uiso 1 1 calc R . .
C9C C 0.0308(3) 0.5695(4) 0.5643(3) 0.0368(19) Uani 1 1 d . . .
H9CA H 0.0085 0.5607 0.5895 0.044 Uiso 1 1 calc R . .
H9CB H 0.0553 0.5959 0.5782 0.044 Uiso 1 1 calc R . .
C10C C 0.0538(3) 0.5156(3) 0.5483(3) 0.0343(18) Uani 1 1 d . . .
H10E H 0.0696 0.4960 0.5764 0.041 Uiso 1 1 calc R . .
H10F H 0.0295 0.4896 0.5334 0.041 Uiso 1 1 calc R . .
C11C C 0.1076(3) 0.4797(3) 0.4938(4) 0.040(2) Uani 1 1 d . . .
H11E H 0.0840 0.4614 0.4711 0.049 Uiso 1 1 calc R . .
H11F H 0.1165 0.4520 0.5198 0.049 Uiso 1 1 calc R . .
C12C C 0.1509(3) 0.4960(4) 0.4675(4) 0.042(2) Uani 1 1 d . . .
H12E H 0.1728 0.5178 0.4897 0.050 Uiso 1 1 calc R . .
H12F H 0.1675 0.4608 0.4582 0.050 Uiso 1 1 calc R . .
C13C C 0.0048(3) 0.7496(3) 0.4810(3) 0.0357(18) Uani 1 1 d . . .
H13E H 0.0137 0.7442 0.5157 0.043 Uiso 1 1 calc R . .
H13F H -0.0196 0.7799 0.4782 0.043 Uiso 1 1 calc R . .
C14C C 0.0476(3) 0.7689(3) 0.4559(3) 0.0372(19) Uani 1 1 d . . .
H14E H 0.0396 0.7734 0.4209 0.045 Uiso 1 1 calc R . .
H14F H 0.0585 0.8063 0.4689 0.045 Uiso 1 1 calc R . .
C15C C 0.1285(3) 0.7478(4) 0.4474(4) 0.040(2) Uani 1 1 d . . .
H15E H 0.1369 0.7846 0.4632 0.048 Uiso 1 1 calc R . .
H15F H 0.1259 0.7540 0.4120 0.048 Uiso 1 1 calc R . .
C16C C 0.1658(3) 0.7050(4) 0.4596(3) 0.0394(19) Uani 1 1 d . . .
H16E H 0.1971 0.7203 0.4518 0.047 Uiso 1 1 calc R . .
H16F H 0.1667 0.6965 0.4946 0.047 Uiso 1 1 calc R . .
C17C C 0.1922(3) 0.6130(4) 0.4420(3) 0.039(2) Uani 1 1 d . . .
H17E H 0.1937 0.6023 0.4766 0.047 Uiso 1 1 calc R . .
H17F H 0.2232 0.6293 0.4345 0.047 Uiso 1 1 calc R . .
C18C C 0.1820(3) 0.5617(4) 0.4117(3) 0.043(2) Uani 1 1 d . . .
H18E H 0.1780 0.5737 0.3775 0.051 Uiso 1 1 calc R . .
H18F H 0.2098 0.5359 0.4147 0.051 Uiso 1 1 calc R . .
K4 K 0.16836(6) 0.84724(7) 0.26518(6) 0.0289(3) Uani 1 1 d . . .
O1D O 0.1766(2) 0.9081(3) 0.1762(2) 0.0416(14) Uani 1 1 d . . .
O2D O 0.2094(2) 0.7939(3) 0.1890(2) 0.0412(14) Uani 1 1 d . . .
O3D O 0.07306(19) 0.8518(2) 0.2800(2) 0.0399(14) Uani 1 1 d . . .
O4D O 0.12308(19) 0.7538(2) 0.3120(2) 0.0340(12) Uani 1 1 d . . .
O5D O 0.1909(2) 0.9431(2) 0.3242(2) 0.0373(13) Uani 1 1 d . . .
O6D O 0.24924(19) 0.8455(2) 0.32743(18) 0.0306(11) Uani 1 1 d . . .
N1D N 0.1165(2) 0.9568(3) 0.2479(3) 0.0400(17) Uani 1 1 d . . .
N2D N 0.2202(2) 0.7356(3) 0.2831(2) 0.0325(14) Uani 1 1 d . . .
C1D C 0.1319(4) 0.9868(4) 0.2051(4) 0.050(2) Uani 1 1 d . . .
H1DA H 0.1621 1.0069 0.2135 0.060 Uiso 1 1 calc R . .
H1DB H 0.1079 1.0158 0.1950 0.060 Uiso 1 1 calc R . .
C2D C 0.1389(4) 0.9471(5) 0.1638(3) 0.054(3) Uani 1 1 d . . .
H2DA H 0.1093 0.9257 0.1559 0.065 Uiso 1 1 calc R . .
H2DB H 0.1466 0.9694 0.1349 0.065 Uiso 1 1 calc R . .
C3D C 0.1854(4) 0.8713(4) 0.1367(3) 0.052(3) Uani 1 1 d . . .
H3DA H 0.1946 0.8941 0.1086 0.062 Uiso 1 1 calc R . .
H3DB H 0.1564 0.8496 0.1270 0.062 Uiso 1 1 calc R . .
C4D C 0.2248(4) 0.8308(4) 0.1518(3) 0.049(2) Uani 1 1 d . . .
H4DA H 0.2336 0.8079 0.1238 0.059 Uiso 1 1 calc R . .
H4DB H 0.2530 0.8526 0.1640 0.059 Uiso 1 1 calc R . .
C5D C 0.2426(4) 0.7490(4) 0.1976(4) 0.049(2) Uani 1 1 d . . .
H5DA H 0.2738 0.7649 0.2087 0.058 Uiso 1 1 calc R . .
H5DB H 0.2466 0.7275 0.1674 0.058 Uiso 1 1 calc R . .
C6D C 0.2250(3) 0.7097(3) 0.2355(3) 0.0393(19) Uani 1 1 d . . .
H6DA H 0.1937 0.6945 0.2239 0.047 Uiso 1 1 calc R . .
H6DB H 0.2470 0.6770 0.2393 0.047 Uiso 1 1 calc R . .
C7D C 0.0657(3) 0.9419(4) 0.2411(4) 0.048(2) Uani 1 1 d . . .
H7DA H 0.0469 0.9776 0.2401 0.058 Uiso 1 1 calc R . .
H7DB H 0.0603 0.9229 0.2094 0.058 Uiso 1 1 calc R . .
C8D C 0.0477(3) 0.9044(4) 0.2788(4) 0.042(2) Uani 1 1 d . . .
H8DA H 0.0516 0.9234 0.3107 0.050 Uiso 1 1 calc R . .
H8DB H 0.0135 0.8970 0.2719 0.050 Uiso 1 1 calc R . .
C9D C 0.0566(3) 0.8141(4) 0.3156(4) 0.047(2) Uani 1 1 d . . .
H9DA H 0.0215 0.8152 0.3149 0.056 Uiso 1 1 calc R . .
H9DB H 0.0690 0.8264 0.3480 0.056 Uiso 1 1 calc R . .
C10D C 0.0727(3) 0.7553(4) 0.3059(4) 0.045(2) Uani 1 1 d . . .
H10G H 0.0587 0.7284 0.3286 0.054 Uiso 1 1 calc R . .
H10H H 0.0624 0.7440 0.2726 0.054 Uiso 1 1 calc R . .
C11D C 0.1408(3) 0.6980(3) 0.3025(3) 0.0391(19) Uani 1 1 d . . .
H11G H 0.1338 0.6881 0.2682 0.047 Uiso 1 1 calc R . .
H11H H 0.1251 0.6696 0.3227 0.047 Uiso 1 1 calc R . .
C12D C 0.1934(3) 0.6971(3) 0.3139(3) 0.0366(18) Uani 1 1 d . . .
H12G H 0.1998 0.7080 0.3481 0.044 Uiso 1 1 calc R . .
H12H H 0.2051 0.6576 0.3100 0.044 Uiso 1 1 calc R . .
C13D C 0.1247(3) 0.9944(4) 0.2911(4) 0.045(2) Uani 1 1 d . . .
H13G H 0.1128 1.0332 0.2831 0.053 Uiso 1 1 calc R . .
H13H H 0.1063 0.9795 0.3177 0.053 Uiso 1 1 calc R . .
C14D C 0.1756(3) 0.9985(3) 0.3082(4) 0.043(2) Uani 1 1 d . . .
H14G H 0.1948 1.0116 0.2816 0.052 Uiso 1 1 calc R . .
H14H H 0.1794 1.0262 0.3350 0.052 Uiso 1 1 calc R . .
C15D C 0.2385(3) 0.9439(4) 0.3428(3) 0.0384(19) Uani 1 1 d . . .
H15G H 0.2427 0.9741 0.3676 0.046 Uiso 1 1 calc R . .
H15H H 0.2597 0.9524 0.3166 0.046 Uiso 1 1 calc R . .
C16D C 0.2509(4) 0.8872(4) 0.3647(3) 0.041(2) Uani 1 1 d . . .
H16G H 0.2830 0.8886 0.3808 0.049 Uiso 1 1 calc R . .
H16H H 0.2281 0.8773 0.3892 0.049 Uiso 1 1 calc R . .
C17D C 0.2644(3) 0.7910(3) 0.3470(3) 0.0367(18) Uani 1 1 d . . .
H17G H 0.2419 0.7779 0.3708 0.044 Uiso 1 1 calc R . .
H17H H 0.2961 0.7949 0.3638 0.044 Uiso 1 1 calc R . .
C18D C 0.2664(3) 0.7482(3) 0.3069(3) 0.0362(18) Uani 1 1 d . . .
H18G H 0.2876 0.7629 0.2825 0.043 Uiso 1 1 calc R . .
H18H H 0.2804 0.7124 0.3201 0.043 Uiso 1 1 calc R . .
K5 K 0.38035(7) 0.47946(7) 0.79855(6) 0.0341(4) Uani 1 1 d . . .
O1E O 0.3686(2) 0.5921(2) 0.7633(2) 0.0448(15) Uani 1 1 d . . .
O2E O 0.4012(3) 0.5716(3) 0.8590(3) 0.0575(19) Uani 1 1 d . . .
O3E O 0.4217(2) 0.4327(3) 0.7159(2) 0.0372(13) Uani 1 1 d . . .
O4E O 0.4683(2) 0.4253(3) 0.8089(2) 0.0482(16) Uani 1 1 d . . .
O5E O 0.2898(2) 0.4363(3) 0.7738(2) 0.0458(15) Uani 1 1 d . . .
O6E O 0.3366(3) 0.4058(3) 0.8636(2) 0.0524(17) Uani 1 1 d . . .
N1E N 0.3348(3) 0.5015(3) 0.6983(3) 0.0408(17) Uani 1 1 d . . .
N2E N 0.4247(4) 0.4593(4) 0.8988(3) 0.058(2) Uani 1 1 d . . .
C1E C 0.3396(4) 0.5617(4) 0.6858(4) 0.050(2) Uani 1 1 d . . .
H1EA H 0.3163 0.5708 0.6588 0.060 Uiso 1 1 calc R . .
H1EB H 0.3716 0.5681 0.6742 0.060 Uiso 1 1 calc R . .
C2E C 0.3321(3) 0.6016(4) 0.7267(4) 0.048(2) Uani 1 1 d . . .
H2EA H 0.3332 0.6415 0.7153 0.058 Uiso 1 1 calc R . .
H2EB H 0.3007 0.5947 0.7396 0.058 Uiso 1 1 calc R . .
C3E C 0.3666(3) 0.6339(4) 0.8006(4) 0.054(3) Uani 1 1 d . . .
H3EA H 0.3362 0.6306 0.8164 0.064 Uiso 1 1 calc R . .
H3EB H 0.3685 0.6725 0.7865 0.064 Uiso 1 1 calc R . .
C4E C 0.4059(4) 0.6253(4) 0.8361(4) 0.052(3) Uani 1 1 d . . .
H4EA H 0.4362 0.6267 0.8199 0.062 Uiso 1 1 calc R . .
H4EB H 0.4062 0.6560 0.8605 0.062 Uiso 1 1 calc R . .
C5E C 0.4376(5) 0.5635(5) 0.8964(4) 0.062(3) Uani 1 1 d . . .
H5EA H 0.4405 0.5981 0.9169 0.074 Uiso 1 1 calc R . .
H5EB H 0.4684 0.5569 0.8821 0.074 Uiso 1 1 calc R . .
C6E C 0.4250(5) 0.5130(5) 0.9266(4) 0.072(4) Uani 1 1 d . . .
H6EA H 0.4482 0.5097 0.9545 0.086 Uiso 1 1 calc R . .
H6EB H 0.3933 0.5191 0.9392 0.086 Uiso 1 1 calc R . .
C7E C 0.3585(3) 0.4659(4) 0.6623(3) 0.042(2) Uani 1 1 d . . .
H7EA H 0.3514 0.4817 0.6296 0.051 Uiso 1 1 calc R . .
H7EB H 0.3455 0.4267 0.6629 0.051 Uiso 1 1 calc R . .
C8E C 0.4113(3) 0.4634(4) 0.6722(3) 0.0386(19) Uani 1 1 d . . .
H8EA H 0.4262 0.4442 0.6451 0.046 Uiso 1 1 calc R . .
H8EB H 0.4243 0.5025 0.6752 0.046 Uiso 1 1 calc R . .
C9E C 0.4713(3) 0.4226(4) 0.7240(3) 0.045(2) Uani 1 1 d . . .
H9EA H 0.4884 0.4594 0.7264 0.054 Uiso 1 1 calc R . .
H9EB H 0.4832 0.4008 0.6966 0.054 Uiso 1 1 calc R . .
C10E C 0.4796(4) 0.3900(4) 0.7694(3) 0.050(2) Uani 1 1 d . . .
H10I H 0.4595 0.3554 0.7686 0.060 Uiso 1 1 calc R . .
H10J H 0.5132 0.3780 0.7731 0.060 Uiso 1 1 calc R . .
C11E C 0.4803(5) 0.3985(5) 0.8542(4) 0.064(3) Uani 1 1 d . . .
H11I H 0.5136 0.3851 0.8550 0.077 Uiso 1 1 calc R . .
H11J H 0.4596 0.3650 0.8584 0.077 Uiso 1 1 calc R . .
C12E C 0.4742(5) 0.4405(6) 0.8939(4) 0.072(4) Uani 1 1 d . . .
H12I H 0.4861 0.4231 0.9248 0.087 Uiso 1 1 calc R . .
H12J H 0.4940 0.4744 0.8882 0.087 Uiso 1 1 calc R . .
C13E C 0.2844(3) 0.4860(5) 0.6988(4) 0.051(2) Uani 1 1 d . . .
H13I H 0.2712 0.4834 0.6651 0.061 Uiso 1 1 calc R . .
H13J H 0.2674 0.5169 0.7149 0.061 Uiso 1 1 calc R . .
C14E C 0.2755(4) 0.4305(5) 0.7241(4) 0.052(2) Uani 1 1 d . . .
H14I H 0.2414 0.4208 0.7206 0.063 Uiso 1 1 calc R . .
H14J H 0.2936 0.3995 0.7095 0.063 Uiso 1 1 calc R . .
C15E C 0.2804(4) 0.3845(5) 0.7995(4) 0.060(3) Uani 1 1 d . . .
H15I H 0.3020 0.3540 0.7897 0.072 Uiso 1 1 calc R . .
H15J H 0.2474 0.3720 0.7918 0.072 Uiso 1 1 calc R . .
C16E C 0.2876(4) 0.3950(5) 0.8522(4) 0.059(3) Uani 1 1 d . . .
H16I H 0.2685 0.4283 0.8615 0.071 Uiso 1 1 calc R . .
H16J H 0.2773 0.3614 0.8704 0.071 Uiso 1 1 calc R . .
C17E C 0.3460(5) 0.4207(4) 0.9129(4) 0.061(3) Uani 1 1 d . . .
H17I H 0.3286 0.3950 0.9339 0.074 Uiso 1 1 calc R . .
H17J H 0.3355 0.4603 0.9186 0.074 Uiso 1 1 calc R . .
C18E C 0.3973(5) 0.4157(5) 0.9241(3) 0.065(3) Uani 1 1 d . . .
H18I H 0.4080 0.3773 0.9146 0.079 Uiso 1 1 calc R . .
H18J H 0.4039 0.4197 0.9593 0.079 Uiso 1 1 calc R . .
K6 K 0.11383(7) 0.51951(7) 0.06934(6) 0.0385(4) Uani 1 1 d . . .
O1F O 0.0219(3) 0.5619(4) 0.0711(4) 0.082(3) Uani 1 1 d . . .
O2F O 0.0742(4) 0.5726(4) -0.0131(3) 0.084(3) Uani 1 1 d . . .
O3F O 0.0954(2) 0.4177(2) 0.1187(2) 0.0405(14) Uani 1 1 d . . .
O4F O 0.1227(4) 0.4109(3) 0.0232(2) 0.070(2) Uani 1 1 d . . .
O5F O 0.1626(3) 0.5721(3) 0.1500(3) 0.076(2) Uani 1 1 d . . .
O6F O 0.2100(4) 0.5466(4) 0.0679(5) 0.120(5) Uani 1 1 d . . .
N1F N 0.0696(4) 0.5248(4) 0.1646(3) 0.061(3) Uani 1 1 d . . .
N2F N 0.1633(9) 0.5119(4) -0.0247(4) 0.147(9) Uani 1 1 d . . .
C1F C 0.0186(6) 0.5413(7) 0.1563(6) 0.117(7) Uani 1 1 d . . .
H1F1 H 0.0076 0.5588 0.1862 0.140 Uiso 1 1 calc R . .
H1F2 H -0.0004 0.5063 0.1498 0.140 Uiso 1 1 calc R . .
C2F C 0.0092(6) 0.5831(8) 0.1143(8) 0.125(8) Uani 1 1 d . . .
H2F1 H -0.0250 0.5927 0.1118 0.150 Uiso 1 1 calc R . .
H2F2 H 0.0270 0.6187 0.1214 0.150 Uiso 1 1 calc R . .
C3F C 0.0094(5) 0.6006(7) 0.0296(8) 0.119(8) Uani 1 1 d . . .
H3F1 H -0.0255 0.6036 0.0247 0.143 Uiso 1 1 calc R . .
H3F2 H 0.0223 0.6392 0.0364 0.143 Uiso 1 1 calc R . .
C4F C 0.0295(6) 0.5775(5) -0.0142(6) 0.081(4) Uani 1 1 d . . .
H4F1 H 0.0154 0.5394 -0.0207 0.097 Uiso 1 1 calc R . .
H4F2 H 0.0195 0.6024 -0.0418 0.097 Uiso 1 1 calc R . .
C5F C 0.0942(7) 0.5577(5) -0.0601(4) 0.083(5) Uani 1 1 d . . .
H5F1 H 0.0816 0.5203 -0.0713 0.100 Uiso 1 1 calc R . .
H5F2 H 0.0843 0.5866 -0.0846 0.100 Uiso 1 1 calc R . .
C6F C 0.1465(10) 0.5552(7) -0.0549(6) 0.137(10) Uani 1 1 d . . .
H6F1 H 0.1591 0.5496 -0.0872 0.165 Uiso 1 1 calc R . .
H6F2 H 0.1587 0.5921 -0.0421 0.165 Uiso 1 1 calc R . .
C7F C 0.0730(4) 0.4687(4) 0.1875(4) 0.059(3) Uani 1 1 d . . .
H7F1 H 0.0515 0.4675 0.2144 0.071 Uiso 1 1 calc R . .
H7F2 H 0.1058 0.4632 0.2014 0.071 Uiso 1 1 calc R . .
C8F C 0.0609(3) 0.4211(4) 0.1539(4) 0.050(3) Uani 1 1 d . . .
H8F1 H 0.0601 0.3848 0.1720 0.060 Uiso 1 1 calc R . .
H8F2 H 0.0292 0.4276 0.1378 0.060 Uiso 1 1 calc R . .
C9F C 0.0896(4) 0.3674(4) 0.0908(4) 0.050(2) Uani 1 1 d . . .
H9F1 H 0.0577 0.3672 0.0741 0.060 Uiso 1 1 calc R . .
H9F2 H 0.0921 0.3337 0.1123 0.060 Uiso 1 1 calc R . .
C10F C 0.1265(4) 0.3641(4) 0.0543(3) 0.045(2) Uani 1 1 d . . .
H10K H 0.1584 0.3635 0.0710 0.054 Uiso 1 1 calc R . .
H10L H 0.1224 0.3284 0.0355 0.054 Uiso 1 1 calc R . .
C11F C 0.1591(9) 0.4065(5) -0.0106(5) 0.132(9) Uani 1 1 d . . .
H11K H 0.1566 0.3694 -0.0277 0.158 Uiso 1 1 calc R . .
H11L H 0.1907 0.4088 0.0065 0.158 Uiso 1 1 calc R . .
C12F C 0.1529(11) 0.4547(6) -0.0463(5) 0.180(13) Uani 1 1 d . . .
H12K H 0.1741 0.4483 -0.0730 0.216 Uiso 1 1 calc R . .
H12L H 0.1199 0.4544 -0.0603 0.216 Uiso 1 1 calc R . .
C13F C 0.0923(7) 0.5671(5) 0.1938(5) 0.093(6) Uani 1 1 d . . .
H13K H 0.0803 0.5652 0.2266 0.112 Uiso 1 1 calc R . .
H13L H 0.0840 0.6051 0.1802 0.112 Uiso 1 1 calc R . .
C14F C 0.1448(7) 0.5609(5) 0.1973(4) 0.091(5) Uani 1 1 d . . .
H14K H 0.1589 0.5882 0.2213 0.109 Uiso 1 1 calc R . .
H14L H 0.1536 0.5218 0.2079 0.109 Uiso 1 1 calc R . .
C15F C 0.2113(6) 0.5665(7) 0.1496(10) 0.135(9) Uani 1 1 d . . .
H15K H 0.2200 0.5260 0.1550 0.162 Uiso 1 1 calc R . .
H15L H 0.2263 0.5890 0.1765 0.162 Uiso 1 1 calc R . .
C16F C 0.2291(6) 0.5848(8) 0.1062(11) 0.151(11) Uani 1 1 d . . .
H16K H 0.2641 0.5833 0.1083 0.182 Uiso 1 1 calc R . .
H16L H 0.2191 0.6246 0.0993 0.182 Uiso 1 1 calc R . .
C17F C 0.2258(7) 0.5679(7) 0.0273(8) 0.121(7) Uani 1 1 d . . .
H17K H 0.2603 0.5753 0.0315 0.146 Uiso 1 1 calc R . .
H17L H 0.2096 0.6044 0.0193 0.146 Uiso 1 1 calc R . .
C18F C 0.2168(7) 0.5289(12) -0.0099(7) 0.145(10) Uani 1 1 d . . .
H18K H 0.2341 0.4934 -0.0010 0.174 Uiso 1 1 calc R . .
H18L H 0.2309 0.5443 -0.0391 0.174 Uiso 1 1 calc R . .
N1S N 0.0740(8) 0.8028(9) 0.1608(8) 0.164(7) Uiso 1 1 d . . .
H1S1 H 0.0477 0.8017 0.1464 0.197 Uiso 1 1 d . . .
H1S2 H 0.0973 0.8220 0.1440 0.197 Uiso 1 1 d . . .
N2S N 0.1233(6) 0.6797(8) 0.0819(6) 0.133(6) Uiso 1 1 d . . .
H2S1 H 0.1135 0.6957 0.0474 0.160 Uiso 1 1 d . . .
H2S2 H 0.1507 0.6999 0.0873 0.160 Uiso 1 1 d . . .
C1S C 0.0967(6) 0.7323(7) 0.1611(6) 0.093(4) Uiso 1 1 d . . .
H1SA H 0.1297 0.7288 0.1749 0.112 Uiso 1 1 calc R . .
H1SB H 0.0757 0.7035 0.1748 0.112 Uiso 1 1 calc R . .
C2S C 0.0920(7) 0.7372(8) 0.1018(6) 0.106(5) Uiso 1 1 d . . .
H2SA H 0.1058 0.7735 0.0909 0.127 Uiso 1 1 calc R . .
H2SB H 0.0584 0.7352 0.0898 0.127 Uiso 1 1 calc R . .

loop_
_atom_site_aniso_label
_atom_site_aniso_U_11
_atom_site_aniso_U_22
_atom_site_aniso_U_33
_atom_site_aniso_U_23
_atom_site_aniso_U_13
_atom_site_aniso_U_12
Ni1 0.0382(6) 0.0299(5) 0.0228(5) 0.0005(4) -0.0013(4) -0.0118(4)
Tl1 0.0806(7) 0.0922(8) 0.0653(6) -0.0322(5) -0.0348(5) 0.0420(6)
Sn1 0.0658(4) 0.0273(3) 0.0333(3) 0.0086(2) -0.0130(3) -0.0120(3)
Sn2 0.0881(5) 0.0349(3) 0.0429(4) -0.0165(3) 0.0236(4) -0.0254(3)
Sn3 0.0332(3) 0.0488(4) 0.0467(4) -0.0146(3) 0.0126(3) -0.0023(3)
Sn4 0.0350(4) 0.0969(6) 0.0809(6) 0.0471(5) 0.0000(4) 0.0181(4)
Sn5 0.0374(3) 0.0273(3) 0.0310(3) 0.0017(2) -0.0019(2) -0.0094(2)
Sn6 0.0341(3) 0.0343(3) 0.0284(3) 0.0009(2) -0.0047(2) -0.0014(2)
Sn7 0.0374(3) 0.0297(3) 0.0416(3) 0.0040(2) 0.0126(2) -0.0033(2)
Sn8 0.0821(5) 0.0324(3) 0.0268(3) -0.0038(2) -0.0051(3) 0.0028(3)
Sn9 0.0494(4) 0.0407(3) 0.0314(3) 0.0024(2) 0.0009(3) -0.0169(3)
Ni2 0.0323(5) 0.0298(5) 0.0374(6) 0.0118(4) -0.0018(4) -0.0063(4)
Tl2A 0.0390(12) 0.0376(11) 0.0402(12) 0.0063(8) 0.0143(8) 0.0039(8)
Sn1A 0.0271(14) 0.035(2) 0.0255(12) 0.0123(10) 0.0050(10) -0.0008(12)
Sn2A 0.0347(8) 0.0451(10) 0.073(2) 0.0067(15) -0.0054(14) 0.0122(6)
Sn3A 0.148(2) 0.0157(6) 0.0323(7) 0.0006(4) -0.0085(11) -0.0102(8)
Sn4A 0.359(6) 0.0546(12) 0.0371(10) 0.0186(9) -0.063(2) -0.102(3)
Sn5A 0.0375(8) 0.162(3) 0.0665(15) 0.0690(16) 0.0209(10) 0.0422(13)
Sn6A 0.0472(8) 0.0427(9) 0.0290(7) -0.0079(6) -0.0048(5) -0.0067(6)
Sn7A 0.066(2) 0.045(2) 0.0293(18) 0.0096(11) -0.0030(10) -0.0056(12)
Sn8A 0.0648(15) 0.0768(15) 0.0563(10) 0.0280(10) -0.0180(10) -0.0472(13)
Sn9A 0.0445(8) 0.0555(13) 0.0389(11) 0.0157(8) 0.0089(8) -0.0062(8)
Tl2B 0.117(3) 0.111(3) 0.165(5) 0.081(3) 0.054(3) -0.005(2)
Sn1B 0.048(3) 0.018(3) 0.052(4) 0.0074(19) -0.009(2) -0.009(2)
Sn2B 0.0159(10) 0.0779(19) 0.072(2) 0.0419(17) 0.0018(13) 0.0035(10)
Sn3B 0.0391(15) 0.0368(14) 0.0457(19) 0.0147(12) 0.0226(14) 0.0068(11)
Sn4B 0.150(5) 0.086(3) 0.0399(19) -0.031(2) 0.035(3) -0.077(3)
Sn5B 0.132(3) 0.0265(12) 0.0454(16) -0.0008(10) -0.0374(16) -0.0114(14)
Sn6B 0.0230(11) 0.0348(11) 0.0576(13) 0.0110(9) 0.0015(9) -0.0058(8)
Sn7B 0.032(2) 0.0212(17) 0.025(2) 0.0089(14) -0.0125(15) -0.0058(12)
Sn8B 0.0328(16) 0.0422(14) 0.0346(16) 0.0050(14) 0.0164(15) 0.0037(10)
Sn9B 0.0386(14) 0.145(4) 0.0365(14) 0.0008(18) -0.0029(9) -0.0058(15)
K1 0.0294(8) 0.0346(9) 0.0285(8) -0.0002(7) 0.0009(7) -0.0006(7)
O1A 0.035(3) 0.050(4) 0.036(3) 0.003(3) -0.003(3) 0.005(3)
O2A 0.042(3) 0.054(4) 0.033(3) 0.013(3) 0.001(3) 0.004(3)
O3A 0.048(4) 0.048(4) 0.045(4) -0.011(3) 0.006(3) -0.008(3)
O4A 0.046(3) 0.040(3) 0.033(3) -0.005(2) 0.004(3) -0.009(3)
O5A 0.037(3) 0.040(3) 0.047(4) 0.013(3) 0.006(3) 0.002(3)
O6A 0.047(4) 0.031(3) 0.062(4) -0.001(3) 0.012(3) -0.002(3)
N1A 0.030(3) 0.053(4) 0.028(3) -0.006(3) 0.004(3) -0.001(3)
N2A 0.035(4) 0.042(4) 0.033(4) 0.001(3) 0.003(3) 0.000(3)
C1A 0.038(5) 0.083(8) 0.053(6) 0.006(6) -0.001(5) 0.006(5)
C2A 0.038(5) 0.064(6) 0.038(5) -0.002(4) -0.005(4) 0.002(4)
C3A 0.047(5) 0.056(6) 0.034(5) 0.004(4) -0.009(4) 0.012(4)
C4A 0.060(6) 0.050(6) 0.048(6) 0.025(5) 0.005(5) 0.010(5)
C5A 0.049(5) 0.045(5) 0.035(4) 0.011(4) 0.010(4) -0.004(4)
C6A 0.044(5) 0.057(6) 0.053(6) 0.003(5) 0.009(4) -0.001(5)
C7A 0.043(5) 0.057(6) 0.041(5) -0.003(4) 0.009(4) -0.005(4)
C8A 0.044(5) 0.059(6) 0.038(5) -0.015(4) 0.005(4) 0.010(4)
C9A 0.076(7) 0.038(5) 0.047(5) -0.014(4) 0.017(5) -0.017(5)
C10A 0.070(7) 0.058(6) 0.038(5) -0.017(5) 0.000(5) -0.018(5)
C11A 0.042(5) 0.055(6) 0.047(5) -0.008(4) -0.005(4) -0.015(4)
C12A 0.044(5) 0.046(5) 0.064(6) -0.008(5) 0.014(5) -0.015(4)
C13A 0.039(5) 0.059(6) 0.042(5) -0.001(4) 0.009(4) -0.012(4)
C14A 0.045(5) 0.057(6) 0.045(5) 0.000(4) 0.018(4) -0.015(4)
C15A 0.045(5) 0.036(5) 0.043(5) -0.004(4) 0.003(4) -0.004(4)
C16A 0.042(5) 0.039(5) 0.056(6) 0.004(4) -0.011(4) 0.002(4)
C17A 0.036(5) 0.047(5) 0.055(6) 0.005(4) 0.001(4) 0.008(4)
C18A 0.043(5) 0.048(6) 0.070(7) 0.006(5) 0.002(5) 0.005(4)
K2 0.0293(8) 0.0293(8) 0.0260(8) -0.0007(6) 0.0041(6) -0.0055(6)
O1B 0.030(3) 0.028(3) 0.045(3) 0.003(2) -0.001(2) 0.001(2)
O2B 0.030(3) 0.035(3) 0.042(3) -0.001(2) 0.009(2) -0.006(2)
O3B 0.037(3) 0.046(3) 0.032(3) -0.002(3) 0.004(2) -0.004(3)
O4B 0.042(3) 0.043(3) 0.031(3) -0.009(3) -0.001(3) -0.010(3)
O5B 0.032(3) 0.032(3) 0.029(3) 0.001(2) -0.001(2) -0.005(2)
O6B 0.040(3) 0.028(3) 0.035(3) 0.008(2) 0.003(2) -0.002(2)
N1B 0.026(3) 0.029(3) 0.037(4) 0.001(3) 0.002(3) -0.005(3)
N2B 0.048(4) 0.031(4) 0.037(4) -0.003(3) 0.009(3) -0.011(3)
C1B 0.041(5) 0.028(4) 0.055(6) 0.004(4) -0.004(4) -0.008(4)
C2B 0.035(5) 0.030(4) 0.063(6) 0.010(4) 0.005(4) 0.001(3)
C3B 0.029(4) 0.033(4) 0.066(6) -0.003(4) -0.001(4) 0.005(3)
C4B 0.034(4) 0.037(4) 0.046(5) -0.006(4) 0.001(4) 0.002(4)
C5B 0.037(5) 0.046(5) 0.044(5) 0.003(4) 0.013(4) -0.005(4)
C6B 0.028(4) 0.050(5) 0.048(5) 0.003(4) 0.005(4) -0.014(4)
C7B 0.035(4) 0.048(5) 0.039(5) 0.011(4) 0.001(4) -0.006(4)
C8B 0.039(5) 0.062(6) 0.026(4) 0.005(4) 0.007(4) -0.012(4)
C9B 0.045(5) 0.054(5) 0.021(4) -0.007(4) -0.002(3) 0.006(4)
C10B 0.045(5) 0.047(5) 0.032(4) -0.011(4) -0.007(4) 0.002(4)
C11B 0.053(6) 0.045(5) 0.050(6) -0.017(4) 0.003(4) -0.021(4)
C12B 0.054(6) 0.035(5) 0.056(6) -0.011(4) 0.008(5) -0.017(4)
C13B 0.023(4) 0.038(4) 0.047(5) -0.002(4) 0.000(3) -0.003(3)
C14B 0.026(4) 0.039(4) 0.042(5) -0.003(4) -0.002(3) -0.004(3)
C15B 0.038(5) 0.048(5) 0.027(4) 0.002(4) -0.004(3) 0.004(4)
C16B 0.043(5) 0.039(5) 0.030(4) 0.007(3) 0.001(4) 0.000(4)
C17B 0.051(5) 0.032(4) 0.048(5) 0.011(4) 0.005(4) -0.007(4)
C18B 0.052(5) 0.038(5) 0.042(5) 0.009(4) 0.013(4) -0.014(4)
K3 0.0231(7) 0.0200(7) 0.0221(7) 0.0002(5) 0.0004(6) -0.0002(6)
O1C 0.032(3) 0.035(3) 0.028(3) -0.003(2) -0.004(2) 0.000(2)
O2C 0.041(3) 0.034(3) 0.025(3) -0.006(2) 0.005(2) 0.003(2)
O3C 0.036(3) 0.031(3) 0.020(2) -0.002(2) 0.003(2) 0.000(2)
O4C 0.034(3) 0.025(3) 0.039(3) 0.008(2) 0.000(2) 0.000(2)
O5C 0.035(3) 0.020(2) 0.044(3) -0.002(2) 0.006(2) -0.004(2)
O6C 0.026(3) 0.033(3) 0.043(3) 0.002(2) 0.001(2) -0.005(2)
N1C 0.034(3) 0.023(3) 0.029(3) 0.002(3) 0.004(3) 0.002(3)
N2C 0.031(3) 0.025(3) 0.046(4) 0.004(3) 0.008(3) 0.001(3)
C1C 0.034(4) 0.029(4) 0.042(5) 0.008(3) -0.002(4) 0.012(3)
C2C 0.028(4) 0.043(5) 0.036(4) 0.004(4) -0.002(3) 0.008(3)
C3C 0.041(5) 0.035(4) 0.028(4) -0.002(3) -0.007(3) -0.010(3)
C4C 0.048(5) 0.036(4) 0.020(4) -0.006(3) -0.001(3) -0.010(4)
C5C 0.048(5) 0.041(5) 0.042(5) -0.019(4) 0.007(4) 0.003(4)
C6C 0.048(5) 0.030(4) 0.062(6) -0.014(4) 0.007(5) 0.009(4)
C7C 0.028(4) 0.030(4) 0.043(5) -0.005(3) 0.008(3) 0.001(3)
C8C 0.047(5) 0.030(4) 0.027(4) -0.009(3) 0.015(3) -0.003(3)
C9C 0.055(5) 0.038(4) 0.017(3) 0.005(3) 0.002(3) -0.010(4)
C10C 0.034(4) 0.036(4) 0.032(4) 0.011(3) -0.004(3) -0.003(3)
C11C 0.031(4) 0.028(4) 0.062(6) 0.012(4) 0.000(4) 0.006(3)
C12C 0.027(4) 0.036(4) 0.062(6) 0.012(4) 0.001(4) 0.010(3)
C13C 0.043(5) 0.022(4) 0.043(5) -0.006(3) 0.009(4) 0.006(3)
C14C 0.043(5) 0.024(4) 0.044(5) -0.002(3) 0.007(4) -0.004(3)
C15C 0.032(4) 0.032(4) 0.056(5) -0.005(4) 0.004(4) -0.014(3)
C16C 0.031(4) 0.036(4) 0.051(5) -0.007(4) 0.002(4) -0.007(3)
C17C 0.016(3) 0.044(5) 0.057(5) 0.006(4) 0.000(4) -0.005(3)
C18C 0.030(4) 0.049(5) 0.051(5) 0.004(4) 0.015(4) 0.006(4)
K4 0.0294(8) 0.0278(8) 0.0299(8) 0.0041(6) 0.0037(7) 0.0044(6)
O1D 0.051(4) 0.043(3) 0.029(3) 0.008(3) -0.003(3) 0.004(3)
O2D 0.058(4) 0.037(3) 0.030(3) 0.001(2) 0.013(3) 0.005(3)
O3D 0.025(3) 0.037(3) 0.058(4) 0.009(3) 0.008(3) 0.004(2)
O4D 0.028(3) 0.029(3) 0.045(3) 0.004(2) 0.001(2) -0.003(2)
O5D 0.043(3) 0.025(3) 0.044(3) -0.001(2) 0.008(3) 0.003(2)
O6D 0.036(3) 0.030(3) 0.027(3) 0.000(2) 0.000(2) 0.005(2)
N1D 0.033(4) 0.033(4) 0.054(5) 0.011(3) 0.001(3) 0.009(3)
N2D 0.038(4) 0.022(3) 0.038(4) -0.001(3) 0.006(3) 0.005(3)
C1D 0.052(6) 0.039(5) 0.058(6) 0.020(4) 0.000(5) 0.008(4)
C2D 0.053(6) 0.068(7) 0.040(5) 0.030(5) -0.006(4) 0.004(5)
C3D 0.082(7) 0.045(5) 0.029(4) 0.005(4) 0.004(5) -0.011(5)
C4D 0.064(6) 0.052(6) 0.032(5) 0.003(4) 0.020(4) 0.001(5)
C5D 0.060(6) 0.043(5) 0.044(5) -0.006(4) 0.019(5) 0.011(4)
C6D 0.043(5) 0.027(4) 0.048(5) -0.007(4) 0.005(4) 0.008(4)
C7D 0.031(5) 0.047(5) 0.067(6) 0.007(5) -0.001(4) 0.012(4)
C8D 0.032(4) 0.034(4) 0.059(6) -0.001(4) 0.001(4) 0.004(3)
C9D 0.032(4) 0.052(6) 0.058(6) 0.008(5) 0.014(4) -0.003(4)
C10D 0.032(4) 0.044(5) 0.061(6) 0.009(4) 0.006(4) -0.001(4)
C11D 0.042(5) 0.024(4) 0.051(5) 0.003(4) 0.003(4) -0.005(3)
C12D 0.039(5) 0.024(4) 0.046(5) 0.008(3) 0.002(4) 0.004(3)
C13D 0.041(5) 0.032(4) 0.061(6) -0.003(4) 0.004(4) 0.009(4)
C14D 0.046(5) 0.024(4) 0.060(6) 0.004(4) 0.008(4) 0.004(4)
C15D 0.044(5) 0.038(5) 0.033(4) -0.008(4) -0.004(4) 0.000(4)
C16D 0.056(6) 0.037(5) 0.030(4) -0.003(3) 0.001(4) 0.005(4)
C17D 0.041(5) 0.029(4) 0.040(5) 0.011(3) -0.003(4) 0.003(3)
C18D 0.029(4) 0.030(4) 0.049(5) 0.003(4) 0.000(4) 0.007(3)
K5 0.0450(10) 0.0251(8) 0.0330(9) 0.0008(7) 0.0094(8) -0.0051(7)
O1E 0.048(4) 0.029(3) 0.060(4) 0.000(3) 0.023(3) 0.004(3)
O2E 0.081(5) 0.041(4) 0.052(4) -0.015(3) 0.024(4) -0.026(4)
O3E 0.041(3) 0.041(3) 0.030(3) -0.002(2) 0.002(2) 0.007(3)
O4E 0.054(4) 0.046(4) 0.044(4) -0.001(3) -0.007(3) 0.007(3)
O5E 0.041(3) 0.040(3) 0.057(4) 0.017(3) 0.002(3) -0.008(3)
O6E 0.066(5) 0.046(4) 0.047(4) 0.007(3) 0.012(3) -0.016(3)
N1E 0.043(4) 0.041(4) 0.039(4) 0.005(3) 0.009(3) 0.006(3)
N2E 0.087(7) 0.054(5) 0.033(4) -0.003(4) 0.013(4) -0.021(5)
C1E 0.058(6) 0.045(5) 0.047(5) 0.017(4) 0.015(5) 0.015(4)
C2E 0.048(5) 0.039(5) 0.058(6) 0.021(4) 0.017(5) 0.011(4)
C3E 0.039(5) 0.036(5) 0.089(8) -0.020(5) 0.021(5) -0.007(4)
C4E 0.054(6) 0.027(4) 0.077(7) -0.016(4) 0.028(5) -0.008(4)
C5E 0.090(8) 0.056(6) 0.041(5) -0.012(5) 0.014(6) -0.030(6)
C6E 0.112(10) 0.070(8) 0.034(5) -0.011(5) 0.015(6) -0.043(7)
C7E 0.045(5) 0.055(6) 0.027(4) 0.000(4) 0.002(4) 0.007(4)
C8E 0.045(5) 0.043(5) 0.029(4) -0.002(4) 0.010(4) 0.003(4)
C9E 0.039(5) 0.050(5) 0.046(5) -0.012(4) 0.004(4) 0.012(4)
C10E 0.059(6) 0.044(5) 0.047(5) -0.001(4) -0.006(5) 0.016(5)
C11E 0.080(8) 0.060(7) 0.050(6) 0.011(5) -0.017(6) 0.020(6)
C12E 0.095(10) 0.082(9) 0.037(6) 0.008(6) -0.018(6) -0.014(7)
C13E 0.045(5) 0.059(6) 0.050(6) -0.001(5) 0.003(4) 0.009(5)
C14E 0.044(5) 0.055(6) 0.058(6) -0.004(5) 0.005(5) -0.005(4)
C15E 0.050(6) 0.049(6) 0.080(8) 0.021(5) -0.004(5) -0.017(5)
C16E 0.049(6) 0.050(6) 0.080(8) 0.034(5) 0.023(5) -0.003(5)
C17E 0.095(9) 0.037(5) 0.054(6) 0.015(5) 0.024(6) -0.017(5)
C18E 0.113(11) 0.056(6) 0.028(5) 0.008(4) 0.010(6) -0.019(6)
K6 0.0622(12) 0.0274(8) 0.0262(8) 0.0022(7) 0.0070(8) -0.0055(8)
O1F 0.060(5) 0.065(5) 0.119(8) 0.057(5) -0.001(5) 0.010(4)
O2F 0.144(9) 0.052(5) 0.050(5) 0.006(4) -0.037(5) 0.003(5)
O3F 0.045(3) 0.029(3) 0.049(4) 0.012(3) 0.016(3) 0.006(3)
O4F 0.148(8) 0.029(3) 0.033(3) -0.003(3) 0.013(4) 0.003(4)
O5F 0.080(6) 0.051(5) 0.093(7) -0.011(4) -0.020(5) -0.003(4)
O6F 0.106(8) 0.053(5) 0.211(13) 0.000(7) 0.108(9) -0.022(5)
N1F 0.091(7) 0.040(5) 0.057(5) 0.025(4) 0.037(5) 0.027(5)
N2F 0.36(3) 0.029(5) 0.065(7) 0.004(5) 0.085(12) 0.014(9)
C1F 0.119(12) 0.090(10) 0.150(15) 0.078(11) 0.091(12) 0.067(10)
C2F 0.092(11) 0.113(13) 0.176(19) 0.098(14) 0.054(12) 0.064(10)
C3F 0.059(8) 0.090(10) 0.21(2) 0.125(13) 0.024(10) 0.024(7)
C4F 0.106(12) 0.036(6) 0.097(11) 0.024(6) -0.018(10) -0.021(7)
C5F 0.176(16) 0.043(6) 0.029(5) 0.008(4) -0.007(8) 0.000(8)
C6F 0.28(3) 0.074(10) 0.064(10) 0.013(8) 0.088(15) -0.001(15)
C7F 0.077(7) 0.045(6) 0.058(6) 0.031(5) 0.029(6) 0.019(5)
C8F 0.043(5) 0.045(5) 0.065(6) 0.034(5) 0.023(5) 0.019(4)
C9F 0.048(5) 0.025(4) 0.076(7) 0.002(4) -0.001(5) -0.004(4)
C10F 0.062(6) 0.030(4) 0.043(5) 0.000(4) 0.003(4) -0.004(4)
C11F 0.30(3) 0.034(6) 0.069(9) -0.003(6) 0.097(13) 0.008(10)
C12F 0.45(4) 0.043(7) 0.058(9) 0.000(6) 0.106(16) 0.020(14)
C13F 0.185(18) 0.046(7) 0.053(7) 0.007(6) 0.050(10) 0.025(9)
C14F 0.183(17) 0.043(6) 0.043(7) -0.007(5) -0.032(9) -0.011(9)
C15F 0.074(11) 0.052(8) 0.27(3) -0.023(13) -0.061(14) -0.013(8)
C16F 0.075(11) 0.065(10) 0.32(4) -0.018(15) 0.049(16) -0.042(9)
C17F 0.128(15) 0.076(11) 0.17(2) -0.001(12) 0.080(15) -0.002(10)
C18F 0.133(17) 0.22(3) 0.085(12) 0.008(15) 0.049(12) -0.084(18)

loop_
_atom_type_symbol
_atom_type_description
_atom_type_scat_dispersion_real
_atom_type_scat_dispersion_imag
_atom_type_scat_source
C C 0.0033 0.0016 'International Tables Vol C Tables 4.2.6.8 and 6.1.1.4'
H H 0.0000 0.0000 'International Tables Vol C Tables 4.2.6.8 and 6.1.1.4'
K K 0.2009 0.2494 'International Tables Vol C Tables 4.2.6.8 and 6.1.1.4'
N N 0.0061 0.0033 'International Tables Vol C Tables 4.2.6.8 and 6.1.1.4'
Ni Ni 0.3393 1.1124 'International Tables Vol C Tables 4.2.6.8 and 6.1.1.4'
O O 0.0106 0.0060 'International Tables Vol C Tables 4.2.6.8 and 6.1.1.4'
Sn Sn -0.6537 1.4246 'International Tables Vol C Tables 4.2.6.8 and 6.1.1.4'
Tl Tl -2.8358 9.6688 'International Tables Vol C Tables 4.2.6.8 and 6.1.1.4'

loop_
_geom_angle_atom_site_label_1
_geom_angle_atom_site_label_2
_geom_angle_atom_site_label_3
_geom_angle
Sn6 Ni1 Sn7 79.30(3)
Sn6 Ni1 Sn8 131.10(5)
Sn7 Ni1 Sn8 86.85(4)
Sn6 Ni1 Sn5 78.87(3)
Sn7 Ni1 Sn5 133.05(5)
Sn8 Ni1 Sn5 77.27(3)
Sn6 Ni1 Sn2 75.73(3)
Sn7 Ni1 Sn2 71.15(3)
Sn8 Ni1 Sn2 142.15(4)
Sn5 Ni1 Sn2 139.95(4)
Sn6 Ni1 Sn4 138.86(5)
Sn7 Ni1 Sn4 141.80(5)
Sn8 Ni1 Sn4 68.90(4)
Sn5 Ni1 Sn4 71.32(3)
Sn2 Ni1 Sn4 110.48(5)
Sn6 Ni1 Sn1 141.79(4)
Sn7 Ni1 Sn1 70.19(3)
Sn8 Ni1 Sn1 70.59(3)
Sn5 Ni1 Sn1 139.16(4)
Sn2 Ni1 Sn1 73.04(3)
Sn4 Ni1 Sn1 73.98(4)
Sn6 Ni1 Sn3 69.19(3)
Sn7 Ni1 Sn3 136.01(4)
Sn8 Ni1 Sn3 137.06(5)
Sn5 Ni1 Sn3 70.38(3)
Sn2 Ni1 Sn3 71.87(3)
Sn4 Ni1 Sn3 74.39(4)
Sn1 Ni1 Sn3 119.51(5)
Sn6 Ni1 Sn9 65.59(3)
Sn7 Ni1 Sn9 66.38(3)
Sn8 Ni1 Sn9 65.87(3)
Sn5 Ni1 Sn9 66.78(3)
Sn2 Ni1 Sn9 126.30(4)
Sn4 Ni1 Sn9 123.19(4)
Sn1 Ni1 Sn9 118.61(4)
Sn3 Ni1 Sn9 121.88(4)
Sn4 Tl1 Sn2 92.33(3)
Sn4 Tl1 Sn1 62.12(3)
Sn2 Tl1 Sn1 61.13(3)
Sn4 Tl1 Sn3 61.66(3)
Sn2 Tl1 Sn3 59.43(2)
Sn1 Tl1 Sn3 91.42(3)
Ni1 Sn1 Sn7 54.06(3)
Ni1 Sn1 Sn8 53.94(3)
Sn7 Sn1 Sn8 72.37(2)
Ni1 Sn1 Sn2 53.05(3)
Sn7 Sn1 Sn2 59.06(2)
Sn8 Sn1 Sn2 106.32(2)
Ni1 Sn1 Tl1 75.18(4)
Sn7 Sn1 Tl1 113.70(3)
Sn8 Sn1 Tl1 111.49(3)
Sn2 Sn1 Tl1 56.75(3)
Ni1 Sn1 Sn4 52.81(3)
Sn7 Sn1 Sn4 105.81(2)
Sn8 Sn1 Sn4 56.88(3)
Sn2 Sn1 Sn4 86.25(3)
Tl1 Sn1 Sn4 56.25(3)
Ni1 Sn2 Tl1 78.67(4)
Ni1 Sn2 Sn7 54.04(3)
Tl1 Sn2 Sn7 118.29(3)
Ni1 Sn2 Sn3 54.62(3)
Tl1 Sn2 Sn3 64.20(3)
Sn7 Sn2 Sn3 105.18(2)
Ni1 Sn2 Sn1 53.91(3)
Tl1 Sn2 Sn1 62.12(3)
Sn7 Sn2 Sn1 58.49(2)
Sn3 Sn2 Sn1 94.69(3)
Ni1 Sn2 Sn6 51.77(3)
Tl1 Sn2 Sn6 117.19(3)
Sn7 Sn2 Sn6 64.10(2)
Sn3 Sn2 Sn6 56.497(19)
Sn1 Sn2 Sn6 102.87(2)
Ni1 Sn3 Sn6 54.41(3)
Ni1 Sn3 Sn5 54.12(3)
Sn6 Sn3 Sn5 66.66(2)
Ni1 Sn3 Sn2 53.51(3)
Sn6 Sn3 Sn2 63.51(2)
Sn5 Sn3 Sn2 106.54(2)
Ni1 Sn3 Sn4 52.50(3)
Sn6 Sn3 Sn4 104.71(2)
Sn5 Sn3 Sn4 58.69(2)
Sn2 Sn3 Sn4 86.57(3)
Ni1 Sn3 Tl1 73.82(3)
Sn6 Sn3 Tl1 116.43(3)
Sn5 Sn3 Tl1 112.02(3)
Sn2 Sn3 Tl1 56.37(3)
Sn4 Sn3 Tl1 55.37(3)
Ni1 Sn4 Sn8 54.98(3)
Ni1 Sn4 Tl1 78.50(4)
Sn8 Sn4 Tl1 118.80(4)
Ni1 Sn4 Sn5 53.98(3)
Sn8 Sn4 Sn5 65.41(2)
Tl1 Sn4 Sn5 118.65(4)
Ni1 Sn4 Sn1 53.20(3)
Sn8 Sn4 Sn1 59.06(2)
Tl1 Sn4 Sn1 61.63(3)
Sn5 Sn4 Sn1 104.41(3)
Ni1 Sn4 Sn3 53.11(3)
Sn8 Sn4 Sn3 105.05(3)
Tl1 Sn4 Sn3 62.97(3)
Sn5 Sn4 Sn3 58.00(2)
Sn1 Sn4 Sn3 91.87(3)
Ni1 Sn5 Sn3 55.50(3)
Ni1 Sn5 Sn9 61.33(3)
Sn3 Sn5 Sn9 106.26(2)
Ni1 Sn5 Sn4 54.70(3)
Sn3 Sn5 Sn4 63.32(3)
Sn9 Sn5 Sn4 106.08(2)
Ni1 Sn5 Sn8 51.19(3)
Sn3 Sn5 Sn8 102.03(2)
Sn9 Sn5 Sn8 56.89(2)
Sn4 Sn5 Sn8 55.85(2)
Ni1 Sn5 Sn6 50.33(3)
Sn3 Sn5 Sn6 55.880(18)
Sn9 Sn5 Sn6 56.027(18)
Sn4 Sn5 Sn6 100.48(3)
Sn8 Sn5 Sn6 92.21(2)
Ni1 Sn6 Sn3 56.39(3)
Ni1 Sn6 Sn9 62.34(3)
Sn3 Sn6 Sn9 109.14(2)
Ni1 Sn6 Sn2 52.49(3)
Sn3 Sn6 Sn2 59.99(2)
Sn9 Sn6 Sn2 105.65(2)
Ni1 Sn6 Sn5 50.80(2)
Sn3 Sn6 Sn5 57.463(18)
Sn9 Sn6 Sn5 57.659(19)
Sn2 Sn6 Sn5 98.10(2)
Ni1 Sn6 Sn7 50.35(3)
Sn3 Sn6 Sn7 101.26(2)
Sn9 Sn6 Sn7 57.104(18)
Sn2 Sn6 Sn7 55.501(18)
Sn5 Sn6 Sn7 92.37(2)
Ni1 Sn7 Sn1 55.75(3)
Ni1 Sn7 Sn9 61.86(3)
Sn1 Sn7 Sn9 104.73(2)
Ni1 Sn7 Sn2 54.81(3)
Sn1 Sn7 Sn2 62.45(2)
Sn9 Sn7 Sn2 109.14(2)
Ni1 Sn7 Sn6 50.34(3)
Sn1 Sn7 Sn6 103.01(2)
Sn9 Sn7 Sn6 56.183(18)
Sn2 Sn7 Sn6 60.403(19)
Ni1 Sn8 Sn4 56.12(3)
Ni1 Sn8 Sn9 62.08(3)
Sn4 Sn8 Sn9 109.72(3)
Ni1 Sn8 Sn1 55.47(3)
Sn4 Sn8 Sn1 64.05(3)
Sn9 Sn8 Sn1 104.73(2)
Ni1 Sn8 Sn5 51.53(3)
Sn4 Sn8 Sn5 58.74(2)
Sn9 Sn8 Sn5 58.153(19)
Sn1 Sn8 Sn5 103.24(2)
Ni1 Sn9 Sn6 52.07(2)
Ni1 Sn9 Sn8 52.05(2)
Sn6 Sn9 Sn8 103.92(3)
Ni1 Sn9 Sn7 51.76(2)
Sn6 Sn9 Sn7 66.71(2)
Sn8 Sn9 Sn7 72.55(2)
Ni1 Sn9 Sn5 51.89(2)
Sn6 Sn9 Sn5 66.31(2)
Sn8 Sn9 Sn5 64.95(2)
Sn7 Sn9 Sn5 103.58(3)
Sn3B Ni2 Sn2B 74.68(11)
Sn3B Ni2 Sn4A 120.92(15)
Sn2B Ni2 Sn4A 56.32(14)
Sn3B Ni2 Sn7B 72.1(3)
Sn2B Ni2 Sn7B 143.9(2)
Sn4A Ni2 Sn7B 135.0(3)
Sn3B Ni2 Sn6B 71.03(10)
Sn2B Ni2 Sn6B 80.83(10)
Sn4A Ni2 Sn6B 70.54(10)
Sn7B Ni2 Sn6B 75.44(18)
Sn3B Ni2 Sn2A 135.78(18)
Sn2B Ni2 Sn2A 141.19(15)
Sn4A Ni2 Sn2A 103.2(2)
Sn7B Ni2 Sn2A 74.6(2)
Sn6B Ni2 Sn2A 126.55(13)
Sn3B Ni2 Sn6A 75.28(13)
Sn2B Ni2 Sn6A 102.60(12)
Sn4A Ni2 Sn6A 141.05(8)
Sn7B Ni2 Sn6A 82.3(2)
Sn6B Ni2 Sn6A 143.89(11)
Sn2A Ni2 Sn6A 72.09(10)
Sn3B Ni2 Sn8B 145.53(18)
Sn2B Ni2 Sn8B 135.04(17)
Sn4A Ni2 Sn8B 93.3(2)
Sn7B Ni2 Sn8B 81.0(2)
Sn6B Ni2 Sn8B 122.85(16)
Sn2A Ni2 Sn8B 9.88(12)
Sn6A Ni2 Sn8B 80.16(13)
Sn3B Ni2 Sn4B 79.5(2)
Sn2B Ni2 Sn4B 115.5(3)
Sn4A Ni2 Sn4B 148.20(12)
Sn7B Ni2 Sn4B 71.7(3)
Sn6B Ni2 Sn4B 141.17(13)
Sn2A Ni2 Sn4B 62.74(15)
Sn6A Ni2 Sn4B 12.92(19)
Sn8B Ni2 Sn4B 71.66(16)
Sn3B Ni2 Sn7A 69.4(2)
Sn2B Ni2 Sn7A 142.2(2)
Sn4A Ni2 Sn7A 138.0(2)
Sn7B Ni2 Sn7A 3.5(5)
Sn6B Ni2 Sn7A 76.77(15)
Sn2A Ni2 Sn7A 75.97(17)
Sn6A Ni2 Sn7A 79.62(17)
Sn8B Ni2 Sn7A 82.8(2)
Sn4B Ni2 Sn7A 69.4(2)
Sn3B Ni2 Sn8A 57.61(9)
Sn2B Ni2 Sn8A 70.17(12)
Sn4A Ni2 Sn8A 75.00(11)
Sn7B Ni2 Sn8A 80.32(16)
Sn6B Ni2 Sn8A 15.86(6)
Sn2A Ni2 Sn8A 141.61(14)
Sn6A Ni2 Sn8A 132.75(11)
Sn8B Ni2 Sn8A 138.63(18)
Sn4B Ni2 Sn8A 134.42(13)
Sn7A Ni2 Sn8A 80.75(14)
Sn3B Ni2 Sn5A 63.99(10)
Sn2B Ni2 Sn5A 15.04(10)
Sn4A Ni2 Sn5A 71.22(13)
Sn7B Ni2 Sn5A 136.0(3)
Sn6B Ni2 Sn5A 87.52(10)
Sn2A Ni2 Sn5A 142.57(12)
Sn6A Ni2 Sn5A 89.23(13)
Sn8B Ni2 Sn5A 139.90(15)
Sn4B Ni2 Sn5A 102.0(3)
Sn7A Ni2 Sn5A 133.4(2)
Sn8A Ni2 Sn5A 74.28(10)
Sn4A Tl2A Sn3A 65.19(9)
Sn4A Tl2A Sn2A 91.35(11)
Sn3A Tl2A Sn2A 60.42(9)
Sn4A Tl2A Sn1A 61.86(10)
Sn3A Tl2A Sn1A 92.80(9)
Sn2A Tl2A Sn1A 57.60(12)
Ni2 Sn1A Sn6A 53.76(10)
Ni2 Sn1A Sn4A 52.01(9)
Sn6A Sn1A Sn4A 105.44(14)
Ni2 Sn1A Sn5A 54.50(9)
Sn6A Sn1A Sn5A 74.44(11)
Sn4A Sn1A Sn5A 59.02(14)
Ni2 Sn1A Sn2A 52.45(12)
Sn6A Sn1A Sn2A 59.66(13)
Sn4A Sn1A Sn2A 81.15(18)
Sn5A Sn1A Sn2A 106.70(15)
Ni2 Sn1A Tl2A 71.07(11)
Sn6A Sn1A Tl2A 113.20(16)
Sn4A Sn1A Tl2A 45.29(16)
Sn5A Sn1A Tl2A 103.55(17)
Sn2A Sn1A Tl2A 57.63(11)
Ni2 Sn2A Sn6A 53.98(9)
Ni2 Sn2A Sn1A 55.14(10)
Sn6A Sn2A Sn1A 58.55(11)
Ni2 Sn2A Tl2A 76.02(10)
Sn6A Sn2A Tl2A 118.74(13)
Sn1A Sn2A Tl2A 64.77(13)
Ni2 Sn2A Sn3A 55.12(11)
Sn6A Sn2A Sn3A 105.33(13)
Sn1A Sn2A Sn3A 96.79(16)
Tl2A Sn2A Sn3A 59.71(8)
Ni2 Sn2A Sn7A 52.98(13)
Sn6A Sn2A Sn7A 64.66(17)
Sn1A Sn2A Sn7A 105.05(17)
Tl2A Sn2A Sn7A 113.14(18)
Sn3A Sn2A Sn7A 56.43(16)
Ni2 Sn3A Sn7A 55.26(12)
Ni2 Sn3A Sn4A 52.20(6)
Sn7A Sn3A Sn4A 106.57(14)
Ni2 Sn3A Sn8A 54.33(6)
Sn7A Sn3A Sn8A 68.82(13)
Sn4A Sn3A Sn8A 62.19(11)
Ni2 Sn3A Tl2A 74.76(5)
Sn7A Sn3A Tl2A 119.87(14)
Sn4A Sn3A Tl2A 47.44(14)
Sn8A Sn3A Tl2A 109.02(8)
Ni2 Sn3A Sn2A 52.15(8)
Sn7A Sn3A Sn2A 63.44(15)
Sn4A Sn3A Sn2A 81.18(12)
Sn8A Sn3A Sn2A 105.76(9)
Tl2A Sn3A Sn2A 59.87(7)
Tl2A Sn4A Ni2 89.3(2)
Tl2A Sn4A Sn5A 132.25(17)
Ni2 Sn4A Sn5A 56.23(9)
Tl2A Sn4A Sn3A 67.37(14)
Ni2 Sn4A Sn3A 56.47(9)
Sn5A Sn4A Sn3A 107.82(9)
Tl2A Sn4A Sn1A 72.85(16)
Ni2 Sn4A Sn1A 55.92(11)
Sn5A Sn4A Sn1A 60.78(10)
Sn3A Sn4A Sn1A 99.11(16)
Tl2A Sn4A Sn8A 125.88(15)
Ni2 Sn4A Sn8A 54.10(7)
Sn5A Sn4A Sn8A 62.35(10)
Sn3A Sn4A Sn8A 59.38(7)
Sn1A Sn4A Sn8A 105.71(11)
Ni2 Sn5A Sn4A 52.55(8)
Ni2 Sn5A Sn9A 58.57(8)
Sn4A Sn5A Sn9A 106.05(11)
Ni2 Sn5A Sn1A 54.79(10)
Sn4A Sn5A Sn1A 60.20(12)
Sn9A Sn5A Sn1A 99.47(14)
Ni2 Sn5A Sn8A 52.74(7)
Sn4A Sn5A Sn8A 60.85(9)
Sn9A Sn5A Sn8A 58.32(7)
Sn1A Sn5A Sn8A 104.21(12)
Ni2 Sn6A Sn9A 61.43(9)
Ni2 Sn6A Sn1A 56.52(10)
Sn9A Sn6A Sn1A 104.91(12)
Ni2 Sn6A Sn2A 53.92(9)
Sn9A Sn6A Sn2A 108.42(12)
Sn1A Sn6A Sn2A 61.80(12)
Ni2 Sn7A Sn3A 56.27(17)
Ni2 Sn7A Sn9A 59.41(13)
Sn3A Sn7A Sn9A 106.5(2)
Ni2 Sn7A Sn2A 51.05(15)
Sn3A Sn7A Sn2A 60.13(19)
Sn9A Sn7A Sn2A 101.6(2)
Ni2 Sn8A Sn9A 58.65(7)
Ni2 Sn8A Sn3A 55.19(7)
Sn9A Sn8A Sn3A 103.28(8)
Ni2 Sn8A Sn4A 50.89(7)
Sn9A Sn8A Sn4A 102.86(8)
Sn3A Sn8A Sn4A 58.43(11)
Ni2 Sn8A Sn5A 52.98(6)
Sn9A Sn8A Sn5A 58.33(8)
Sn3A Sn8A Sn5A 102.75(7)
Sn4A Sn8A Sn5A 56.80(8)
Ni2 Sn9A Sn6A 53.61(7)
Ni2 Sn9A Sn7A 54.03(17)
Sn6A Sn9A Sn7A 69.04(14)
Ni2 Sn9A Sn8A 53.52(5)
Sn6A Sn9A Sn8A 107.13(9)
Sn7A Sn9A Sn8A 69.06(16)
Ni2 Sn9A Sn5A 53.71(6)
Sn6A Sn9A Sn5A 76.28(10)
Sn7A Sn9A Sn5A 107.22(18)
Sn8A Sn9A Sn5A 63.35(8)
Sn4B Tl2B Sn1B 65.6(2)
Sn4B Tl2B Sn2B 95.13(19)
Sn1B Tl2B Sn2B 58.4(2)
Sn4B Tl2B Sn3B 67.47(15)
Sn1B Tl2B Sn3B 93.4(2)
Sn2B Tl2B Sn3B 58.97(13)
Sn4B Tl2B Ni2 49.49(12)
Sn1B Tl2B Ni2 48.36(16)
Sn2B Tl2B Ni2 45.74(11)
Sn3B Tl2B Ni2 45.51(10)
Ni2 Sn1B Sn5B 57.97(17)
Ni2 Sn1B Sn8B 54.93(18)
Sn5B Sn1B Sn8B 64.8(2)
Ni2 Sn1B Sn2B 52.50(15)
Sn5B Sn1B Sn2B 63.4(2)
Sn8B Sn1B Sn2B 104.9(3)
Ni2 Sn1B Tl2B 71.55(19)
Sn5B Sn1B Tl2B 120.3(3)
Sn8B Sn1B Tl2B 110.5(3)
Sn2B Sn1B Tl2B 61.2(2)
Ni2 Sn1B Sn4B 52.55(18)
Sn5B Sn1B Sn4B 107.0(2)
Sn8B Sn1B Sn4B 59.6(2)
Sn2B Sn1B Sn4B 89.3(3)
Tl2B Sn1B Sn4B 53.1(2)
Ni2 Sn2B Sn1B 56.41(18)
Ni2 Sn2B Sn3B 52.53(10)
Sn1B Sn2B Sn3B 95.8(2)
Ni2 Sn2B Sn5B 56.00(11)
Sn1B Sn2B Sn5B 56.24(17)
Sn3B Sn2B Sn5B 105.99(14)
Ni2 Sn2B Tl2B 72.67(13)
Sn1B Sn2B Tl2B 60.40(19)
Sn3B Sn2B Tl2B 60.69(11)
Sn5B Sn2B Tl2B 112.93(14)
Ni2 Sn2B Sn6B 50.18(8)
Sn1B Sn2B Sn6B 103.24(18)
Sn3B Sn2B Sn6B 55.19(10)
Sn5B Sn2B Sn6B 66.71(12)
Tl2B Sn2B Sn6B 111.10(14)
Ni2 Sn3B Sn6B 55.33(8)
Ni2 Sn3B Sn7B 54.7(2)
Sn6B Sn3B Sn7B 63.8(2)
Ni2 Sn3B Sn2B 52.80(9)
Sn6B Sn3B Sn2B 66.63(11)
Sn7B Sn3B Sn2B 106.3(3)
Ni2 Sn3B Tl2B 72.59(13)
Sn6B Sn3B Tl2B 121.08(17)
Sn7B Sn3B Tl2B 108.3(2)
Sn2B Sn3B Tl2B 60.34(15)
Ni2 Sn3B Sn4B 51.79(11)
Sn6B Sn3B Sn4B 103.33(14)
Sn7B Sn3B Sn4B 57.7(2)
Sn2B Sn3B Sn4B 86.66(15)
Tl2B Sn3B Sn4B 51.81(16)
Ni2 Sn4B Tl2B 76.4(2)
Ni2 Sn4B Sn7B 53.1(2)
Tl2B Sn4B Sn7B 115.5(3)
Ni2 Sn4B Sn8B 53.80(13)
Tl2B Sn4B Sn8B 115.5(3)
Sn7B Sn4B Sn8B 66.7(3)
Ni2 Sn4B Sn1B 53.09(17)
Tl2B Sn4B Sn1B 61.3(2)
Sn7B Sn4B Sn1B 103.6(3)
Sn8B Sn4B Sn1B 56.59(19)
Ni2 Sn4B Sn3B 48.67(15)
Tl2B Sn4B Sn3B 60.72(18)
Sn7B Sn4B Sn3B 56.14(17)
Sn8B Sn4B Sn3B 100.50(19)
Sn1B Sn4B Sn3B 87.9(3)
Ni2 Sn5B Sn1B 56.74(17)
Ni2 Sn5B Sn2B 51.15(9)
Sn1B Sn5B Sn2B 60.35(18)
Ni2 Sn5B Sn8B 52.50(10)
Sn1B Sn5B Sn8B 59.0(2)
Sn2B Sn5B Sn8B 99.03(15)
Ni2 Sn5B Sn9B 64.50(10)
Sn1B Sn5B Sn9B 109.5(2)
Sn2B Sn5B Sn9B 107.50(13)
Sn8B Sn5B Sn9B 55.62(14)
Ni2 Sn6B Sn3B 53.64(9)
Ni2 Sn6B Sn9B 68.26(15)
Sn3B Sn6B Sn9B 113.10(17)
Ni2 Sn6B Sn7B 52.20(15)
Sn3B Sn6B Sn7B 58.7(2)
Sn9B Sn6B Sn7B 60.8(3)
Ni2 Sn6B Sn2B 48.99(7)
Sn3B Sn6B Sn2B 58.18(10)
Sn9B Sn6B Sn2B 106.26(13)
Sn7B Sn6B Sn2B 97.32(16)
Ni2 Sn7B Sn3B 53.18(15)
Ni2 Sn7B Sn4B 55.17(19)
Sn3B Sn7B Sn4B 66.2(3)
Ni2 Sn7B Sn9B 66.5(3)
Sn3B Sn7B Sn9B 109.0(3)
Sn4B Sn7B Sn9B 107.8(4)
Ni2 Sn7B Sn6B 52.35(16)
Sn3B Sn7B Sn6B 57.54(13)
Sn4B Sn7B Sn6B 104.9(3)
Sn9B Sn7B Sn6B 57.3(2)
Ni2 Sn8B Sn9B 68.78(17)
Ni2 Sn8B Sn1B 56.31(19)
Sn9B Sn8B Sn1B 113.3(3)
Ni2 Sn8B Sn4B 54.54(15)
Sn9B Sn8B Sn4B 111.80(19)
Sn1B Sn8B Sn4B 63.8(2)
Ni2 Sn8B Sn5B 54.85(15)
Sn9B Sn8B Sn5B 62.47(17)
Sn1B Sn8B Sn5B 56.2(2)
Sn4B Sn8B Sn5B 103.9(3)
Sn8B Sn9B Sn6B 100.1(2)
Sn8B Sn9B Sn7B 67.50(18)
Sn6B Sn9B Sn7B 61.94(15)
Sn8B Sn9B Ni2 50.68(15)
Sn6B Sn9B Ni2 49.43(9)
Sn7B Sn9B Ni2 48.46(15)
Sn8B Sn9B Sn5B 61.9(2)
Sn6B Sn9B Sn5B 69.88(11)
Sn7B Sn9B Sn5B 99.0(2)
Ni2 Sn9B Sn5B 50.55(10)
O4A K1 O3A 60.76(18)
O4A K1 O1A 117.02(19)
O3A K1 O1A 97.00(19)
O4A K1 O5A 138.83(19)
O3A K1 O5A 97.69(19)
O1A K1 O5A 99.12(18)
O4A K1 O6A 98.80(19)
O3A K1 O6A 118.9(2)
O1A K1 O6A 138.9(2)
O5A K1 O6A 59.12(17)
O4A K1 O2A 97.10(19)
O3A K1 O2A 137.6(2)
O1A K1 O2A 59.21(17)
O5A K1 O2A 119.1(2)
O6A K1 O2A 98.90(19)
O4A K1 N1A 119.80(19)
O3A K1 N1A 60.26(19)
O1A K1 N1A 60.63(19)
O5A K1 N1A 60.85(19)
O6A K1 N1A 119.0(2)
O2A K1 N1A 118.68(19)
O4A K1 N2A 60.80(19)
O3A K1 N2A 120.3(2)
O1A K1 N2A 119.25(19)
O5A K1 N2A 118.71(19)
O6A K1 N2A 60.64(19)
O2A K1 N2A 61.09(18)
N1A K1 N2A 179.4(2)
C3A O1A C2A 113.8(7)
C3A O1A K1 117.9(5)
C2A O1A K1 119.6(5)
C4A O2A C5A 110.9(7)
C4A O2A K1 114.2(5)
C5A O2A K1 115.4(5)
C8A O3A C9A 111.7(7)
C8A O3A K1 120.4(5)
C9A O3A K1 113.3(5)
C10A O4A C11A 111.1(7)
C10A O4A K1 115.3(5)
C11A O4A K1 116.6(5)
C15A O5A C14A 111.5(7)
C15A O5A K1 114.3(5)
C14A O5A K1 119.4(5)
C16A O6A C17A 113.2(7)
C16A O6A K1 116.3(5)
C17A O6A K1 116.0(5)
C1A N1A C7A 111.0(8)
C1A N1A C13A 108.8(8)
C7A N1A C13A 108.4(7)
C1A N1A K1 110.4(6)
C7A N1A K1 109.5(5)
C13A N1A K1 108.6(5)
C12A N2A C6A 112.1(8)
C12A N2A C18A 107.8(8)
C6A N2A C18A 109.0(8)
C12A N2A K1 109.7(5)
C6A N2A K1 108.5(5)
C18A N2A K1 109.8(5)
N1A C1A C2A 115.8(9)
O1A C2A C1A 112.0(8)
O1A C3A C4A 112.3(8)
O2A C4A C3A 111.2(7)
O2A C5A C6A 110.1(7)
N2A C6A C5A 113.8(8)
N1A C7A C8A 112.0(8)
O3A C8A C7A 108.3(7)
O3A C9A C10A 111.5(8)
O4A C10A C9A 111.2(8)
O4A C11A C12A 110.6(8)
N2A C12A C11A 115.0(8)
C14A C13A N1A 114.8(8)
O5A C14A C13A 109.8(7)
O5A C15A C16A 111.0(8)
O6A C16A C15A 111.0(8)
O6A C17A C18A 110.0(8)
N2A C18A C17A 112.2(8)
O6B K2 O2B 93.13(17)
O6B K2 O3B 136.10(18)
O2B K2 O3B 125.66(18)
O6B K2 O5B 60.71(16)
O2B K2 O5B 134.58(17)
O3B K2 O5B 95.66(17)
O6B K2 O1B 112.91(17)
O2B K2 O1B 59.94(16)
O3B K2 O1B 104.94(18)
O5B K2 O1B 94.72(16)
O6B K2 O4B 96.75(18)
O2B K2 O4B 102.82(17)
O3B K2 O4B 58.60(17)
O5B K2 O4B 115.80(17)
O1B K2 O4B 145.45(18)
O6B K2 N1B 120.43(18)
O2B K2 N1B 119.20(18)
O3B K2 N1B 61.53(18)
O5B K2 N1B 61.20(17)
O1B K2 N1B 60.53(17)
O4B K2 N1B 119.34(18)
O6B K2 N2B 61.69(19)
O2B K2 N2B 59.93(18)
O3B K2 N2B 117.15(19)
O5B K2 N2B 120.87(19)
O1B K2 N2B 119.01(19)
O4B K2 N2B 59.69(18)
N1B K2 N2B 177.9(2)
O6B K2 N3B 151.8(3)
O2B K2 N3B 62.8(3)
O3B K2 N3B 63.2(3)
O5B K2 N3B 146.9(3)
O1B K2 N3B 69.2(3)
O4B K2 N3B 76.2(3)
N1B K2 N3B 85.9(3)
N2B K2 N3B 92.0(3)
C3B O1B C2B 110.0(6)
C3B O1B K2 114.0(5)
C2B O1B K2 113.9(5)
C5B O2B C4B 111.4(6)
C5B O2B K2 122.9(5)
C4B O2B K2 115.1(4)
C8B O3B C9B 110.7(7)
C8B O3B K2 118.0(5)
C9B O3B K2 116.8(5)
C10B O4B C11B 111.3(6)
C10B O4B K2 116.4(5)
C11B O4B K2 116.7(5)
C15B O5B C14B 110.1(6)
C15B O5B K2 112.7(4)
C14B O5B K2 114.9(4)
C16B O6B C17B 111.4(6)
C16B O6B K2 115.1(4)
C17B O6B K2 116.6(5)
C13B N1B C7B 111.6(7)
C13B N1B C1B 109.1(6)
C7B N1B C1B 109.5(7)
C13B N1B K2 108.9(5)
C7B N1B K2 106.7(5)
C1B N1B K2 111.1(5)
C18B N2B C12B 110.3(7)
C18B N2B C6B 110.2(7)
C12B N2B C6B 109.7(7)
C18B N2B K2 107.7(5)
C12B N2B K2 110.8(5)
C6B N2B K2 108.1(5)
N1B C1B C2B 113.5(7)
O1B C2B C1B 108.7(7)
O1B C3B C4B 110.1(7)
O2B C4B C3B 108.0(7)
O2B C5B C6B 109.6(7)
N2B C6B C5B 114.8(7)
N1B C7B C8B 115.3(7)
O3B C8B C7B 110.0(7)
O3B C9B C10B 108.7(7)
O4B C10B C9B 109.8(7)
O4B C11B C12B 107.9(8)
N2B C12B C11B 114.2(8)
N1B C13B C14B 113.3(7)
O5B C14B C13B 108.8(6)
O5B C15B C16B 109.2(7)
O6B C16B C15B 109.7(7)
O6B C17B C18B 110.2(7)
N2B C18B C17B 113.7(7)
C19B N3B K2 159.6(11)
N3B C19B C20B 121.2(14)
C19B C20B N4B 108.2(15)
O5C K3 O1C 98.29(17)
O5C K3 O6C 60.43(16)
O1C K3 O6C 121.88(17)
O5C K3 O2C 135.40(17)
O1C K3 O2C 59.38(16)
O6C K3 O2C 96.99(17)
O5C K3 O3C 96.45(16)
O1C K3 O3C 98.95(16)
O6C K3 O3C 134.14(16)
O2C K3 O3C 123.25(16)
O5C K3 O4C 118.88(17)
O1C K3 O4C 137.24(17)
O6C K3 O4C 95.98(16)
O2C K3 O4C 100.14(16)
O3C K3 O4C 59.00(16)
O5C K3 N1C 60.29(17)
O1C K3 N1C 60.38(17)
O6C K3 N1C 120.08(17)
O2C K3 N1C 119.35(17)
O3C K3 N1C 61.00(16)
O4C K3 N1C 119.35(17)
O5C K3 N2C 120.42(18)
O1C K3 N2C 119.00(18)
O6C K3 N2C 60.57(17)
O2C K3 N2C 59.98(18)
O3C K3 N2C 118.93(17)
O4C K3 N2C 60.71(17)
N1C K3 N2C 179.23(19)
C2C O1C C3C 111.1(6)
C2C O1C K3 118.7(4)
C3C O1C K3 116.7(4)
C4C O2C C5C 112.1(6)
C4C O2C K3 114.3(4)
C5C O2C K3 117.4(5)
C9C O3C C8C 110.3(6)
C9C O3C K3 114.2(5)
C8C O3C K3 115.8(4)
C11C O4C C10C 111.8(6)
C11C O4C K3 112.7(5)
C10C O4C K3 117.6(4)
C14C O5C C15C 112.1(6)
C14C O5C K3 118.1(4)
C15C O5C K3 115.8(4)
C17C O6C C16C 110.5(6)
C17C O6C K3 115.0(4)
C16C O6C K3 112.5(5)
C13C N1C C1C 110.6(6)
C13C N1C C7C 110.5(6)
C1C N1C C7C 109.3(6)
C13C N1C K3 109.1(5)
C1C N1C K3 109.2(4)
C7C N1C K3 108.0(4)
C18C N2C C12C 109.6(7)
C18C N2C C6C 110.4(7)
C12C N2C C6C 108.7(7)
C18C N2C K3 108.7(5)
C12C N2C K3 109.6(5)
C6C N2C K3 109.8(5)
N1C C1C C2C 114.6(6)
O1C C2C C1C 108.8(7)
O1C C3C C4C 109.2(6)
O2C C4C C3C 110.0(6)
O2C C5C C6C 109.4(7)
C5C C6C N2C 113.3(7)
N1C C7C C8C 113.6(6)
O3C C8C C7C 109.7(6)
O3C C9C C10C 109.2(6)
O4C C10C C9C 109.0(6)
O4C C11C C12C 109.3(7)
N2C C12C C11C 113.3(7)
N1C C13C C14C 113.7(7)
O5C C14C C13C 109.0(6)
O5C C15C C16C 109.5(7)
O6C C16C C15C 109.2(7)
O6C C17C C18C 109.3(7)
N2C C18C C17C 114.3(7)
O3D K4 O2D 126.0(2)
O3D K4 O6D 133.19(18)
O2D K4 O6D 95.85(18)
O3D K4 O5D 94.19(18)
O2D K4 O5D 135.22(19)
O6D K4 O5D 60.25(16)
O3D K4 O1D 103.66(18)
O2D K4 O1D 60.68(18)
O6D K4 O1D 115.90(18)
O5D K4 O1D 94.33(18)
O3D K4 O4D 59.94(16)
O2D K4 O4D 102.50(18)
O6D K4 O4D 94.53(16)
O5D K4 O4D 115.74(17)
O1D K4 O4D 145.50(18)
O3D K4 N1D 60.94(19)
O2D K4 N1D 119.3(2)
O6D K4 N1D 119.39(19)
O5D K4 N1D 60.11(19)
O1D K4 N1D 59.75(19)
O4D K4 N1D 120.07(19)
O3D K4 N2D 118.56(18)
O2D K4 N2D 60.98(18)
O6D K4 N2D 60.85(17)
O5D K4 N2D 120.04(18)
O1D K4 N2D 120.63(19)
O4D K4 N2D 59.42(17)
N1D K4 N2D 179.5(2)
C3D O1D C2D 111.2(7)
C3D O1D K4 112.7(5)
C2D O1D K4 115.5(5)
C5D O2D C4D 110.3(7)
C5D O2D K4 120.5(5)
C4D O2D K4 115.7(5)
C9D O3D C8D 111.6(7)
C9D O3D K4 116.2(5)
C8D O3D K4 121.8(5)
C10D O4D C11D 111.1(6)
C10D O4D K4 113.2(5)
C11D O4D K4 116.3(5)
C15D O5D C14D 111.5(6)
C15D O5D K4 113.6(4)
C14D O5D K4 119.1(5)
C16D O6D C17D 109.8(6)
C16D O6D K4 115.6(5)
C17D O6D K4 117.5(5)
C1D N1D C7D 110.0(7)
C1D N1D C13D 109.1(7)
C7D N1D C13D 110.2(7)
C1D N1D K4 112.2(5)
C7D N1D K4 106.3(5)
C13D N1D K4 109.0(5)
C18D N2D C6D 111.3(7)
C18D N2D C12D 109.7(7)
C6D N2D C12D 110.0(6)
C18D N2D K4 108.1(4)
C6D N2D K4 106.2(5)
C12D N2D K4 111.4(4)
N1D C1D C2D 112.3(8)
O1D C2D C1D 109.9(7)
O1D C3D C4D 109.0(8)
O2D C4D C3D 109.5(8)
O2D C5D C6D 109.3(7)
N2D C6D C5D 115.2(7)
C8D C7D N1D 114.9(8)
O3D C8D C7D 109.7(7)
O3D C9D C10D 109.7(8)
O4D C10D C9D 108.5(7)
O4D C11D C12D 109.1(6)
N2D C12D C11D 113.6(7)
C14D C13D N1D 113.3(7)
O5D C14D C13D 108.1(7)
O5D C15D C16D 109.4(7)
O6D C16D C15D 108.7(7)
O6D C17D C18D 109.5(7)
N2D C18D C17D 113.5(7)
O2E K5 O4E 97.7(2)
O2E K5 O5E 126.1(2)
O4E K5 O5E 131.0(2)
O2E K5 O1E 59.9(2)
O4E K5 O1E 123.2(2)
O5E K5 O1E 99.47(19)
O2E K5 O6E 100.1(2)
O4E K5 O6E 94.3(2)
O5E K5 O6E 60.7(2)
O1E K5 O6E 137.9(2)
O2E K5 O3E 134.6(2)
O4E K5 O3E 60.31(18)
O5E K5 O3E 94.24(19)
O1E K5 O3E 97.30(18)
O6E K5 O3E 119.4(2)
O2E K5 N2E 60.2(2)
O4E K5 N2E 60.9(2)
O5E K5 N2E 119.7(2)
O1E K5 N2E 119.9(2)
O6E K5 N2E 59.5(2)
O3E K5 N2E 120.8(2)
O2E K5 N1E 119.0(2)
O4E K5 N1E 119.9(2)
O5E K5 N1E 60.23(19)
O1E K5 N1E 59.4(2)
O6E K5 N1E 120.6(2)
O3E K5 N1E 60.07(18)
N2E K5 N1E 179.0(2)
C2E O1E C3E 110.7(7)
C2E O1E K5 117.3(5)
C3E O1E K5 113.6(6)
C4E O2E C5E 111.2(8)
C4E O2E K5 116.2(6)
C5E O2E K5 117.0(6)
C9E O3E C8E 111.8(7)
C9E O3E K5 112.4(5)
C8E O3E K5 114.6(5)
C10E O4E C11E 111.6(7)
C10E O4E K5 115.0(5)
C11E O4E K5 117.2(6)
C14E O5E C15E 110.5(8)
C14E O5E K5 118.6(5)
C15E O5E K5 111.9(5)
C16E O6E C17E 112.6(8)
C16E O6E K5 114.9(5)
C17E O6E K5 113.4(5)
C1E N1E C13E 110.0(8)
C1E N1E C7E 109.4(7)
C13E N1E C7E 109.9(7)
C1E N1E K5 110.0(6)
C13E N1E K5 108.0(5)
C7E N1E K5 109.5(5)
C6E N2E C12E 108.9(10)
C6E N2E C18E 109.2(8)
C12E N2E C18E 110.9(10)
C6E N2E K5 109.7(7)
C12E N2E K5 108.0(6)
C18E N2E K5 110.1(6)
N1E C1E C2E 113.9(7)
O1E C2E C1E 108.5(7)
O1E C3E C4E 109.5(8)
O2E C4E C3E 109.8(8)
O2E C5E C6E 109.0(9)
N2E C6E C5E 112.1(8)
N1E C7E C8E 112.3(7)
O3E C8E C7E 109.2(7)
O3E C9E C10E 109.1(8)
O4E C10E C9E 108.8(7)
O4E C11E C12E 109.1(9)
N2E C12E C11E 114.3(10)
N1E C13E C14E 113.9(8)
O5E C14E C13E 108.8(8)
O5E C15E C16E 109.2(9)
O6E C16E C15E 109.0(8)
O6E C17E C18E 108.2(9)
C17E C18E N2E 112.2(9)
O2F K6 O1F 61.5(3)
O2F K6 O6F 103.5(4)
O1F K6 O6F 145.9(3)
O2F K6 O3F 134.6(3)
O1F K6 O3F 95.5(2)
O6F K6 O3F 114.0(3)
O2F K6 O5F 127.4(3)
O1F K6 O5F 104.0(3)
O6F K6 O5F 58.9(3)
O3F K6 O5F 94.6(2)
O2F K6 O4F 94.1(2)
O1F K6 O4F 115.5(3)
O6F K6 O4F 94.9(3)
O3F K6 O4F 59.11(19)
O5F K6 O4F 133.3(3)
O2F K6 N1F 122.7(3)
O1F K6 N1F 62.1(3)
O6F K6 N1F 117.3(4)
O3F K6 N1F 60.5(2)
O5F K6 N1F 59.6(3)
O4F K6 N1F 118.8(2)
O2F K6 N2F 60.2(5)
O1F K6 N2F 120.8(5)
O6F K6 N2F 60.3(5)
O3F K6 N2F 118.4(2)
O5F K6 N2F 118.4(5)
O4F K6 N2F 60.5(3)
N1F K6 N2F 177.1(5)
O2F K6 C4F 19.2(3)
O1F K6 C4F 43.4(4)
O6F K6 C4F 121.9(4)
O3F K6 C4F 120.9(3)
O5F K6 C4F 129.3(3)
O4F K6 C4F 97.1(3)
N1F K6 C4F 105.5(4)
N2F K6 C4F 77.5(5)
C2F O1F C3F 113.2(12)
C2F O1F K6 116.0(9)
C3F O1F K6 112.5(8)
C4F O2F C5F 115.1(12)
C4F O2F K6 114.5(9)
C5F O2F K6 117.4(8)
C9F O3F C8F 111.0(7)
C9F O3F K6 117.4(5)
C8F O3F K6 116.0(5)
C10F O4F C11F 108.3(9)
C10F O4F K6 115.4(5)
C11F O4F K6 116.1(7)
C15F O5F C14F 112.6(15)
C15F O5F K6 113.0(11)
C14F O5F K6 117.0(7)
C17F O6F C16F 104.9(14)
C17F O6F K6 118.1(14)
C16F O6F K6 116.5(9)
C13F N1F C7F 111.6(10)
C13F N1F C1F 107.9(12)
C7F N1F C1F 109.8(9)
C13F N1F K6 109.7(7)
C7F N1F K6 109.1(6)
C1F N1F K6 108.7(8)
C6F N2F C12F 111.3(17)
C6F N2F C18F 105.0(17)
C12F N2F C18F 119(2)
C6F N2F K6 108.7(11)
C12F N2F K6 108.0(10)
C18F N2F K6 103.8(9)
N1F C1F C2F 114.0(11)
O1F C2F C1F 113.1(13)
C4F C3F O1F 109.1(11)
O2F C4F C3F 116.3(13)
O2F C4F K6 46.2(7)
C3F C4F K6 82.9(8)
C6F C5F O2F 110.5(11)
N2F C6F C5F 113.2(17)
N1F C7F C8F 113.4(9)
O3F C8F C7F 109.4(8)
O3F C9F C10F 110.4(7)
O4F C10F C9F 110.2(8)
O4F C11F C12F 108.3(15)
N2F C12F C11F 113.5(14)
N1F C13F C14F 112.7(10)
O5F C14F C13F 108.4(10)
O5F C15F C16F 112.5(18)
C15F C16F O6F 107.5(12)
O6F C17F C18F 108.9(15)
C17F C18F N2F 119.2(19)
C2S C1S N1S 85.5(12)
C1S C2S N2S 104.6(13)

loop_
_geom_bond_atom_site_label_1
_geom_bond_atom_site_label_2
_geom_bond_distance
Ni1 Sn6 2.5820(11)
Ni1 Sn7 2.5824(12)
Ni1 Sn8 2.5875(11)
Ni1 Sn5 2.5998(11)
Ni1 Sn2 2.6075(11)
Ni1 Sn4 2.6231(13)
Ni1 Sn1 2.6367(11)
Ni1 Sn3 2.6443(12)
Ni1 Sn9 2.8992(13)
Tl1 Sn4 2.9770(15)
Tl1 Sn2 2.9806(13)
Tl1 Sn1 3.1505(13)
Tl1 Sn3 3.2227(14)
Sn1 Sn7 3.0009(9)
Sn1 Sn8 3.0189(9)
Sn1 Sn2 3.1211(9)
Sn1 Sn4 3.1649(11)
Sn2 Sn7 3.0193(9)
Sn2 Sn3 3.0821(9)
Sn2 Sn6 3.1856(9)
Sn3 Sn6 2.9679(8)
Sn3 Sn5 3.0223(8)
Sn3 Sn4 3.1843(11)
Sn4 Sn8 2.9479(11)
Sn4 Sn5 3.0448(9)
Sn5 Sn9 3.0368(9)
Sn5 Sn8 3.2388(9)
Sn5 Sn6 3.2916(7)
Sn6 Sn9 2.9808(8)
Sn6 Sn7 3.2955(8)
Sn7 Sn9 3.0125(8)
Sn8 Sn9 2.9945(9)
Ni2 Sn3B 2.508(4)
Ni2 Sn2B 2.517(4)
Ni2 Sn4A 2.524(2)
Ni2 Sn7B 2.556(8)
Ni2 Sn6B 2.562(3)
Ni2 Sn2A 2.563(4)
Ni2 Sn6A 2.565(3)
Ni2 Sn8B 2.600(6)
Ni2 Sn4B 2.624(5)
Ni2 Sn7A 2.631(7)
Ni2 Sn8A 2.635(2)
Ni2 Sn5A 2.643(3)
Tl2A Sn4A 2.455(8)
Tl2A Sn3A 3.077(3)
Tl2A Sn2A 3.082(4)
Tl2A Sn1A 3.301(5)
Sn1A Sn6A 2.982(6)
Sn1A Sn4A 3.046(6)
Sn1A Sn5A 3.064(5)
Sn1A Sn2A 3.081(6)
Sn2A Sn6A 3.017(4)
Sn2A Sn3A 3.099(5)
Sn2A Sn7A 3.197(9)
Sn3A Sn7A 2.978(9)
Sn3A Sn4A 3.026(4)
Sn3A Sn8A 3.056(3)
Sn4A Sn5A 3.010(5)
Sn4A Sn8A 3.142(4)
Sn5A Sn9A 3.034(3)
Sn5A Sn8A 3.186(4)
Sn6A Sn9A 2.886(4)
Sn7A Sn9A 2.982(8)
Sn8A Sn9A 3.034(3)
Tl2B Sn4B 2.795(10)
Tl2B Sn1B 3.066(9)
Tl2B Sn2B 3.091(8)
Tl2B Sn3B 3.101(5)
Sn1B Sn5B 2.871(9)
Sn1B Sn8B 2.961(10)
Sn1B Sn2B 3.001(9)
Sn1B Sn4B 3.183(11)
Sn2B Sn3B 3.048(5)
Sn2B Sn5B 3.089(5)
Sn2B Sn6B 3.293(4)
Sn3B Sn6B 2.945(4)
Sn3B Sn7B 2.982(9)
Sn3B Sn4B 3.284(8)
Sn4B Sn7B 3.035(9)
Sn4B Sn8B 3.058(6)
Sn5B Sn8B 3.128(7)
Sn5B Sn9B 3.144(7)
Sn6B Sn9B 2.986(3)
Sn6B Sn7B 3.131(9)
Sn7B Sn9B 3.096(14)
Sn8B Sn9B 2.926(7)
K1 O4A 2.810(6)
K1 O3A 2.816(6)
K1 O1A 2.834(6)
K1 O5A 2.840(6)
K1 O6A 2.852(6)
K1 O2A 2.865(6)
K1 N1A 2.965(7)
K1 N2A 2.990(7)
O1A C3A 1.390(11)
O1A C2A 1.405(11)
O2A C4A 1.412(11)
O2A C5A 1.432(11)
O3A C8A 1.415(11)
O3A C9A 1.426(11)
O4A C10A 1.414(11)
O4A C11A 1.421(11)
O5A C15A 1.390(11)
O5A C14A 1.426(10)
O6A C16A 1.403(11)
O6A C17A 1.412(11)
N1A C1A 1.457(12)
N1A C7A 1.474(11)
N1A C13A 1.495(12)
N2A C12A 1.461(11)
N2A C6A 1.482(12)
N2A C18A 1.496(12)
C1A C2A 1.504(14)
C3A C4A 1.477(14)
C5A C6A 1.492(13)
C7A C8A 1.541(14)
C9A C10A 1.466(15)
C11A C12A 1.487(14)
C13A C14A 1.494(14)
C15A C16A 1.471(13)
C17A C18A 1.510(14)
K2 O6B 2.783(5)
K2 O2B 2.805(6)
K2 O3B 2.824(6)
K2 O5B 2.834(6)
K2 O1B 2.867(6)
K2 O4B 2.888(6)
K2 N1B 2.981(6)
K2 N2B 2.989(7)
K2 N3B 3.341(16)
O1B C3B 1.421(10)
O1B C2B 1.425(10)
O2B C5B 1.414(10)
O2B C4B 1.429(10)
O3B C8B 1.416(10)
O3B C9B 1.425(10)
O4B C10B 1.424(10)
O4B C11B 1.431(11)
O5B C15B 1.423(9)
O5B C14B 1.442(9)
O6B C16B 1.417(10)
O6B C17B 1.442(10)
N1B C13B 1.467(10)
N1B C7B 1.469(11)
N1B C1B 1.472(11)
N2B C18B 1.460(11)
N2B C12B 1.464(11)
N2B C6B 1.472(12)
C1B C2B 1.519(12)
C3B C4B 1.502(13)
C5B C6B 1.508(13)
C7B C8B 1.504(13)
C9B C10B 1.494(13)
C11B C12B 1.503(14)
C13B C14B 1.505(12)
C15B C16B 1.491(12)
C17B C18B 1.499(13)
N3B C19B 1.391(19)
N4B C20B 1.48(2)
C19B C20B 1.433(19)
K3 O5C 2.797(5)
K3 O1C 2.810(5)
K3 O6C 2.834(5)
K3 O2C 2.848(5)
K3 O3C 2.851(5)
K3 O4C 2.852(5)
K3 N1C 3.005(6)
K3 N2C 3.011(7)
O1C C2C 1.424(9)
O1C C3C 1.427(9)
O2C C4C 1.420(10)
O2C C5C 1.421(10)
O3C C9C 1.425(9)
O3C C8C 1.436(9)
O4C C11C 1.423(10)
O4C C10C 1.425(10)
O5C C14C 1.416(10)
O5C C15C 1.431(10)
O6C C17C 1.424(10)
O6C C16C 1.430(10)
N1C C13C 1.470(10)
N1C C1C 1.479(10)
N1C C7C 1.486(10)
N2C C18C 1.460(11)
N2C C12C 1.461(11)
N2C C6C 1.494(11)
C1C C2C 1.502(12)
C3C C4C 1.470(12)
C5C C6C 1.490(14)
C7C C8C 1.490(12)
C9C C10C 1.500(12)
C11C C12C 1.509(12)
C13C C14C 1.499(12)
C15C C16C 1.481(12)
C17C C18C 1.485(13)
K4 O3D 2.749(6)
K4 O2D 2.767(6)
K4 O6D 2.786(5)
K4 O5D 2.833(6)
K4 O1D 2.871(6)
K4 O4D 2.884(6)
K4 N1D 2.984(7)
K4 N2D 3.027(6)
O1D C3D 1.430(11)
O1D C2D 1.432(11)
O2D C5D 1.423(11)
O2D C4D 1.431(10)
O3D C9D 1.423(11)
O3D C8D 1.427(10)
O4D C10D 1.424(10)
O4D C11D 1.429(10)
O5D C15D 1.412(10)
O5D C14D 1.432(10)
O6D C16D 1.423(10)
O6D C17D 1.443(9)
N1D C1D 1.466(12)
N1D C7D 1.480(11)
N1D C13D 1.497(12)
N2D C18D 1.460(11)
N2D C6D 1.467(11)
N2D C12D 1.481(10)
C1D C2D 1.497(15)
C3D C4D 1.503(15)
C5D C6D 1.505(13)
C7D C8D 1.479(13)
C9D C10D 1.482(13)
C11D C12D 1.503(12)
C13D C14D 1.490(13)
C15D C16D 1.495(12)
C17D C18D 1.504(12)
K5 O2E 2.778(7)
K5 O4E 2.793(7)
K5 O5E 2.801(6)
K5 O1E 2.830(6)
K5 O6E 2.833(6)
K5 O3E 2.851(6)
K5 N2E 3.021(9)
K5 N1E 3.041(8)
O1E C2E 1.424(12)
O1E C3E 1.427(11)
O2E C4E 1.419(12)
O2E C5E 1.432(14)
O3E C9E 1.425(10)
O3E C8E 1.426(10)
O4E C10E 1.423(11)
O4E C11E 1.428(11)
O5E C14E 1.419(12)
O5E C15E 1.442(11)
O6E C16E 1.423(12)
O6E C17E 1.423(13)
N1E C1E 1.463(12)
N1E C13E 1.470(12)
N1E C7E 1.488(11)
N2E C6E 1.476(14)
N2E C12E 1.481(16)
N2E C18E 1.483(13)
C1E C2E 1.494(14)
C3E C4E 1.456(16)
C5E C6E 1.505(15)
C7E C8E 1.503(12)
C9E C10E 1.481(13)
C11E C12E 1.497(17)
C13E C14E 1.507(14)
C15E C16E 1.485(16)
C17E C18E 1.470(17)
K6 O2F 2.782(8)
K6 O1F 2.785(9)
K6 O6F 2.794(10)
K6 O3F 2.815(6)
K6 O5F 2.843(8)
K6 O4F 2.868(7)
K6 N1F 2.989(8)
K6 N2F 3.033(13)
K6 C4F 3.504(15)
O1F C2F 1.36(2)
O1F C3F 1.494(14)
O2F C4F 1.267(17)
O2F C5F 1.491(17)
O3F C9F 1.415(11)
O3F C8F 1.421(10)
O4F C10F 1.397(11)
O4F C11F 1.434(17)
O5F C15F 1.385(19)
O5F C14F 1.456(17)
O6F C17F 1.33(2)
O6F C16F 1.47(3)
N1F C13F 1.411(18)
N1F C7F 1.460(11)
N1F C1F 1.500(17)
N2F C6F 1.38(2)
N2F C12F 1.49(2)
N2F C18F 1.59(3)
C1F C2F 1.534(18)
C3F C4F 1.47(2)
C5F C6F 1.48(3)
C7F C8F 1.482(16)
C9F C10F 1.496(14)
C11F C12F 1.507(19)
C13F C14F 1.49(2)
C15F C16F 1.40(3)
C17F C18F 1.39(3)
N1S C1S 1.77(3)
N2S C2S 1.72(2)
C1S C2S 1.65(2)

loop_
_geom_torsion_atom_site_label_1
_geom_torsion_atom_site_label_2
_geom_torsion_atom_site_label_3
_geom_torsion_atom_site_label_4
_geom_torsion
Sn6 Ni1 Sn1 Sn7 -39.05(7)
Sn8 Ni1 Sn1 Sn7 93.73(4)
Sn5 Ni1 Sn1 Sn7 133.84(8)
Sn2 Ni1 Sn1 Sn7 -75.57(3)
Sn4 Ni1 Sn1 Sn7 166.52(4)
Sn3 Ni1 Sn1 Sn7 -132.44(5)
Sn9 Ni1 Sn1 Sn7 47.03(3)
Sn6 Ni1 Sn1 Sn8 -132.79(9)
Sn7 Ni1 Sn1 Sn8 -93.73(4)
Sn5 Ni1 Sn1 Sn8 40.11(6)
Sn2 Ni1 Sn1 Sn8 -169.30(4)
Sn4 Ni1 Sn1 Sn8 72.79(4)
Sn3 Ni1 Sn1 Sn8 133.83(5)
Sn9 Ni1 Sn1 Sn8 -46.70(4)
Sn6 Ni1 Sn1 Sn2 36.51(7)
Sn7 Ni1 Sn1 Sn2 75.57(3)
Sn8 Ni1 Sn1 Sn2 169.30(4)
Sn5 Ni1 Sn1 Sn2 -150.59(9)
Sn4 Ni1 Sn1 Sn2 -117.91(4)
Sn3 Ni1 Sn1 Sn2 -56.87(4)
Sn9 Ni1 Sn1 Sn2 122.60(5)
Sn6 Ni1 Sn1 Tl1 95.80(8)
Sn7 Ni1 Sn1 Tl1 134.86(3)
Sn8 Ni1 Sn1 Tl1 -131.41(4)
Sn5 Ni1 Sn1 Tl1 -91.30(7)
Sn2 Ni1 Sn1 Tl1 59.29(3)
Sn4 Ni1 Sn1 Tl1 -58.62(4)
Sn3 Ni1 Sn1 Tl1 2.42(4)
Sn9 Ni1 Sn1 Tl1 -178.11(4)
Sn6 Ni1 Sn1 Sn4 154.43(9)
Sn7 Ni1 Sn1 Sn4 -166.52(4)
Sn8 Ni1 Sn1 Sn4 -72.79(4)
Sn5 Ni1 Sn1 Sn4 -32.68(6)
Sn2 Ni1 Sn1 Sn4 117.91(4)
Sn3 Ni1 Sn1 Sn4 61.04(5)
Sn9 Ni1 Sn1 Sn4 -119.49(5)
Sn4 Tl1 Sn1 Ni1 54.89(3)
Sn2 Tl1 Sn1 Ni1 -55.24(3)
Sn3 Tl1 Sn1 Ni1 -1.73(3)
Sn4 Tl1 Sn1 Sn7 93.70(3)
Sn2 Tl1 Sn1 Sn7 -16.43(3)
Sn3 Tl1 Sn1 Sn7 37.09(4)
Sn4 Tl1 Sn1 Sn8 14.23(3)
Sn2 Tl1 Sn1 Sn8 -95.90(3)
Sn3 Tl1 Sn1 Sn8 -42.39(3)
Sn4 Tl1 Sn1 Sn2 110.13(3)
Sn3 Tl1 Sn1 Sn2 53.52(2)
Sn2 Tl1 Sn1 Sn4 -110.13(3)
Sn3 Tl1 Sn1 Sn4 -56.61(3)
Sn6 Ni1 Sn2 Tl1 138.68(4)
Sn7 Ni1 Sn2 Tl1 -137.96(4)
Sn8 Ni1 Sn2 Tl1 -80.22(8)
Sn5 Ni1 Sn2 Tl1 86.42(8)
Sn4 Ni1 Sn2 Tl1 1.41(4)
Sn1 Ni1 Sn2 Tl1 -63.64(4)
Sn3 Ni1 Sn2 Tl1 66.28(4)
Sn9 Ni1 Sn2 Tl1 -177.04(5)
Sn6 Ni1 Sn2 Sn7 -83.36(3)
Sn8 Ni1 Sn2 Sn7 57.73(8)
Sn5 Ni1 Sn2 Sn7 -135.62(8)
Sn4 Ni1 Sn2 Sn7 139.37(5)
Sn1 Ni1 Sn2 Sn7 74.32(3)
Sn3 Ni1 Sn2 Sn7 -155.76(4)
Sn9 Ni1 Sn2 Sn7 -39.08(4)
Sn6 Ni1 Sn2 Sn3 72.40(3)
Sn7 Ni1 Sn2 Sn3 155.76(4)
Sn8 Ni1 Sn2 Sn3 -146.51(9)
Sn5 Ni1 Sn2 Sn3 20.13(6)
Sn4 Ni1 Sn2 Sn3 -64.87(4)
Sn1 Ni1 Sn2 Sn3 -129.92(4)
Sn9 Ni1 Sn2 Sn3 116.68(5)
Sn6 Ni1 Sn2 Sn1 -157.68(4)
Sn7 Ni1 Sn2 Sn1 -74.32(3)
Sn8 Ni1 Sn2 Sn1 -16.58(7)
Sn5 Ni1 Sn2 Sn1 150.06(9)
Sn4 Ni1 Sn2 Sn1 65.05(4)
Sn3 Ni1 Sn2 Sn1 129.92(4)
Sn9 Ni1 Sn2 Sn1 -113.40(5)
Sn7 Ni1 Sn2 Sn6 83.36(3)
Sn8 Ni1 Sn2 Sn6 141.10(9)
Sn5 Ni1 Sn2 Sn6 -52.26(6)
Sn4 Ni1 Sn2 Sn6 -137.27(5)
Sn1 Ni1 Sn2 Sn6 157.68(4)
Sn3 Ni1 Sn2 Sn6 -72.40(3)
Sn9 Ni1 Sn2 Sn6 44.28(4)
Sn4 Tl1 Sn2 Ni1 -1.17(4)
Sn1 Tl1 Sn2 Ni1 55.00(3)
Sn3 Tl1 Sn2 Ni1 -56.01(3)
Sn4 Tl1 Sn2 Sn7 -39.16(5)
Sn1 Tl1 Sn2 Sn7 17.00(3)
Sn3 Tl1 Sn2 Sn7 -94.01(3)
Sn4 Tl1 Sn2 Sn3 54.85(3)
Sn1 Tl1 Sn2 Sn3 111.01(3)
Sn4 Tl1 Sn2 Sn1 -56.16(3)
Sn3 Tl1 Sn2 Sn1 -111.01(3)
Sn4 Tl1 Sn2 Sn6 34.50(5)
Sn1 Tl1 Sn2 Sn6 90.66(3)
Sn3 Tl1 Sn2 Sn6 -20.35(3)
Sn7 Sn1 Sn2 Ni1 66.08(3)
Sn8 Sn1 Sn2 Ni1 9.00(4)
Tl1 Sn1 Sn2 Ni1 -96.34(4)
Sn4 Sn1 Sn2 Ni1 -44.87(4)
Ni1 Sn1 Sn2 Tl1 96.34(4)
Sn7 Sn1 Sn2 Tl1 162.42(4)
Sn8 Sn1 Sn2 Tl1 105.34(4)
Sn4 Sn1 Sn2 Tl1 51.47(3)
Ni1 Sn1 Sn2 Sn7 -66.08(3)
Sn8 Sn1 Sn2 Sn7 -57.08(3)
Tl1 Sn1 Sn2 Sn7 -162.42(4)
Sn4 Sn1 Sn2 Sn7 -110.95(3)
Ni1 Sn1 Sn2 Sn3 38.86(3)
Sn7 Sn1 Sn2 Sn3 104.94(3)
Sn8 Sn1 Sn2 Sn3 47.86(3)
Tl1 Sn1 Sn2 Sn3 -57.49(3)
Sn4 Sn1 Sn2 Sn3 -6.01(3)
Ni1 Sn1 Sn2 Sn6 -17.82(3)
Sn7 Sn1 Sn2 Sn6 48.26(2)
Sn8 Sn1 Sn2 Sn6 -8.82(4)
Tl1 Sn1 Sn2 Sn6 -114.16(4)
Sn4 Sn1 Sn2 Sn6 -62.69(3)
Sn7 Ni1 Sn3 Sn6 47.19(6)
Sn8 Ni1 Sn3 Sn6 -128.60(7)
Sn5 Ni1 Sn3 Sn6 -85.20(3)
Sn2 Ni1 Sn3 Sn6 81.20(3)
Sn4 Ni1 Sn3 Sn6 -160.51(4)
Sn1 Ni1 Sn3 Sn6 138.65(5)
Sn9 Ni1 Sn3 Sn6 -40.80(3)
Sn6 Ni1 Sn3 Sn5 85.20(3)
Sn7 Ni1 Sn3 Sn5 132.38(7)
Sn8 Ni1 Sn3 Sn5 -43.41(6)
Sn2 Ni1 Sn3 Sn5 166.40(4)
Sn4 Ni1 Sn3 Sn5 -75.32(3)
Sn1 Ni1 Sn3 Sn5 -136.15(5)
Sn9 Ni1 Sn3 Sn5 44.39(3)
Sn6 Ni1 Sn3 Sn2 -81.20(3)
Sn7 Ni1 Sn3 Sn2 -34.02(5)
Sn8 Ni1 Sn3 Sn2 150.19(8)
Sn5 Ni1 Sn3 Sn2 -166.40(4)
Sn4 Ni1 Sn3 Sn2 118.28(4)
Sn1 Ni1 Sn3 Sn2 57.45(4)
Sn9 Ni1 Sn3 Sn2 -122.01(5)
Sn6 Ni1 Sn3 Sn4 160.51(4)
Sn7 Ni1 Sn3 Sn4 -152.30(8)
Sn8 Ni1 Sn3 Sn4 31.91(6)
Sn5 Ni1 Sn3 Sn4 75.32(3)
Sn2 Ni1 Sn3 Sn4 -118.28(4)
Sn1 Ni1 Sn3 Sn4 -60.83(4)
Sn9 Ni1 Sn3 Sn4 119.71(5)
Sn6 Ni1 Sn3 Tl1 -141.03(3)
Sn7 Ni1 Sn3 Tl1 -93.85(6)
Sn8 Ni1 Sn3 Tl1 90.36(7)
Sn5 Ni1 Sn3 Tl1 133.77(3)
Sn2 Ni1 Sn3 Tl1 -59.83(3)
Sn4 Ni1 Sn3 Tl1 58.45(3)
Sn1 Ni1 Sn3 Tl1 -2.38(4)
Sn9 Ni1 Sn3 Tl1 178.17(5)
Tl1 Sn2 Sn3 Ni1 -94.34(4)
Sn7 Sn2 Sn3 Ni1 20.14(3)
Sn1 Sn2 Sn3 Ni1 -38.45(3)
Sn6 Sn2 Sn3 Ni1 63.89(3)
Ni1 Sn2 Sn3 Sn6 -63.89(3)
Tl1 Sn2 Sn3 Sn6 -158.23(3)
Sn7 Sn2 Sn3 Sn6 -43.75(3)
Sn1 Sn2 Sn3 Sn6 -102.34(3)
Ni1 Sn2 Sn3 Sn5 -11.46(4)
Tl1 Sn2 Sn3 Sn5 -105.80(3)
Sn7 Sn2 Sn3 Sn5 8.68(4)
Sn1 Sn2 Sn3 Sn5 -49.91(3)
Sn6 Sn2 Sn3 Sn5 52.43(2)
Ni1 Sn2 Sn3 Sn4 44.42(3)
Tl1 Sn2 Sn3 Sn4 -49.92(3)
Sn7 Sn2 Sn3 Sn4 64.56(3)
Sn1 Sn2 Sn3 Sn4 5.97(3)
Sn6 Sn2 Sn3 Sn4 108.31(3)
Ni1 Sn2 Sn3 Tl1 94.34(4)
Sn7 Sn2 Sn3 Tl1 114.48(3)
Sn1 Sn2 Sn3 Tl1 55.89(3)
Sn6 Sn2 Sn3 Tl1 158.23(3)
Sn4 Tl1 Sn3 Ni1 -55.25(3)
Sn2 Tl1 Sn3 Ni1 56.59(3)
Sn1 Tl1 Sn3 Ni1 1.73(3)
Sn4 Tl1 Sn3 Sn6 -90.08(3)
Sn2 Tl1 Sn3 Sn6 21.76(3)
Sn1 Tl1 Sn3 Sn6 -33.10(4)
Sn4 Tl1 Sn3 Sn5 -16.12(3)
Sn2 Tl1 Sn3 Sn5 95.72(3)
Sn1 Tl1 Sn3 Sn5 40.87(3)
Sn4 Tl1 Sn3 Sn2 -111.84(3)
Sn1 Tl1 Sn3 Sn2 -54.86(3)
Sn2 Tl1 Sn3 Sn4 111.84(3)
Sn1 Tl1 Sn3 Sn4 56.99(2)
Sn6 Ni1 Sn4 Sn8 129.01(8)
Sn7 Ni1 Sn4 Sn8 -54.17(7)
Sn5 Ni1 Sn4 Sn8 83.18(3)
Sn2 Ni1 Sn4 Sn8 -139.40(5)
Sn1 Ni1 Sn4 Sn8 -74.94(3)
Sn3 Ni1 Sn4 Sn8 157.30(4)
Sn9 Ni1 Sn4 Sn8 39.10(4)
Sn6 Ni1 Sn4 Tl1 -93.01(7)
Sn7 Ni1 Sn4 Tl1 83.82(8)
Sn8 Ni1 Sn4 Tl1 137.99(4)
Sn5 Ni1 Sn4 Tl1 -138.84(4)
Sn2 Ni1 Sn4 Tl1 -1.41(4)
Sn1 Ni1 Sn4 Tl1 63.05(4)
Sn3 Ni1 Sn4 Tl1 -64.71(4)
Sn9 Ni1 Sn4 Tl1 177.09(5)
Sn6 Ni1 Sn4 Sn5 45.83(6)
Sn7 Ni1 Sn4 Sn5 -137.35(8)
Sn8 Ni1 Sn4 Sn5 -83.18(3)
Sn2 Ni1 Sn4 Sn5 137.42(5)
Sn1 Ni1 Sn4 Sn5 -158.12(4)
Sn3 Ni1 Sn4 Sn5 74.12(3)
Sn9 Ni1 Sn4 Sn5 -44.07(4)
Sn6 Ni1 Sn4 Sn1 -156.05(8)
Sn7 Ni1 Sn4 Sn1 20.77(7)
Sn8 Ni1 Sn4 Sn1 74.94(3)
Sn5 Ni1 Sn4 Sn1 158.12(4)
Sn2 Ni1 Sn4 Sn1 -64.46(4)
Sn3 Ni1 Sn4 Sn1 -127.76(4)
Sn9 Ni1 Sn4 Sn1 114.05(5)
Sn6 Ni1 Sn4 Sn3 -28.29(6)
Sn7 Ni1 Sn4 Sn3 148.53(9)
Sn8 Ni1 Sn4 Sn3 -157.30(4)
Sn5 Ni1 Sn4 Sn3 -74.12(3)
Sn2 Ni1 Sn4 Sn3 63.30(4)
Sn1 Ni1 Sn4 Sn3 127.76(4)
Sn9 Ni1 Sn4 Sn3 -118.19(5)
Sn2 Tl1 Sn4 Ni1 1.16(4)
Sn1 Tl1 Sn4 Ni1 -54.21(3)
Sn3 Tl1 Sn4 Ni1 54.28(3)
Sn2 Tl1 Sn4 Sn8 39.88(5)
Sn1 Tl1 Sn4 Sn8 -15.50(3)
Sn3 Tl1 Sn4 Sn8 92.99(4)
Sn2 Tl1 Sn4 Sn5 -36.19(5)
Sn1 Tl1 Sn4 Sn5 -91.56(4)
Sn3 Tl1 Sn4 Sn5 16.93(4)
Sn2 Tl1 Sn4 Sn1 55.37(3)
Sn3 Tl1 Sn4 Sn1 108.49(2)
Sn2 Tl1 Sn4 Sn3 -53.12(3)
Sn1 Tl1 Sn4 Sn3 -108.49(2)
Sn7 Sn1 Sn4 Ni1 -11.31(4)
Sn8 Sn1 Sn4 Ni1 -67.22(3)
Sn2 Sn1 Sn4 Ni1 45.05(4)
Tl1 Sn1 Sn4 Ni1 96.94(4)
Ni1 Sn1 Sn4 Sn8 67.22(3)
Sn7 Sn1 Sn4 Sn8 55.90(3)
Sn2 Sn1 Sn4 Sn8 112.26(3)
Tl1 Sn1 Sn4 Sn8 164.16(3)
Ni1 Sn1 Sn4 Tl1 -96.94(4)
Sn7 Sn1 Sn4 Tl1 -108.25(3)
Sn8 Sn1 Sn4 Tl1 -164.16(3)
Sn2 Sn1 Sn4 Tl1 -51.90(3)
Ni1 Sn1 Sn4 Sn5 18.13(3)
Sn7 Sn1 Sn4 Sn5 6.82(4)
Sn8 Sn1 Sn4 Sn5 -49.08(3)
Sn2 Sn1 Sn4 Sn5 63.18(3)
Tl1 Sn1 Sn4 Sn5 115.08(4)
Ni1 Sn1 Sn4 Sn3 -39.25(3)
Sn7 Sn1 Sn4 Sn3 -50.56(3)
Sn8 Sn1 Sn4 Sn3 -106.46(3)
Sn2 Sn1 Sn4 Sn3 5.80(3)
Tl1 Sn1 Sn4 Sn3 57.70(3)
Sn6 Sn3 Sn4 Ni1 16.29(4)
Sn5 Sn3 Sn4 Ni1 66.55(3)
Sn2 Sn3 Sn4 Ni1 -45.18(3)
Tl1 Sn3 Sn4 Ni1 -95.91(4)
Ni1 Sn3 Sn4 Sn8 -19.10(3)
Sn6 Sn3 Sn4 Sn8 -2.82(4)
Sn5 Sn3 Sn4 Sn8 47.45(3)
Sn2 Sn3 Sn4 Sn8 -64.28(3)
Tl1 Sn3 Sn4 Sn8 -115.02(4)
Ni1 Sn3 Sn4 Tl1 95.91(4)
Sn6 Sn3 Sn4 Tl1 112.20(3)
Sn5 Sn3 Sn4 Tl1 162.46(4)
Sn2 Sn3 Sn4 Tl1 50.74(3)
Ni1 Sn3 Sn4 Sn5 -66.55(3)
Sn6 Sn3 Sn4 Sn5 -50.26(2)
Sn2 Sn3 Sn4 Sn5 -111.73(3)
Tl1 Sn3 Sn4 Sn5 -162.46(4)
Ni1 Sn3 Sn4 Sn1 39.30(3)
Sn6 Sn3 Sn4 Sn1 55.59(3)
Sn5 Sn3 Sn4 Sn1 105.86(3)
Sn2 Sn3 Sn4 Sn1 -5.87(3)
Tl1 Sn3 Sn4 Sn1 -56.61(3)
Sn6 Ni1 Sn5 Sn3 -71.68(3)
Sn7 Ni1 Sn5 Sn3 -135.41(6)
Sn8 Ni1 Sn5 Sn3 151.32(4)
Sn2 Ni1 Sn5 Sn3 -20.32(6)
Sn4 Ni1 Sn5 Sn3 79.57(4)
Sn1 Ni1 Sn5 Sn3 112.79(8)
Sn9 Ni1 Sn5 Sn3 -139.73(3)
Sn6 Ni1 Sn5 Sn9 68.04(3)
Sn7 Ni1 Sn5 Sn9 4.31(5)
Sn8 Ni1 Sn5 Sn9 -68.95(3)
Sn2 Ni1 Sn5 Sn9 119.40(8)
Sn4 Ni1 Sn5 Sn9 -140.70(4)
Sn1 Ni1 Sn5 Sn9 -107.49(7)
Sn3 Ni1 Sn5 Sn9 139.73(3)
Sn6 Ni1 Sn5 Sn4 -151.25(4)
Sn7 Ni1 Sn5 Sn4 145.02(7)
Sn8 Ni1 Sn5 Sn4 71.75(3)
Sn2 Ni1 Sn5 Sn4 -99.89(8)
Sn1 Ni1 Sn5 Sn4 33.22(6)
Sn3 Ni1 Sn5 Sn4 -79.57(4)
Sn9 Ni1 Sn5 Sn4 140.70(4)
Sn6 Ni1 Sn5 Sn8 136.99(4)
Sn7 Ni1 Sn5 Sn8 73.27(5)
Sn2 Ni1 Sn5 Sn8 -171.64(9)
Sn4 Ni1 Sn5 Sn8 -71.75(3)
Sn1 Ni1 Sn5 Sn8 -38.54(6)
Sn3 Ni1 Sn5 Sn8 -151.32(4)
Sn9 Ni1 Sn5 Sn8 68.95(3)
Sn7 Ni1 Sn5 Sn6 -63.73(5)
Sn8 Ni1 Sn5 Sn6 -136.99(4)
Sn2 Ni1 Sn5 Sn6 51.36(6)
Sn4 Ni1 Sn5 Sn6 151.25(4)
Sn1 Ni1 Sn5 Sn6 -175.53(9)
Sn3 Ni1 Sn5 Sn6 71.68(3)
Sn9 Ni1 Sn5 Sn6 -68.04(3)
Sn6 Sn3 Sn5 Ni1 61.96(3)
Sn2 Sn3 Sn5 Ni1 11.37(3)
Sn4 Sn3 Sn5 Ni1 -63.94(3)
Tl1 Sn3 Sn5 Ni1 -48.43(4)
Ni1 Sn3 Sn5 Sn9 -36.21(3)
Sn6 Sn3 Sn5 Sn9 25.75(2)
Sn2 Sn3 Sn5 Sn9 -24.84(3)
Sn4 Sn3 Sn5 Sn9 -100.15(3)
Tl1 Sn3 Sn5 Sn9 -84.64(3)
Ni1 Sn3 Sn5 Sn4 63.94(3)
Sn6 Sn3 Sn5 Sn4 125.90(3)
Sn2 Sn3 Sn5 Sn4 75.31(3)
Tl1 Sn3 Sn5 Sn4 15.51(3)
Ni1 Sn3 Sn5 Sn8 22.48(3)
Sn6 Sn3 Sn5 Sn8 84.44(2)
Sn2 Sn3 Sn5 Sn8 33.85(3)
Sn4 Sn3 Sn5 Sn8 -41.46(2)
Tl1 Sn3 Sn5 Sn8 -25.94(4)
Ni1 Sn3 Sn5 Sn6 -61.96(3)
Sn2 Sn3 Sn5 Sn6 -50.59(2)
Sn4 Sn3 Sn5 Sn6 -125.90(3)
Tl1 Sn3 Sn5 Sn6 -110.39(3)
Sn8 Sn4 Sn5 Ni1 -63.41(3)
Tl1 Sn4 Sn5 Ni1 47.31(5)
Sn1 Sn4 Sn5 Ni1 -17.95(3)
Sn3 Sn4 Sn5 Ni1 65.11(3)
Ni1 Sn4 Sn5 Sn3 -65.11(3)
Sn8 Sn4 Sn5 Sn3 -128.52(3)
Tl1 Sn4 Sn5 Sn3 -17.81(4)
Sn1 Sn4 Sn5 Sn3 -83.06(3)
Ni1 Sn4 Sn5 Sn9 35.33(4)
Sn8 Sn4 Sn5 Sn9 -28.08(3)
Tl1 Sn4 Sn5 Sn9 82.64(4)
Sn1 Sn4 Sn5 Sn9 17.38(4)
Sn3 Sn4 Sn5 Sn9 100.44(2)
Ni1 Sn4 Sn5 Sn8 63.41(3)
Tl1 Sn4 Sn5 Sn8 110.72(4)
Sn1 Sn4 Sn5 Sn8 45.46(3)
Sn3 Sn4 Sn5 Sn8 128.52(3)
Ni1 Sn4 Sn5 Sn6 -22.11(3)
Sn8 Sn4 Sn5 Sn6 -85.52(3)
Tl1 Sn4 Sn5 Sn6 25.19(4)
Sn1 Sn4 Sn5 Sn6 -40.06(4)
Sn3 Sn4 Sn5 Sn6 43.00(2)
Sn7 Ni1 Sn6 Sn3 -148.77(4)
Sn8 Ni1 Sn6 Sn3 135.05(6)
Sn5 Ni1 Sn6 Sn3 73.06(3)
Sn2 Ni1 Sn6 Sn3 -75.70(3)
Sn4 Ni1 Sn6 Sn3 29.23(6)
Sn1 Ni1 Sn6 Sn3 -111.67(8)
Sn9 Ni1 Sn6 Sn3 142.46(3)
Sn7 Ni1 Sn6 Sn9 68.78(3)
Sn8 Ni1 Sn6 Sn9 -7.40(5)
Sn5 Ni1 Sn6 Sn9 -69.40(3)
Sn2 Ni1 Sn6 Sn9 141.84(4)
Sn4 Ni1 Sn6 Sn9 -113.22(8)
Sn1 Ni1 Sn6 Sn9 105.88(8)
Sn3 Ni1 Sn6 Sn9 -142.46(3)
Sn7 Ni1 Sn6 Sn2 -73.06(3)
Sn8 Ni1 Sn6 Sn2 -149.24(7)
Sn5 Ni1 Sn6 Sn2 148.76(4)
Sn4 Ni1 Sn6 Sn2 104.94(8)
Sn1 Ni1 Sn6 Sn2 -35.96(6)
Sn3 Ni1 Sn6 Sn2 75.70(3)
Sn9 Ni1 Sn6 Sn2 -141.84(4)
Sn7 Ni1 Sn6 Sn5 138.17(4)
Sn8 Ni1 Sn6 Sn5 61.99(5)
Sn2 Ni1 Sn6 Sn5 -148.76(4)
Sn4 Ni1 Sn6 Sn5 -43.83(6)
Sn1 Ni1 Sn6 Sn5 175.27(9)
Sn3 Ni1 Sn6 Sn5 -73.06(3)
Sn9 Ni1 Sn6 Sn5 69.40(3)
Sn8 Ni1 Sn6 Sn7 -76.18(6)
Sn5 Ni1 Sn6 Sn7 -138.17(4)
Sn2 Ni1 Sn6 Sn7 73.06(3)
Sn4 Ni1 Sn6 Sn7 178.00(9)
Sn1 Ni1 Sn6 Sn7 37.10(6)
Sn3 Ni1 Sn6 Sn7 148.77(4)
Sn9 Ni1 Sn6 Sn7 -68.78(3)
Sn5 Sn3 Sn6 Ni1 -61.57(3)
Sn2 Sn3 Sn6 Ni1 62.59(3)
Sn4 Sn3 Sn6 Ni1 -15.88(3)
Tl1 Sn3 Sn6 Ni1 42.41(4)
Ni1 Sn3 Sn6 Sn9 34.84(3)
Sn5 Sn3 Sn6 Sn9 -26.73(2)
Sn2 Sn3 Sn6 Sn9 97.43(3)
Sn4 Sn3 Sn6 Sn9 18.96(3)
Tl1 Sn3 Sn6 Sn9 77.25(3)
Ni1 Sn3 Sn6 Sn2 -62.59(3)
Sn5 Sn3 Sn6 Sn2 -124.16(2)
Sn4 Sn3 Sn6 Sn2 -78.47(3)
Tl1 Sn3 Sn6 Sn2 -20.18(3)
Ni1 Sn3 Sn6 Sn5 61.57(3)
Sn2 Sn3 Sn6 Sn5 124.16(2)
Sn4 Sn3 Sn6 Sn5 45.69(2)
Tl1 Sn3 Sn6 Sn5 103.98(3)
Ni1 Sn3 Sn6 Sn7 -24.02(3)
Sn5 Sn3 Sn6 Sn7 -85.59(2)
Sn2 Sn3 Sn6 Sn7 38.57(2)
Sn4 Sn3 Sn6 Sn7 -39.90(3)
Tl1 Sn3 Sn6 Sn7 18.39(3)
Tl1 Sn2 Sn6 Ni1 -46.70(4)
Sn7 Sn2 Sn6 Ni1 63.36(3)
Sn3 Sn2 Sn6 Ni1 -68.75(4)
Sn1 Sn2 Sn6 Ni1 18.35(4)
Ni1 Sn2 Sn6 Sn3 68.75(4)
Tl1 Sn2 Sn6 Sn3 22.05(3)
Sn7 Sn2 Sn6 Sn3 132.11(3)
Sn1 Sn2 Sn6 Sn3 87.10(3)
Ni1 Sn2 Sn6 Sn9 -34.63(4)
Tl1 Sn2 Sn6 Sn9 -81.33(4)
Sn7 Sn2 Sn6 Sn9 28.72(3)
Sn3 Sn2 Sn6 Sn9 -103.38(3)
Sn1 Sn2 Sn6 Sn9 -16.28(3)
Ni1 Sn2 Sn6 Sn5 23.95(3)
Tl1 Sn2 Sn6 Sn5 -22.75(4)
Sn7 Sn2 Sn6 Sn5 87.30(2)
Sn3 Sn2 Sn6 Sn5 -44.80(2)
Sn1 Sn2 Sn6 Sn5 42.30(3)
Ni1 Sn2 Sn6 Sn7 -63.36(3)
Tl1 Sn2 Sn6 Sn7 -110.06(4)
Sn3 Sn2 Sn6 Sn7 -132.11(3)
Sn1 Sn2 Sn6 Sn7 -45.01(2)
Sn3 Sn5 Sn6 Ni1 70.92(4)
Sn9 Sn5 Sn6 Ni1 -78.89(4)
Sn4 Sn5 Sn6 Ni1 23.52(4)
Sn8 Sn5 Sn6 Ni1 -32.14(3)
Ni1 Sn5 Sn6 Sn3 -70.92(4)
Sn9 Sn5 Sn6 Sn3 -149.81(3)
Sn4 Sn5 Sn6 Sn3 -47.40(3)
Sn8 Sn5 Sn6 Sn3 -103.06(2)
Ni1 Sn5 Sn6 Sn9 78.89(4)
Sn3 Sn5 Sn6 Sn9 149.81(3)
Sn4 Sn5 Sn6 Sn9 102.41(3)
Sn8 Sn5 Sn6 Sn9 46.75(2)
Ni1 Sn5 Sn6 Sn2 -24.55(4)
Sn3 Sn5 Sn6 Sn2 46.37(2)
Sn9 Sn5 Sn6 Sn2 -103.44(2)
Sn4 Sn5 Sn6 Sn2 -1.03(3)
Sn8 Sn5 Sn6 Sn2 -56.69(2)
Ni1 Sn5 Sn6 Sn7 30.93(3)
Sn3 Sn5 Sn6 Sn7 101.85(2)
Sn9 Sn5 Sn6 Sn7 -47.96(2)
Sn4 Sn5 Sn6 Sn7 54.45(3)
Sn8 Sn5 Sn6 Sn7 -1.21(2)
Sn6 Ni1 Sn7 Sn1 156.63(4)
Sn8 Ni1 Sn7 Sn1 -70.49(3)
Sn5 Ni1 Sn7 Sn1 -139.81(6)
Sn2 Ni1 Sn7 Sn1 78.20(3)
Sn4 Ni1 Sn7 Sn1 -21.24(7)
Sn3 Ni1 Sn7 Sn1 112.38(7)
Sn9 Ni1 Sn7 Sn1 -135.48(3)
Sn6 Ni1 Sn7 Sn9 -67.89(3)
Sn8 Ni1 Sn7 Sn9 64.99(3)
Sn5 Ni1 Sn7 Sn9 -4.33(5)
Sn2 Ni1 Sn7 Sn9 -146.32(4)
Sn4 Ni1 Sn7 Sn9 114.24(8)
Sn1 Ni1 Sn7 Sn9 135.48(3)
Sn3 Ni1 Sn7 Sn9 -112.14(7)
Sn6 Ni1 Sn7 Sn2 78.43(3)
Sn8 Ni1 Sn7 Sn2 -148.69(4)
Sn5 Ni1 Sn7 Sn2 142.00(7)
Sn4 Ni1 Sn7 Sn2 -99.44(8)
Sn1 Ni1 Sn7 Sn2 -78.20(3)
Sn3 Ni1 Sn7 Sn2 34.18(5)
Sn9 Ni1 Sn7 Sn2 146.32(4)
Sn8 Ni1 Sn7 Sn6 132.87(4)
Sn5 Ni1 Sn7 Sn6 63.56(5)
Sn2 Ni1 Sn7 Sn6 -78.43(3)
Sn4 Ni1 Sn7 Sn6 -177.87(9)
Sn1 Ni1 Sn7 Sn6 -156.63(4)
Sn3 Ni1 Sn7 Sn6 -44.25(5)
Sn9 Ni1 Sn7 Sn6 67.89(3)
Sn8 Sn1 Sn7 Ni1 57.83(3)
Sn2 Sn1 Sn7 Ni1 -64.46(3)
Tl1 Sn1 Sn7 Ni1 -48.45(4)
Sn4 Sn1 Sn7 Ni1 11.13(4)
Ni1 Sn1 Sn7 Sn9 -39.74(3)
Sn8 Sn1 Sn7 Sn9 18.09(2)
Sn2 Sn1 Sn7 Sn9 -104.20(3)
Tl1 Sn1 Sn7 Sn9 -88.19(4)
Sn4 Sn1 Sn7 Sn9 -28.61(3)
Ni1 Sn1 Sn7 Sn2 64.46(3)
Sn8 Sn1 Sn7 Sn2 122.29(3)
Tl1 Sn1 Sn7 Sn2 16.01(3)
Sn4 Sn1 Sn7 Sn2 75.59(3)
Ni1 Sn1 Sn7 Sn6 18.27(3)
Sn8 Sn1 Sn7 Sn6 76.09(2)
Sn2 Sn1 Sn7 Sn6 -46.20(2)
Tl1 Sn1 Sn7 Sn6 -30.19(4)
Sn4 Sn1 Sn7 Sn6 29.39(3)
Tl1 Sn2 Sn7 Ni1 48.22(5)
Sn3 Sn2 Sn7 Ni1 -20.30(3)
Sn1 Sn2 Sn7 Ni1 65.87(3)
Sn6 Sn2 Sn7 Ni1 -60.16(3)
Ni1 Sn2 Sn7 Sn1 -65.87(3)
Tl1 Sn2 Sn7 Sn1 -17.65(4)
Sn3 Sn2 Sn7 Sn1 -86.16(3)
Sn6 Sn2 Sn7 Sn1 -126.03(2)
Ni1 Sn2 Sn7 Sn9 31.17(3)
Tl1 Sn2 Sn7 Sn9 79.39(4)
Sn3 Sn2 Sn7 Sn9 10.88(4)
Sn1 Sn2 Sn7 Sn9 97.04(3)
Sn6 Sn2 Sn7 Sn9 -28.99(2)
Ni1 Sn2 Sn7 Sn6 60.16(3)
Tl1 Sn2 Sn7 Sn6 108.38(4)
Sn3 Sn2 Sn7 Sn6 39.87(2)
Sn1 Sn2 Sn7 Sn6 126.03(2)
Sn3 Sn6 Sn7 Ni1 26.12(3)
Sn9 Sn6 Sn7 Ni1 -79.51(4)
Sn2 Sn6 Sn7 Ni1 67.05(4)
Sn5 Sn6 Sn7 Ni1 -31.15(3)
Ni1 Sn6 Sn7 Sn1 -19.67(3)
Sn3 Sn6 Sn7 Sn1 6.46(3)
Sn9 Sn6 Sn7 Sn1 -99.17(3)
Sn2 Sn6 Sn7 Sn1 47.38(2)
Sn5 Sn6 Sn7 Sn1 -50.82(2)
Ni1 Sn6 Sn7 Sn9 79.51(4)
Sn3 Sn6 Sn7 Sn9 105.63(3)
Sn2 Sn6 Sn7 Sn9 146.56(3)
Sn5 Sn6 Sn7 Sn9 48.36(2)
Ni1 Sn6 Sn7 Sn2 -67.05(4)
Sn3 Sn6 Sn7 Sn2 -40.93(2)
Sn9 Sn6 Sn7 Sn2 -146.56(3)
Sn5 Sn6 Sn7 Sn2 -98.20(2)
Sn6 Ni1 Sn8 Sn4 -137.28(6)
Sn7 Ni1 Sn8 Sn4 149.86(4)
Sn5 Ni1 Sn8 Sn4 -74.64(3)
Sn2 Ni1 Sn8 Sn4 96.59(9)
Sn1 Ni1 Sn8 Sn4 79.77(3)
Sn3 Ni1 Sn8 Sn4 -33.07(6)
Sn9 Ni1 Sn8 Sn4 -144.67(4)
Sn6 Ni1 Sn8 Sn9 7.39(5)
Sn7 Ni1 Sn8 Sn9 -65.48(3)
Sn5 Ni1 Sn8 Sn9 70.02(3)
Sn2 Ni1 Sn8 Sn9 -118.74(9)
Sn4 Ni1 Sn8 Sn9 144.67(4)
Sn1 Ni1 Sn8 Sn9 -135.57(4)
Sn3 Ni1 Sn8 Sn9 111.60(7)
Sn6 Ni1 Sn8 Sn1 142.95(7)
Sn7 Ni1 Sn8 Sn1 70.09(3)
Sn5 Ni1 Sn8 Sn1 -154.41(4)
Sn2 Ni1 Sn8 Sn1 16.83(7)
Sn4 Ni1 Sn8 Sn1 -79.77(3)
Sn3 Ni1 Sn8 Sn1 -112.84(7)
Sn9 Ni1 Sn8 Sn1 135.57(4)
Sn6 Ni1 Sn8 Sn5 -62.64(5)
Sn7 Ni1 Sn8 Sn5 -135.50(4)
Sn2 Ni1 Sn8 Sn5 171.24(10)
Sn4 Ni1 Sn8 Sn5 74.64(3)
Sn1 Ni1 Sn8 Sn5 154.41(4)
Sn3 Ni1 Sn8 Sn5 41.57(5)
Sn9 Ni1 Sn8 Sn5 -70.02(3)
Tl1 Sn4 Sn8 Ni1 -48.45(4)
Sn5 Sn4 Sn8 Ni1 62.04(3)
Sn1 Sn4 Sn8 Ni1 -64.36(3)
Sn3 Sn4 Sn8 Ni1 18.64(3)
Ni1 Sn4 Sn8 Sn9 -32.88(4)
Tl1 Sn4 Sn8 Sn9 -81.33(4)
Sn5 Sn4 Sn8 Sn9 29.16(3)
Sn1 Sn4 Sn8 Sn9 -97.24(3)
Sn3 Sn4 Sn8 Sn9 -14.24(4)
Ni1 Sn4 Sn8 Sn1 64.36(3)
Tl1 Sn4 Sn8 Sn1 15.91(3)
Sn5 Sn4 Sn8 Sn1 126.40(3)
Sn3 Sn4 Sn8 Sn1 83.00(3)
Ni1 Sn4 Sn8 Sn5 -62.04(3)
Tl1 Sn4 Sn8 Sn5 -110.49(4)
Sn1 Sn4 Sn8 Sn5 -126.40(3)
Sn3 Sn4 Sn8 Sn5 -43.40(2)
Sn7 Sn1 Sn8 Ni1 -57.96(3)
Sn2 Sn1 Sn8 Ni1 -8.90(4)
Tl1 Sn1 Sn8 Ni1 51.19(4)
Sn4 Sn1 Sn8 Ni1 65.31(4)
Ni1 Sn1 Sn8 Sn4 -65.31(4)
Sn7 Sn1 Sn8 Sn4 -123.27(3)
Sn2 Sn1 Sn8 Sn4 -74.20(3)
Tl1 Sn1 Sn8 Sn4 -14.12(3)
Ni1 Sn1 Sn8 Sn9 39.76(4)
Sn7 Sn1 Sn8 Sn9 -18.20(3)
Sn2 Sn1 Sn8 Sn9 30.87(4)
Tl1 Sn1 Sn8 Sn9 90.95(3)
Sn4 Sn1 Sn8 Sn9 105.07(3)
Ni1 Sn1 Sn8 Sn5 -20.33(3)
Sn7 Sn1 Sn8 Sn5 -78.30(2)
Sn2 Sn1 Sn8 Sn5 -29.23(4)
Tl1 Sn1 Sn8 Sn5 30.86(3)
Sn4 Sn1 Sn8 Sn5 44.98(3)
Sn3 Sn5 Sn8 Ni1 -23.85(4)
Sn9 Sn5 Sn8 Ni1 77.84(4)
Sn4 Sn5 Sn8 Ni1 -69.47(4)
Sn6 Sn5 Sn8 Ni1 31.69(3)
Ni1 Sn5 Sn8 Sn4 69.47(4)
Sn3 Sn5 Sn8 Sn4 45.62(3)
Sn9 Sn5 Sn8 Sn4 147.32(3)
Sn6 Sn5 Sn8 Sn4 101.17(3)
Ni1 Sn5 Sn8 Sn9 -77.84(4)
Sn3 Sn5 Sn8 Sn9 -101.70(2)
Sn4 Sn5 Sn8 Sn9 -147.32(3)
Sn6 Sn5 Sn8 Sn9 -46.15(2)
Ni1 Sn5 Sn8 Sn1 21.44(4)
Sn3 Sn5 Sn8 Sn1 -2.41(3)
Sn9 Sn5 Sn8 Sn1 99.29(3)
Sn4 Sn5 Sn8 Sn1 -48.03(3)
Sn6 Sn5 Sn8 Sn1 53.13(3)
Sn7 Ni1 Sn9 Sn6 -88.62(3)
Sn8 Ni1 Sn9 Sn6 173.89(4)
Sn5 Ni1 Sn9 Sn6 87.94(3)
Sn2 Ni1 Sn9 Sn6 -47.99(4)
Sn4 Ni1 Sn9 Sn6 133.74(6)
Sn1 Ni1 Sn9 Sn6 -137.33(5)
Sn3 Ni1 Sn9 Sn6 42.13(4)
Sn6 Ni1 Sn9 Sn8 -173.89(4)
Sn7 Ni1 Sn9 Sn8 97.48(3)
Sn5 Ni1 Sn9 Sn8 -85.95(3)
Sn2 Ni1 Sn9 Sn8 138.11(6)
Sn4 Ni1 Sn9 Sn8 -40.15(4)
Sn1 Ni1 Sn9 Sn8 48.77(4)
Sn3 Ni1 Sn9 Sn8 -131.77(5)
Sn6 Ni1 Sn9 Sn7 88.62(3)
Sn8 Ni1 Sn9 Sn7 -97.48(3)
Sn5 Ni1 Sn9 Sn7 176.56(4)
Sn2 Ni1 Sn9 Sn7 40.63(4)
Sn4 Ni1 Sn9 Sn7 -137.64(6)
Sn1 Ni1 Sn9 Sn7 -48.71(4)
Sn3 Ni1 Sn9 Sn7 130.75(5)
Sn6 Ni1 Sn9 Sn5 -87.94(3)
Sn7 Ni1 Sn9 Sn5 -176.56(4)
Sn8 Ni1 Sn9 Sn5 85.95(3)
Sn2 Ni1 Sn9 Sn5 -135.93(6)
Sn4 Ni1 Sn9 Sn5 45.80(4)
Sn1 Ni1 Sn9 Sn5 134.73(5)
Sn3 Ni1 Sn9 Sn5 -45.81(4)
Sn3 Sn6 Sn9 Ni1 -32.50(3)
Sn2 Sn6 Sn9 Ni1 30.60(3)
Sn5 Sn6 Sn9 Ni1 -59.16(3)
Sn7 Sn6 Sn9 Ni1 58.74(3)
Ni1 Sn6 Sn9 Sn8 4.96(3)
Sn3 Sn6 Sn9 Sn8 -27.54(3)
Sn2 Sn6 Sn9 Sn8 35.56(3)
Sn5 Sn6 Sn9 Sn8 -54.20(2)
Sn7 Sn6 Sn9 Sn8 63.70(2)
Ni1 Sn6 Sn9 Sn7 -58.74(3)
Sn3 Sn6 Sn9 Sn7 -91.24(3)
Sn2 Sn6 Sn9 Sn7 -28.14(3)
Sn5 Sn6 Sn9 Sn7 -117.90(2)
Ni1 Sn6 Sn9 Sn5 59.16(3)
Sn3 Sn6 Sn9 Sn5 26.66(2)
Sn2 Sn6 Sn9 Sn5 89.76(2)
Sn7 Sn6 Sn9 Sn5 117.90(2)
Sn4 Sn8 Sn9 Ni1 30.67(3)
Sn1 Sn8 Sn9 Ni1 -36.61(3)
Sn5 Sn8 Sn9 Ni1 60.03(3)
Ni1 Sn8 Sn9 Sn6 -4.96(3)
Sn4 Sn8 Sn9 Sn6 25.71(4)
Sn1 Sn8 Sn9 Sn6 -41.57(3)
Sn5 Sn8 Sn9 Sn6 55.07(2)
Ni1 Sn8 Sn9 Sn7 54.72(3)
Sn4 Sn8 Sn9 Sn7 85.39(3)
Sn1 Sn8 Sn9 Sn7 18.11(3)
Sn5 Sn8 Sn9 Sn7 114.75(2)
Ni1 Sn8 Sn9 Sn5 -60.03(3)
Sn4 Sn8 Sn9 Sn5 -29.36(3)
Sn1 Sn8 Sn9 Sn5 -96.63(3)
Sn1 Sn7 Sn9 Ni1 36.82(3)
Sn2 Sn7 Sn9 Ni1 -28.67(3)
Sn6 Sn7 Sn9 Ni1 -59.15(3)
Ni1 Sn7 Sn9 Sn6 59.15(3)
Sn1 Sn7 Sn9 Sn6 95.97(2)
Sn2 Sn7 Sn9 Sn6 30.48(3)
Ni1 Sn7 Sn9 Sn8 -55.04(3)
Sn1 Sn7 Sn9 Sn8 -18.22(3)
Sn2 Sn7 Sn9 Sn8 -83.71(3)
Sn6 Sn7 Sn9 Sn8 -114.19(3)
Ni1 Sn7 Sn9 Sn5 2.78(3)
Sn1 Sn7 Sn9 Sn5 39.60(3)
Sn2 Sn7 Sn9 Sn5 -25.88(3)
Sn6 Sn7 Sn9 Sn5 -56.37(2)
Sn3 Sn5 Sn9 Ni1 33.71(3)
Sn4 Sn5 Sn9 Ni1 -32.54(3)
Sn8 Sn5 Sn9 Ni1 -60.26(3)
Sn6 Sn5 Sn9 Ni1 59.41(3)
Ni1 Sn5 Sn9 Sn6 -59.41(3)
Sn3 Sn5 Sn9 Sn6 -25.70(2)
Sn4 Sn5 Sn9 Sn6 -91.95(3)
Sn8 Sn5 Sn9 Sn6 -119.66(2)
Ni1 Sn5 Sn9 Sn8 60.26(3)
Sn3 Sn5 Sn9 Sn8 93.96(3)
Sn4 Sn5 Sn9 Sn8 27.71(3)
Sn6 Sn5 Sn9 Sn8 119.66(2)
Ni1 Sn5 Sn9 Sn7 -2.78(3)
Sn3 Sn5 Sn9 Sn7 30.93(3)
Sn4 Sn5 Sn9 Sn7 -35.32(3)
Sn8 Sn5 Sn9 Sn7 -63.03(2)
Sn6 Sn5 Sn9 Sn7 56.63(2)
Sn3B Ni2 Sn1A Sn6A 56.61(18)
Sn2B Ni2 Sn1A Sn6A 112.51(15)
Sn4A Ni2 Sn1A Sn6A 172.4(2)
Sn7B Ni2 Sn1A Sn6A -45.5(5)
Sn6B Ni2 Sn1A Sn6A 156.07(17)
Sn2A Ni2 Sn1A Sn6A -76.90(11)
Sn8B Ni2 Sn1A Sn6A -86.83(13)
Sn4B Ni2 Sn1A Sn6A -11.6(2)
Sn7A Ni2 Sn1A Sn6A -40.0(3)
Sn8A Ni2 Sn1A Sn6A 132.07(19)
Sn5A Ni2 Sn1A Sn6A 96.56(14)
Sn3B Ni2 Sn1A Sn4A -115.76(17)
Sn2B Ni2 Sn1A Sn4A -59.85(16)
Sn7B Ni2 Sn1A Sn4A 142.2(5)
Sn6B Ni2 Sn1A Sn4A -16.3(2)
Sn2A Ni2 Sn1A Sn4A 110.7(3)
Sn6A Ni2 Sn1A Sn4A -172.4(2)
Sn8B Ni2 Sn1A Sn4A 100.8(3)
Sn4B Ni2 Sn1A Sn4A 176.1(3)
Sn7A Ni2 Sn1A Sn4A 147.6(4)
Sn8A Ni2 Sn1A Sn4A -40.30(19)
Sn5A Ni2 Sn1A Sn4A -75.81(16)
Sn3B Ni2 Sn1A Sn5A -39.96(16)
Sn2B Ni2 Sn1A Sn5A 15.95(10)
Sn4A Ni2 Sn1A Sn5A 75.81(16)
Sn7B Ni2 Sn1A Sn5A -142.0(5)
Sn6B Ni2 Sn1A Sn5A 59.50(17)
Sn2A Ni2 Sn1A Sn5A -173.46(19)
Sn6A Ni2 Sn1A Sn5A -96.56(14)
Sn8B Ni2 Sn1A Sn5A 176.6(2)
Sn4B Ni2 Sn1A Sn5A -108.1(3)
Sn7A Ni2 Sn1A Sn5A -136.6(4)
Sn8A Ni2 Sn1A Sn5A 35.50(18)
Sn3B Ni2 Sn1A Sn2A 133.5(2)
Sn2B Ni2 Sn1A Sn2A -170.6(2)
Sn4A Ni2 Sn1A Sn2A -110.7(3)
Sn7B Ni2 Sn1A Sn2A 31.4(5)
Sn6B Ni2 Sn1A Sn2A -127.0(2)
Sn6A Ni2 Sn1A Sn2A 76.90(11)
Sn8B Ni2 Sn1A Sn2A -9.93(14)
Sn4B Ni2 Sn1A Sn2A 65.32(16)
Sn7A Ni2 Sn1A Sn2A 36.9(4)
Sn8A Ni2 Sn1A Sn2A -151.0(2)
Sn5A Ni2 Sn1A Sn2A 173.46(19)
Sn3B Ni2 Sn1A Tl2A -163.25(15)
Sn2B Ni2 Sn1A Tl2A -107.34(16)
Sn4A Ni2 Sn1A Tl2A -47.5(2)
Sn7B Ni2 Sn1A Tl2A 94.7(5)
Sn6B Ni2 Sn1A Tl2A -63.8(2)
Sn2A Ni2 Sn1A Tl2A 63.24(11)
Sn6A Ni2 Sn1A Tl2A 140.14(11)
Sn8B Ni2 Sn1A Tl2A 53.31(12)
Sn4B Ni2 Sn1A Tl2A 128.6(2)
Sn7A Ni2 Sn1A Tl2A 100.1(3)
Sn8A Ni2 Sn1A Tl2A -87.79(19)
Sn5A Ni2 Sn1A Tl2A -123.30(15)
Sn4A Tl2A Sn1A Ni2 54.83(10)
Sn3A Tl2A Sn1A Ni2 -5.00(12)
Sn2A Tl2A Sn1A Ni2 -56.95(13)
Sn4A Tl2A Sn1A Sn6A 89.05(15)
Sn3A Tl2A Sn1A Sn6A 29.22(16)
Sn2A Tl2A Sn1A Sn6A -22.73(15)
Sn3A Tl2A Sn1A Sn4A -59.83(10)
Sn2A Tl2A Sn1A Sn4A -111.78(13)
Sn4A Tl2A Sn1A Sn5A 10.41(13)
Sn3A Tl2A Sn1A Sn5A -49.42(17)
Sn2A Tl2A Sn1A Sn5A -101.37(17)
Sn4A Tl2A Sn1A Sn2A 111.78(13)
Sn3A Tl2A Sn1A Sn2A 51.95(12)
Sn3B Ni2 Sn2A Sn6A -44.36(18)
Sn2B Ni2 Sn2A Sn6A 87.9(3)
Sn4A Ni2 Sn2A Sn6A 139.79(10)
Sn7B Ni2 Sn2A Sn6A -86.7(3)
Sn6B Ni2 Sn2A Sn6A -144.82(13)
Sn8B Ni2 Sn2A Sn6A 144.0(13)
Sn4B Ni2 Sn2A Sn6A -9.67(19)
Sn7A Ni2 Sn2A Sn6A -83.43(19)
Sn8A Ni2 Sn2A Sn6A -137.82(16)
Sn5A Ni2 Sn2A Sn6A 63.6(3)
Sn3B Ni2 Sn2A Sn1A -118.11(19)
Sn2B Ni2 Sn2A Sn1A 14.2(3)
Sn4A Ni2 Sn2A Sn1A 66.04(14)
Sn7B Ni2 Sn2A Sn1A -160.5(3)
Sn6B Ni2 Sn2A Sn1A 141.43(16)
Sn6A Ni2 Sn2A Sn1A -73.75(13)
Sn8B Ni2 Sn2A Sn1A 70.2(13)
Sn4B Ni2 Sn2A Sn1A -83.4(2)
Sn7A Ni2 Sn2A Sn1A -157.2(2)
Sn8A Ni2 Sn2A Sn1A 148.43(19)
Sn5A Ni2 Sn2A Sn1A -10.2(3)
Sn3B Ni2 Sn2A Tl2A 173.10(15)
Sn2B Ni2 Sn2A Tl2A -54.6(3)
Sn4A Ni2 Sn2A Tl2A -2.74(11)
Sn7B Ni2 Sn2A Tl2A 130.7(3)
Sn6B Ni2 Sn2A Tl2A 72.64(15)
Sn6A Ni2 Sn2A Tl2A -142.54(11)
Sn8B Ni2 Sn2A Tl2A 1.4(12)
Sn4B Ni2 Sn2A Tl2A -152.2(2)
Sn7A Ni2 Sn2A Tl2A 134.0(2)
Sn8A Ni2 Sn2A Tl2A 79.65(19)
Sn5A Ni2 Sn2A Tl2A -79.0(3)
Sn3B Ni2 Sn2A Sn3A 110.50(17)
Sn2B Ni2 Sn2A Sn3A -117.2(2)
Sn4A Ni2 Sn2A Sn3A -65.35(8)
Sn7B Ni2 Sn2A Sn3A 68.1(3)
Sn6B Ni2 Sn2A Sn3A 10.04(14)
Sn6A Ni2 Sn2A Sn3A 154.86(9)
Sn8B Ni2 Sn2A Sn3A -61.2(13)
Sn4B Ni2 Sn2A Sn3A 145.2(2)
Sn7A Ni2 Sn2A Sn3A 71.43(19)
Sn8A Ni2 Sn2A Sn3A 17.04(19)
Sn5A Ni2 Sn2A Sn3A -141.6(2)
Sn3B Ni2 Sn2A Sn7A 39.1(2)
Sn2B Ni2 Sn2A Sn7A 171.4(3)
Sn4A Ni2 Sn2A Sn7A -136.8(2)
Sn7B Ni2 Sn2A Sn7A -3.3(5)
Sn6B Ni2 Sn2A Sn7A -61.4(2)
Sn6A Ni2 Sn2A Sn7A 83.43(19)
Sn8B Ni2 Sn2A Sn7A -132.6(13)
Sn4B Ni2 Sn2A Sn7A 73.8(3)
Sn8A Ni2 Sn2A Sn7A -54.4(2)
Sn5A Ni2 Sn2A Sn7A 147.0(3)
Sn6A Sn1A Sn2A Ni2 65.55(10)
Sn4A Sn1A Sn2A Ni2 -48.25(14)
Sn5A Sn1A Sn2A Ni2 5.55(17)
Tl2A Sn1A Sn2A Ni2 -90.15(12)
Ni2 Sn1A Sn2A Sn6A -65.55(10)
Sn4A Sn1A Sn2A Sn6A -113.79(15)
Sn5A Sn1A Sn2A Sn6A -59.99(17)
Tl2A Sn1A Sn2A Sn6A -155.70(14)
Ni2 Sn1A Sn2A Tl2A 90.15(12)
Sn6A Sn1A Sn2A Tl2A 155.70(14)
Sn4A Sn1A Sn2A Tl2A 41.91(14)
Sn5A Sn1A Sn2A Tl2A 95.7(2)
Ni2 Sn1A Sn2A Sn3A 38.30(10)
Sn6A Sn1A Sn2A Sn3A 103.85(13)
Sn4A Sn1A Sn2A Sn3A -9.94(15)
Sn5A Sn1A Sn2A Sn3A 43.9(2)
Tl2A Sn1A Sn2A Sn3A -51.85(8)
Ni2 Sn1A Sn2A Sn7A -18.70(18)
Sn6A Sn1A Sn2A Sn7A 46.85(19)
Sn4A Sn1A Sn2A Sn7A -66.9(2)
Sn5A Sn1A Sn2A Sn7A -13.1(3)
Tl2A Sn1A Sn2A Sn7A -108.86(19)
Sn4A Tl2A Sn2A Ni2 2.75(10)
Sn3A Tl2A Sn2A Ni2 -57.52(9)
Sn1A Tl2A Sn2A Ni2 57.74(10)
Sn4A Tl2A Sn2A Sn6A -31.39(17)
Sn3A Tl2A Sn2A Sn6A -91.65(16)
Sn1A Tl2A Sn2A Sn6A 23.60(14)
Sn4A Tl2A Sn2A Sn1A -54.99(11)
Sn3A Tl2A Sn2A Sn1A -115.26(12)
Sn4A Tl2A Sn2A Sn3A 60.27(9)
Sn1A Tl2A Sn2A Sn3A 115.26(12)
Sn4A Tl2A Sn2A Sn7A 41.37(19)
Sn3A Tl2A Sn2A Sn7A -18.90(17)
Sn1A Tl2A Sn2A Sn7A 96.4(2)
Sn3B Ni2 Sn3A Sn7A -51.77(18)
Sn2B Ni2 Sn3A Sn7A -138.87(19)
Sn4A Ni2 Sn3A Sn7A -167.7(2)
Sn7B Ni2 Sn3A Sn7A 0.7(3)
Sn6B Ni2 Sn3A Sn7A -88.76(17)
Sn2A Ni2 Sn3A Sn7A 81.36(18)
Sn6A Ni2 Sn3A Sn7A 45.0(2)
Sn8B Ni2 Sn3A Sn7A 90.68(19)
Sn4B Ni2 Sn3A Sn7A 43.6(2)
Sn8A Ni2 Sn3A Sn7A -87.51(16)
Sn5A Ni2 Sn3A Sn7A -130.12(18)
Sn3B Ni2 Sn3A Sn4A 115.96(14)
Sn2B Ni2 Sn3A Sn4A 28.86(13)
Sn7B Ni2 Sn3A Sn4A 168.4(2)
Sn6B Ni2 Sn3A Sn4A 78.97(15)
Sn2A Ni2 Sn3A Sn4A -110.9(2)
Sn6A Ni2 Sn3A Sn4A -147.3(2)
Sn8B Ni2 Sn3A Sn4A -101.6(2)
Sn4B Ni2 Sn3A Sn4A -148.7(2)
Sn7A Ni2 Sn3A Sn4A 167.7(2)
Sn8A Ni2 Sn3A Sn4A 80.22(15)
Sn5A Ni2 Sn3A Sn4A 37.60(14)
Sn3B Ni2 Sn3A Sn8A 35.74(12)
Sn2B Ni2 Sn3A Sn8A -51.36(14)
Sn4A Ni2 Sn3A Sn8A -80.22(15)
Sn7B Ni2 Sn3A Sn8A 88.18(19)
Sn6B Ni2 Sn3A Sn8A -1.25(11)
Sn2A Ni2 Sn3A Sn8A 168.87(11)
Sn6A Ni2 Sn3A Sn8A 132.51(13)
Sn8B Ni2 Sn3A Sn8A 178.18(13)
Sn4B Ni2 Sn3A Sn8A 131.06(14)
Sn7A Ni2 Sn3A Sn8A 87.51(16)
Sn5A Ni2 Sn3A Sn8A -42.62(11)
Sn3B Ni2 Sn3A Tl2A 163.43(15)
Sn2B Ni2 Sn3A Tl2A 76.33(17)
Sn4A Ni2 Sn3A Tl2A 47.48(17)
Sn7B Ni2 Sn3A Tl2A -144.1(2)
Sn6B Ni2 Sn3A Tl2A 126.44(12)
Sn2A Ni2 Sn3A Tl2A -63.44(9)
Sn6A Ni2 Sn3A Tl2A -99.79(12)
Sn8B Ni2 Sn3A Tl2A -54.13(11)
Sn4B Ni2 Sn3A Tl2A -101.25(14)
Sn7A Ni2 Sn3A Tl2A -144.80(17)
Sn8A Ni2 Sn3A Tl2A 127.69(8)
Sn5A Ni2 Sn3A Tl2A 85.08(14)
Sn3B Ni2 Sn3A Sn2A -133.13(18)
Sn2B Ni2 Sn3A Sn2A 139.8(2)
Sn4A Ni2 Sn3A Sn2A 110.9(2)
Sn7B Ni2 Sn3A Sn2A -80.7(2)
Sn6B Ni2 Sn3A Sn2A -170.12(14)
Sn6A Ni2 Sn3A Sn2A -36.35(13)
Sn8B Ni2 Sn3A Sn2A 9.32(15)
Sn4B Ni2 Sn3A Sn2A -37.81(15)
Sn7A Ni2 Sn3A Sn2A -81.36(18)
Sn8A Ni2 Sn3A Sn2A -168.87(11)
Sn5A Ni2 Sn3A Sn2A 148.52(16)
Sn4A Tl2A Sn3A Ni2 -52.24(8)
Sn2A Tl2A Sn3A Ni2 54.74(10)
Sn1A Tl2A Sn3A Ni2 4.88(12)
Sn4A Tl2A Sn3A Sn7A -85.35(19)
Sn2A Tl2A Sn3A Sn7A 21.63(19)
Sn1A Tl2A Sn3A Sn7A -28.2(2)
Sn2A Tl2A Sn3A Sn4A 106.99(11)
Sn1A Tl2A Sn3A Sn4A 57.12(11)
Sn4A Tl2A Sn3A Sn8A -9.40(10)
Sn2A Tl2A Sn3A Sn8A 97.59(11)
Sn1A Tl2A Sn3A Sn8A 47.72(13)
Sn4A Tl2A Sn3A Sn2A -106.99(11)
Sn1A Tl2A Sn3A Sn2A -49.87(13)
Sn6A Sn2A Sn3A Ni2 20.88(8)
Sn1A Sn2A Sn3A Ni2 -38.31(10)
Tl2A Sn2A Sn3A Ni2 -93.79(9)
Sn7A Sn2A Sn3A Ni2 65.27(15)
Ni2 Sn2A Sn3A Sn7A -65.27(15)
Sn6A Sn2A Sn3A Sn7A -44.39(17)
Sn1A Sn2A Sn3A Sn7A -103.58(19)
Tl2A Sn2A Sn3A Sn7A -159.06(18)
Ni2 Sn2A Sn3A Sn4A 48.32(12)
Sn6A Sn2A Sn3A Sn4A 69.20(16)
Sn1A Sn2A Sn3A Sn4A 10.01(16)
Tl2A Sn2A Sn3A Sn4A -45.47(12)
Sn7A Sn2A Sn3A Sn4A 113.59(16)
Ni2 Sn2A Sn3A Sn8A -9.38(9)
Sn6A Sn2A Sn3A Sn8A 11.49(14)
Sn1A Sn2A Sn3A Sn8A -47.69(14)
Tl2A Sn2A Sn3A Sn8A -103.17(10)
Sn7A Sn2A Sn3A Sn8A 55.89(15)
Ni2 Sn2A Sn3A Tl2A 93.79(9)
Sn6A Sn2A Sn3A Tl2A 114.66(13)
Sn1A Sn2A Sn3A Tl2A 55.48(10)
Sn7A Sn2A Sn3A Tl2A 159.06(18)
Sn3A Tl2A Sn4A Ni2 53.60(6)
Sn2A Tl2A Sn4A Ni2 -2.71(10)
Sn1A Tl2A Sn4A Ni2 -54.36(11)
Sn3A Tl2A Sn4A Sn5A 93.98(14)
Sn2A Tl2A Sn4A Sn5A 37.68(17)
Sn1A Tl2A Sn4A Sn5A -13.98(16)
Sn2A Tl2A Sn4A Sn3A -56.30(9)
Sn1A Tl2A Sn4A Sn3A -107.95(12)
Sn3A Tl2A Sn4A Sn1A 107.95(12)
Sn2A Tl2A Sn4A Sn1A 51.65(13)
Sn3A Tl2A Sn4A Sn8A 10.69(11)
Sn2A Tl2A Sn4A Sn8A -45.62(15)
Sn1A Tl2A Sn4A Sn8A -97.27(15)
Sn3B Ni2 Sn4A Tl2A -173.28(11)
Sn2B Ni2 Sn4A Tl2A 147.02(12)
Sn7B Ni2 Sn4A Tl2A -78.0(3)
Sn6B Ni2 Sn4A Tl2A -121.13(10)
Sn2A Ni2 Sn4A Tl2A 3.34(13)
Sn6A Ni2 Sn4A Tl2A 81.1(3)
Sn8B Ni2 Sn4A Tl2A 2.63(16)
Sn4B Ni2 Sn4A Tl2A 62.3(6)
Sn7A Ni2 Sn4A Tl2A -80.2(3)
Sn8A Ni2 Sn4A Tl2A -137.08(11)
Sn5A Ni2 Sn4A Tl2A 144.76(12)
Sn3B Ni2 Sn4A Sn5A 41.95(13)
Sn2B Ni2 Sn4A Sn5A 2.25(16)
Sn7B Ni2 Sn4A Sn5A 137.3(3)
Sn6B Ni2 Sn4A Sn5A 94.11(12)
Sn2A Ni2 Sn4A Sn5A -141.42(14)
Sn6A Ni2 Sn4A Sn5A -63.7(3)
Sn8B Ni2 Sn4A Sn5A -142.14(17)
Sn4B Ni2 Sn4A Sn5A -82.4(6)
Sn7A Ni2 Sn4A Sn5A 135.0(3)
Sn8A Ni2 Sn4A Sn5A 78.16(10)
Sn3B Ni2 Sn4A Sn3A -110.26(13)
Sn2B Ni2 Sn4A Sn3A -149.96(12)
Sn7B Ni2 Sn4A Sn3A -14.9(3)
Sn6B Ni2 Sn4A Sn3A -58.11(7)
Sn2A Ni2 Sn4A Sn3A 66.36(12)
Sn6A Ni2 Sn4A Sn3A 144.1(3)
Sn8B Ni2 Sn4A Sn3A 65.65(15)
Sn4B Ni2 Sn4A Sn3A 125.4(6)
Sn7A Ni2 Sn4A Sn3A -17.2(3)
Sn8A Ni2 Sn4A Sn3A -74.05(9)
Sn5A Ni2 Sn4A Sn3A -152.21(11)
Sn3B Ni2 Sn4A Sn1A 117.08(14)
Sn2B Ni2 Sn4A Sn1A 77.38(14)
Sn7B Ni2 Sn4A Sn1A -147.6(3)
Sn6B Ni2 Sn4A Sn1A 169.23(14)
Sn2A Ni2 Sn4A Sn1A -66.29(15)
Sn6A Ni2 Sn4A Sn1A 11.4(3)
Sn8B Ni2 Sn4A Sn1A -67.01(18)
Sn4B Ni2 Sn4A Sn1A -7.3(6)
Sn7A Ni2 Sn4A Sn1A -149.9(3)
Sn8A Ni2 Sn4A Sn1A 153.29(13)
Sn5A Ni2 Sn4A Sn1A 75.13(13)
Sn3B Ni2 Sn4A Sn8A -36.21(12)
Sn2B Ni2 Sn4A Sn8A -75.91(12)
Sn7B Ni2 Sn4A Sn8A 59.1(3)
Sn6B Ni2 Sn4A Sn8A 15.95(7)
Sn2A Ni2 Sn4A Sn8A 140.42(13)
Sn6A Ni2 Sn4A Sn8A -141.9(3)
Sn8B Ni2 Sn4A Sn8A 139.70(17)
Sn4B Ni2 Sn4A Sn8A -160.6(6)
Sn7A Ni2 Sn4A Sn8A 56.8(3)
Sn5A Ni2 Sn4A Sn8A -78.16(10)
Ni2 Sn3A Sn4A Tl2A 105.11(15)
Sn7A Sn3A Sn4A Tl2A 115.61(16)
Sn8A Sn3A Sn4A Tl2A 169.95(11)
Sn2A Sn3A Sn4A Tl2A 56.83(9)
Sn7A Sn3A Sn4A Ni2 10.50(17)
Sn8A Sn3A Sn4A Ni2 64.84(10)
Tl2A Sn3A Sn4A Ni2 -105.11(15)
Sn2A Sn3A Sn4A Ni2 -48.28(14)
Ni2 Sn3A Sn4A Sn5A -24.02(9)
Sn7A Sn3A Sn4A Sn5A -13.5(2)
Sn8A Sn3A Sn4A Sn5A 40.82(14)
Tl2A Sn3A Sn4A Sn5A -129.13(19)
Sn2A Sn3A Sn4A Sn5A -72.30(18)
Ni2 Sn3A Sn4A Sn1A 38.09(9)
Sn7A Sn3A Sn4A Sn1A 48.6(2)
Sn8A Sn3A Sn4A Sn1A 102.93(13)
Tl2A Sn3A Sn4A Sn1A -67.02(16)
Sn2A Sn3A Sn4A Sn1A -10.19(16)
Ni2 Sn3A Sn4A Sn8A -64.84(10)
Sn7A Sn3A Sn4A Sn8A -54.33(14)
Tl2A Sn3A Sn4A Sn8A -169.95(11)
Sn2A Sn3A Sn4A Sn8A -113.12(10)
Ni2 Sn1A Sn4A Tl2A -101.17(17)
Sn6A Sn1A Sn4A Tl2A -107.55(15)
Sn5A Sn1A Sn4A Tl2A -168.18(14)
Sn2A Sn1A Sn4A Tl2A -52.54(10)
Sn6A Sn1A Sn4A Ni2 -6.38(18)
Sn5A Sn1A Sn4A Ni2 -67.01(11)
Sn2A Sn1A Sn4A Ni2 48.63(17)
Tl2A Sn1A Sn4A Ni2 101.17(17)
Ni2 Sn1A Sn4A Sn5A 67.01(11)
Sn6A Sn1A Sn4A Sn5A 60.63(14)
Sn2A Sn1A Sn4A Sn5A 115.64(15)
Tl2A Sn1A Sn4A Sn5A 168.18(14)
Ni2 Sn1A Sn4A Sn3A -38.38(9)
Sn6A Sn1A Sn4A Sn3A -44.8(2)
Sn5A Sn1A Sn4A Sn3A -105.39(12)
Sn2A Sn1A Sn4A Sn3A 10.25(16)
Tl2A Sn1A Sn4A Sn3A 62.79(15)
Ni2 Sn1A Sn4A Sn8A 22.23(11)
Sn6A Sn1A Sn4A Sn8A 15.8(2)
Sn5A Sn1A Sn4A Sn8A -44.79(14)
Sn2A Sn1A Sn4A Sn8A 70.85(17)
Tl2A Sn1A Sn4A Sn8A 123.39(17)
Sn3B Ni2 Sn5A Sn4A -140.35(13)
Sn2B Ni2 Sn5A Sn4A -7.2(5)
Sn7B Ni2 Sn5A Sn4A -136.2(3)
Sn6B Ni2 Sn5A Sn4A -70.28(11)
Sn2A Ni2 Sn5A Sn4A 87.2(3)
Sn6A Ni2 Sn5A Sn4A 145.69(13)
Sn8B Ni2 Sn5A Sn4A 72.0(3)
Sn4B Ni2 Sn5A Sn4A 147.72(14)
Sn7A Ni2 Sn5A Sn4A -139.4(2)
Sn8A Ni2 Sn5A Sn4A -79.15(10)
Sn3B Ni2 Sn5A Sn9A 10.84(11)
Sn2B Ni2 Sn5A Sn9A 143.9(6)
Sn4A Ni2 Sn5A Sn9A 151.19(12)
Sn7B Ni2 Sn5A Sn9A 14.9(3)
Sn6B Ni2 Sn5A Sn9A 80.91(9)
Sn2A Ni2 Sn5A Sn9A -121.6(3)
Sn6A Ni2 Sn5A Sn9A -63.12(9)
Sn8B Ni2 Sn5A Sn9A -136.8(3)
Sn4B Ni2 Sn5A Sn9A -61.09(12)
Sn7A Ni2 Sn5A Sn9A 11.8(2)
Sn8A Ni2 Sn5A Sn9A 72.04(7)
Sn3B Ni2 Sn5A Sn1A 142.70(16)
Sn2B Ni2 Sn5A Sn1A -84.2(5)
Sn4A Ni2 Sn5A Sn1A -76.96(15)
Sn7B Ni2 Sn5A Sn1A 146.8(3)
Sn6B Ni2 Sn5A Sn1A -147.24(14)
Sn2A Ni2 Sn5A Sn1A 10.3(3)
Sn6A Ni2 Sn5A Sn1A 68.73(14)
Sn8B Ni2 Sn5A Sn1A -4.9(3)
Sn4B Ni2 Sn5A Sn1A 70.77(16)
Sn7A Ni2 Sn5A Sn1A 143.6(3)
Sn8A Ni2 Sn5A Sn1A -156.11(14)
Sn3B Ni2 Sn5A Sn8A -61.19(10)
Sn2B Ni2 Sn5A Sn8A 71.9(5)
Sn4A Ni2 Sn5A Sn8A 79.15(10)
Sn7B Ni2 Sn5A Sn8A -57.1(3)
Sn6B Ni2 Sn5A Sn8A 8.87(9)
Sn2A Ni2 Sn5A Sn8A 166.4(3)
Sn6A Ni2 Sn5A Sn8A -135.16(9)
Sn8B Ni2 Sn5A Sn8A 151.2(3)
Sn4B Ni2 Sn5A Sn8A -133.12(12)
Sn7A Ni2 Sn5A Sn8A -60.3(2)
Tl2A Sn4A Sn5A Ni2 -51.20(17)
Sn3A Sn4A Sn5A Ni2 24.09(11)
Sn1A Sn4A Sn5A Ni2 -66.53(14)
Sn8A Sn4A Sn5A Ni2 63.51(7)
Tl2A Sn4A Sn5A Sn9A -76.53(17)
Ni2 Sn4A Sn5A Sn9A -25.34(12)
Sn3A Sn4A Sn5A Sn9A -1.2(2)
Sn1A Sn4A Sn5A Sn9A -91.86(16)
Sn8A Sn4A Sn5A Sn9A 38.18(11)
Tl2A Sn4A Sn5A Sn1A 15.33(17)
Ni2 Sn4A Sn5A Sn1A 66.53(14)
Sn3A Sn4A Sn5A Sn1A 90.62(19)
Sn8A Sn4A Sn5A Sn1A 130.04(14)
Tl2A Sn4A Sn5A Sn8A -114.71(17)
Ni2 Sn4A Sn5A Sn8A -63.51(7)
Sn3A Sn4A Sn5A Sn8A -39.42(12)
Sn1A Sn4A Sn5A Sn8A -130.04(14)
Sn6A Sn1A Sn5A Ni2 -56.28(10)
Sn4A Sn1A Sn5A Ni2 63.03(10)
Sn2A Sn1A Sn5A Ni2 -5.41(16)
Tl2A Sn1A Sn5A Ni2 54.42(12)
Ni2 Sn1A Sn5A Sn4A -63.03(10)
Sn6A Sn1A Sn5A Sn4A -119.31(14)
Sn2A Sn1A Sn5A Sn4A -68.44(19)
Tl2A Sn1A Sn5A Sn4A -8.61(12)
Ni2 Sn1A Sn5A Sn9A 40.12(11)
Sn6A Sn1A Sn5A Sn9A -16.16(12)
Sn4A Sn1A Sn5A Sn9A 103.15(13)
Sn2A Sn1A Sn5A Sn9A 34.7(2)
Tl2A Sn1A Sn5A Sn9A 94.54(16)
Ni2 Sn1A Sn5A Sn8A -19.42(11)
Sn6A Sn1A Sn5A Sn8A -75.70(12)
Sn4A Sn1A Sn5A Sn8A 43.61(12)
Sn2A Sn1A Sn5A Sn8A -24.8(2)
Tl2A Sn1A Sn5A Sn8A 35.00(18)
Sn3B Ni2 Sn6A Sn9A 2.40(14)
Sn2B Ni2 Sn6A Sn9A 72.60(12)
Sn4A Ni2 Sn6A Sn9A 123.7(3)
Sn7B Ni2 Sn6A Sn9A -71.1(2)
Sn6B Ni2 Sn6A Sn9A -19.08(16)
Sn2A Ni2 Sn6A Sn9A -147.33(12)
Sn8B Ni2 Sn6A Sn9A -153.21(14)
Sn4B Ni2 Sn6A Sn9A -105.4(7)
Sn7A Ni2 Sn6A Sn9A -68.85(18)
Sn8A Ni2 Sn6A Sn9A -1.93(14)
Sn5A Ni2 Sn6A Sn9A 65.65(8)
Sn3B Ni2 Sn6A Sn1A -132.94(14)
Sn2B Ni2 Sn6A Sn1A -62.73(14)
Sn4A Ni2 Sn6A Sn1A -11.6(3)
Sn7B Ni2 Sn6A Sn1A 153.6(3)
Sn6B Ni2 Sn6A Sn1A -154.41(18)
Sn2A Ni2 Sn6A Sn1A 77.34(14)
Sn8B Ni2 Sn6A Sn1A 71.46(16)
Sn4B Ni2 Sn6A Sn1A 119.2(7)
Sn7A Ni2 Sn6A Sn1A 155.8(2)
Sn8A Ni2 Sn6A Sn1A -137.26(16)
Sn5A Ni2 Sn6A Sn1A -69.68(12)
Sn3B Ni2 Sn6A Sn2A 149.72(15)
Sn2B Ni2 Sn6A Sn2A -140.07(16)
Sn4A Ni2 Sn6A Sn2A -88.9(3)
Sn7B Ni2 Sn6A Sn2A 76.3(3)
Sn6B Ni2 Sn6A Sn2A 128.25(15)
Sn8B Ni2 Sn6A Sn2A -5.88(19)
Sn4B Ni2 Sn6A Sn2A 41.9(7)
Sn7A Ni2 Sn6A Sn2A 78.47(19)
Sn8A Ni2 Sn6A Sn2A 145.40(13)
Sn5A Ni2 Sn6A Sn2A -147.02(12)
Sn4A Sn1A Sn6A Ni2 6.23(17)
Sn5A Sn1A Sn6A Ni2 57.09(12)
Sn2A Sn1A Sn6A Ni2 -63.48(11)
Tl2A Sn1A Sn6A Ni2 -41.26(11)
Ni2 Sn1A Sn6A Sn9A -39.71(11)
Sn4A Sn1A Sn6A Sn9A -33.5(2)
Sn5A Sn1A Sn6A Sn9A 17.38(13)
Sn2A Sn1A Sn6A Sn9A -103.19(13)
Tl2A Sn1A Sn6A Sn9A -80.98(15)
Ni2 Sn1A Sn6A Sn2A 63.48(11)
Sn4A Sn1A Sn6A Sn2A 69.7(2)
Sn5A Sn1A Sn6A Sn2A 120.57(16)
Tl2A Sn1A Sn6A Sn2A 22.22(13)
Sn1A Sn2A Sn6A Ni2 67.44(12)
Tl2A Sn2A Sn6A Ni2 42.31(12)
Sn3A Sn2A Sn6A Ni2 -21.19(9)
Sn7A Sn2A Sn6A Ni2 -61.35(14)
Ni2 Sn2A Sn6A Sn9A 29.98(11)
Sn1A Sn2A Sn6A Sn9A 97.42(14)
Tl2A Sn2A Sn6A Sn9A 72.29(18)
Sn3A Sn2A Sn6A Sn9A 8.79(17)
Sn7A Sn2A Sn6A Sn9A -31.37(15)
Ni2 Sn2A Sn6A Sn1A -67.44(12)
Tl2A Sn2A Sn6A Sn1A -25.12(16)
Sn3A Sn2A Sn6A Sn1A -88.62(16)
Sn7A Sn2A Sn6A Sn1A -128.79(18)
Sn3B Ni2 Sn7A Sn3A 131.32(13)
Sn2B Ni2 Sn7A Sn3A 112.1(3)
Sn4A Ni2 Sn7A Sn3A 17.5(3)
Sn7B Ni2 Sn7A Sn3A -10(5)
Sn6B Ni2 Sn7A Sn3A 56.89(9)
Sn2A Ni2 Sn7A Sn3A -76.68(16)
Sn6A Ni2 Sn7A Sn3A -150.64(13)
Sn8B Ni2 Sn7A Sn3A -69.37(17)
Sn4B Ni2 Sn7A Sn3A -142.5(2)
Sn8A Ni2 Sn7A Sn3A 72.56(9)
Sn5A Ni2 Sn7A Sn3A 130.4(2)
Sn3B Ni2 Sn7A Sn9A -10.98(11)
Sn2B Ni2 Sn7A Sn9A -30.2(3)
Sn4A Ni2 Sn7A Sn9A -124.8(3)
Sn7B Ni2 Sn7A Sn9A -152(5)
Sn6B Ni2 Sn7A Sn9A -85.41(10)
Sn2A Ni2 Sn7A Sn9A 141.02(16)
Sn6A Ni2 Sn7A Sn9A 67.06(11)
Sn8B Ni2 Sn7A Sn9A 148.33(17)
Sn4B Ni2 Sn7A Sn9A 75.2(2)
Sn8A Ni2 Sn7A Sn9A -69.75(10)
Sn5A Ni2 Sn7A Sn9A -11.9(2)
Sn3B Ni2 Sn7A Sn2A -152.00(19)
Sn2B Ni2 Sn7A Sn2A -171.2(3)
Sn4A Ni2 Sn7A Sn2A 94.2(4)
Sn7B Ni2 Sn7A Sn2A 67(5)
Sn6B Ni2 Sn7A Sn2A 133.58(16)
Sn6A Ni2 Sn7A Sn2A -73.95(11)
Sn8B Ni2 Sn7A Sn2A 7.31(18)
Sn4B Ni2 Sn7A Sn2A -65.77(17)
Sn8A Ni2 Sn7A Sn2A 149.24(17)
Sn5A Ni2 Sn7A Sn2A -152.9(2)
Sn4A Sn3A Sn7A Ni2 -10.10(16)
Sn8A Sn3A Sn7A Ni2 -60.51(9)
Tl2A Sn3A Sn7A Ni2 39.89(17)
Sn2A Sn3A Sn7A Ni2 60.78(11)
Ni2 Sn3A Sn7A Sn9A 33.29(12)
Sn4A Sn3A Sn7A Sn9A 23.2(2)
Sn8A Sn3A Sn7A Sn9A -27.22(14)
Tl2A Sn3A Sn7A Sn9A 73.2(2)
Sn2A Sn3A Sn7A Sn9A 94.1(2)
Ni2 Sn3A Sn7A Sn2A -60.78(11)
Sn4A Sn3A Sn7A Sn2A -70.88(15)
Sn8A Sn3A Sn7A Sn2A -121.29(13)
Tl2A Sn3A Sn7A Sn2A -20.89(17)
Sn6A Sn2A Sn7A Ni2 62.76(12)
Sn1A Sn2A Sn7A Ni2 19.24(19)
Tl2A Sn2A Sn7A Ni2 -49.34(18)
Sn3A Sn2A Sn7A Ni2 -68.96(15)
Ni2 Sn2A Sn7A Sn3A 68.96(15)
Sn6A Sn2A Sn7A Sn3A 131.71(16)
Sn1A Sn2A Sn7A Sn3A 88.20(19)
Tl2A Sn2A Sn7A Sn3A 19.61(17)
Ni2 Sn2A Sn7A Sn9A -33.55(14)
Sn6A Sn2A Sn7A Sn9A 29.20(16)
Sn1A Sn2A Sn7A Sn9A -14.3(3)
Tl2A Sn2A Sn7A Sn9A -82.9(2)
Sn3A Sn2A Sn7A Sn9A -102.5(2)
Sn3B Ni2 Sn8A Sn9A -3.07(16)
Sn2B Ni2 Sn8A Sn9A -87.10(12)
Sn4A Ni2 Sn8A Sn9A -146.19(14)
Sn7B Ni2 Sn8A Sn9A 71.8(3)
Sn6B Ni2 Sn8A Sn9A 142.4(3)
Sn2A Ni2 Sn8A Sn9A 121.4(2)
Sn6A Ni2 Sn8A Sn9A 1.89(14)
Sn8B Ni2 Sn8A Sn9A 136.13(19)
Sn4B Ni2 Sn8A Sn9A 19.6(4)
Sn7A Ni2 Sn8A Sn9A 68.4(2)
Sn5A Ni2 Sn8A Sn9A -71.90(9)
Sn3B Ni2 Sn8A Sn3A -141.75(14)
Sn2B Ni2 Sn8A Sn3A 134.22(12)
Sn4A Ni2 Sn8A Sn3A 75.13(14)
Sn7B Ni2 Sn8A Sn3A -66.8(3)
Sn6B Ni2 Sn8A Sn3A 3.7(3)
Sn2A Ni2 Sn8A Sn3A -17.27(19)
Sn6A Ni2 Sn8A Sn3A -136.79(13)
Sn8B Ni2 Sn8A Sn3A -2.55(18)
Sn4B Ni2 Sn8A Sn3A -119.1(4)
Sn7A Ni2 Sn8A Sn3A -70.3(2)
Sn5A Ni2 Sn8A Sn3A 149.42(9)
Sn3B Ni2 Sn8A Sn4A 143.12(15)
Sn2B Ni2 Sn8A Sn4A 59.09(13)
Sn7B Ni2 Sn8A Sn4A -142.0(3)
Sn6B Ni2 Sn8A Sn4A -71.4(4)
Sn2A Ni2 Sn8A Sn4A -92.4(3)
Sn6A Ni2 Sn8A Sn4A 148.1(2)
Sn8B Ni2 Sn8A Sn4A -77.7(2)
Sn4B Ni2 Sn8A Sn4A 165.8(4)
Sn7A Ni2 Sn8A Sn4A -145.4(2)
Sn5A Ni2 Sn8A Sn4A 74.29(12)
Sn3B Ni2 Sn8A Sn5A 68.84(12)
Sn2B Ni2 Sn8A Sn5A -15.20(9)
Sn4A Ni2 Sn8A Sn5A -74.29(12)
Sn7B Ni2 Sn8A Sn5A 143.7(3)
Sn6B Ni2 Sn8A Sn5A -145.7(4)
Sn2A Ni2 Sn8A Sn5A -166.7(2)
Sn6A Ni2 Sn8A Sn5A 73.79(16)
Sn8B Ni2 Sn8A Sn5A -152.0(2)
Sn4B Ni2 Sn8A Sn5A 91.5(4)
Sn7A Ni2 Sn8A Sn5A 140.3(2)
Sn7A Sn3A Sn8A Ni2 61.70(13)
Sn4A Sn3A Sn8A Ni2 -61.68(7)
Tl2A Sn3A Sn8A Ni2 -53.86(7)
Sn2A Sn3A Sn8A Ni2 9.12(9)
Ni2 Sn3A Sn8A Sn9A -35.41(7)
Sn7A Sn3A Sn8A Sn9A 26.29(14)
Sn4A Sn3A Sn8A Sn9A -97.08(10)
Tl2A Sn3A Sn8A Sn9A -89.27(9)
Sn2A Sn3A Sn8A Sn9A -26.29(11)
Ni2 Sn3A Sn8A Sn4A 61.68(7)
Sn7A Sn3A Sn8A Sn4A 123.37(14)
Tl2A Sn3A Sn8A Sn4A 7.82(9)
Sn2A Sn3A Sn8A Sn4A 70.79(11)
Ni2 Sn3A Sn8A Sn5A 24.61(8)
Sn7A Sn3A Sn8A Sn5A 86.31(15)
Sn4A Sn3A Sn8A Sn5A -37.06(10)
Tl2A Sn3A Sn8A Sn5A -29.25(10)
Sn2A Sn3A Sn8A Sn5A 33.73(11)
Tl2A Sn4A Sn8A Ni2 57.19(19)
Sn5A Sn4A Sn8A Ni2 -66.71(8)
Sn3A Sn4A Sn8A Ni2 68.66(13)
Sn1A Sn4A Sn8A Ni2 -22.75(12)
Tl2A Sn4A Sn8A Sn9A 86.36(16)
Ni2 Sn4A Sn8A Sn9A 29.17(12)
Sn5A Sn4A Sn8A Sn9A -37.54(12)
Sn3A Sn4A Sn8A Sn9A 97.83(9)
Sn1A Sn4A Sn8A Sn9A 6.42(19)
Tl2A Sn4A Sn8A Sn3A -11.47(12)
Ni2 Sn4A Sn8A Sn3A -68.66(13)
Sn5A Sn4A Sn8A Sn3A -135.37(13)
Sn1A Sn4A Sn8A Sn3A -91.42(18)
Tl2A Sn4A Sn8A Sn5A 123.90(19)
Ni2 Sn4A Sn8A Sn5A 66.71(8)
Sn3A Sn4A Sn8A Sn5A 135.37(13)
Sn1A Sn4A Sn8A Sn5A 43.96(14)
Sn4A Sn5A Sn8A Ni2 63.22(10)
Sn9A Sn5A Sn8A Ni2 -72.52(9)
Sn1A Sn5A Sn8A Ni2 19.96(12)
Ni2 Sn5A Sn8A Sn9A 72.52(9)
Sn4A Sn5A Sn8A Sn9A 135.74(14)
Sn1A Sn5A Sn8A Sn9A 92.48(15)
Ni2 Sn5A Sn8A Sn3A -25.36(9)
Sn4A Sn5A Sn8A Sn3A 37.85(14)
Sn9A Sn5A Sn8A Sn3A -97.88(9)
Sn1A Sn5A Sn8A Sn3A -5.41(15)
Ni2 Sn5A Sn8A Sn4A -63.22(10)
Sn9A Sn5A Sn8A Sn4A -135.74(14)
Sn1A Sn5A Sn8A Sn4A -43.26(14)
Sn3B Ni2 Sn9A Sn6A -167.3(7)
Sn2B Ni2 Sn9A Sn6A -109.03(10)
Sn4A Ni2 Sn9A Sn6A -136.80(12)
Sn7B Ni2 Sn9A Sn6A 90.89(19)
Sn6B Ni2 Sn9A Sn6A 168.74(9)
Sn2A Ni2 Sn9A Sn6A 39.75(14)
Sn8B Ni2 Sn9A Sn6A 40.1(2)
Sn4B Ni2 Sn9A Sn6A 13.35(19)
Sn7A Ni2 Sn9A Sn6A 89.19(16)
Sn8A Ni2 Sn9A Sn6A 178.47(11)
Sn5A Ni2 Sn9A Sn6A -100.11(12)
Sn3B Ni2 Sn9A Sn7A 103.5(7)
Sn2B Ni2 Sn9A Sn7A 161.78(18)
Sn4A Ni2 Sn9A Sn7A 134.01(18)
Sn7B Ni2 Sn9A Sn7A 1.7(3)
Sn6B Ni2 Sn9A Sn7A 79.55(16)
Sn2A Ni2 Sn9A Sn7A -49.4(2)
Sn6A Ni2 Sn9A Sn7A -89.19(16)
Sn8B Ni2 Sn9A Sn7A -49.1(3)
Sn4B Ni2 Sn9A Sn7A -75.8(3)
Sn8A Ni2 Sn9A Sn7A 89.28(17)
Sn5A Ni2 Sn9A Sn7A 170.70(19)
Sn3B Ni2 Sn9A Sn8A 14.3(7)
Sn2B Ni2 Sn9A Sn8A 72.50(11)
Sn4A Ni2 Sn9A Sn8A 44.73(11)
Sn7B Ni2 Sn9A Sn8A -87.6(2)
Sn6B Ni2 Sn9A Sn8A -9.73(9)
Sn2A Ni2 Sn9A Sn8A -138.72(16)
Sn6A Ni2 Sn9A Sn8A -178.47(11)
Sn8B Ni2 Sn9A Sn8A -138.4(2)
Sn4B Ni2 Sn9A Sn8A -165.1(3)
Sn7A Ni2 Sn9A Sn8A -89.28(17)
Sn5A Ni2 Sn9A Sn8A 81.42(10)
Sn3B Ni2 Sn9A Sn5A -67.2(7)
Sn2B Ni2 Sn9A Sn5A -8.92(15)
Sn4A Ni2 Sn9A Sn5A -36.69(13)
Sn7B Ni2 Sn9A Sn5A -169.0(2)
Sn6B Ni2 Sn9A Sn5A -91.15(11)
Sn2A Ni2 Sn9A Sn5A 139.86(17)
Sn6A Ni2 Sn9A Sn5A 100.11(12)
Sn8B Ni2 Sn9A Sn5A 140.2(2)
Sn4B Ni2 Sn9A Sn5A 113.5(3)
Sn7A Ni2 Sn9A Sn5A -170.70(19)
Sn8A Ni2 Sn9A Sn5A -81.42(10)
Sn1A Sn6A Sn9A Ni2 37.36(11)
Sn2A Sn6A Sn9A Ni2 -27.38(10)
Ni2 Sn6A Sn9A Sn7A 60.06(18)
Sn1A Sn6A Sn9A Sn7A 97.4(2)
Sn2A Sn6A Sn9A Sn7A 32.7(2)
Ni2 Sn6A Sn9A Sn8A 1.29(9)
Sn1A Sn6A Sn9A Sn8A 38.65(15)
Sn2A Sn6A Sn9A Sn8A -26.09(16)
Ni2 Sn6A Sn9A Sn5A -54.76(9)
Sn1A Sn6A Sn9A Sn5A -17.41(13)
Sn2A Sn6A Sn9A Sn5A -82.14(14)
Sn3A Sn7A Sn9A Ni2 -32.03(13)
Sn2A Sn7A Sn9A Ni2 29.96(14)
Ni2 Sn7A Sn9A Sn6A -59.54(10)
Sn3A Sn7A Sn9A Sn6A -91.6(2)
Sn2A Sn7A Sn9A Sn6A -29.58(15)
Ni2 Sn7A Sn9A Sn8A 59.42(10)
Sn3A Sn7A Sn9A Sn8A 27.38(14)
Sn2A Sn7A Sn9A Sn8A 89.4(2)
Ni2 Sn7A Sn9A Sn5A 7.84(15)
Sn3A Sn7A Sn9A Sn5A -24.2(2)
Sn2A Sn7A Sn9A Sn5A 37.8(2)
Sn3A Sn8A Sn9A Ni2 33.85(6)
Sn4A Sn8A Sn9A Ni2 -26.29(12)
Sn5A Sn8A Sn9A Ni2 -63.09(7)
Ni2 Sn8A Sn9A Sn6A -1.29(9)
Sn3A Sn8A Sn9A Sn6A 32.56(11)
Sn4A Sn8A Sn9A Sn6A -27.58(14)
Sn5A Sn8A Sn9A Sn6A -64.38(10)
Ni2 Sn8A Sn9A Sn7A -60.05(16)
Sn3A Sn8A Sn9A Sn7A -26.20(16)
Sn4A Sn8A Sn9A Sn7A -86.34(19)
Sn5A Sn8A Sn9A Sn7A -123.14(17)
Ni2 Sn8A Sn9A Sn5A 63.09(7)
Sn3A Sn8A Sn9A Sn5A 96.94(8)
Sn4A Sn8A Sn9A Sn5A 36.80(12)
Sn4A Sn5A Sn9A Ni2 23.46(11)
Sn1A Sn5A Sn9A Ni2 -38.09(11)
Sn8A Sn5A Sn9A Ni2 62.83(7)
Ni2 Sn5A Sn9A Sn6A 54.67(8)
Sn4A Sn5A Sn9A Sn6A 78.13(15)
Sn1A Sn5A Sn9A Sn6A 16.57(13)
Sn8A Sn5A Sn9A Sn6A 117.50(10)
Ni2 Sn5A Sn9A Sn7A -7.87(16)
Sn4A Sn5A Sn9A Sn7A 15.6(2)
Sn1A Sn5A Sn9A Sn7A -46.0(2)
Sn8A Sn5A Sn9A Sn7A 54.96(15)
Ni2 Sn5A Sn9A Sn8A -62.83(7)
Sn4A Sn5A Sn9A Sn8A -39.37(13)
Sn1A Sn5A Sn9A Sn8A -100.92(13)
Sn3B Ni2 Tl2B Sn4B 97.63(19)
Sn2B Ni2 Tl2B Sn4B -175.33(18)
Sn4A Ni2 Tl2B Sn4B -147.7(2)
Sn7B Ni2 Tl2B Sn4B 44.2(2)
Sn6B Ni2 Tl2B Sn4B 131.78(16)
Sn2A Ni2 Tl2B Sn4B -35.74(17)
Sn6A Ni2 Tl2B Sn4B -2.3(2)
Sn8B Ni2 Tl2B Sn4B -44.81(18)
Sn7A Ni2 Tl2B Sn4B 44.9(2)
Sn8A Ni2 Tl2B Sn4B 131.44(14)
Sn5A Ni2 Tl2B Sn4B 176.79(17)
Sn3B Ni2 Tl2B Sn1B -170.5(3)
Sn2B Ni2 Tl2B Sn1B -83.5(3)
Sn4A Ni2 Tl2B Sn1B -55.8(3)
Sn7B Ni2 Tl2B Sn1B 136.1(3)
Sn6B Ni2 Tl2B Sn1B -136.4(3)
Sn2A Ni2 Tl2B Sn1B 56.1(3)
Sn6A Ni2 Tl2B Sn1B 89.6(3)
Sn8B Ni2 Tl2B Sn1B 47.1(3)
Sn4B Ni2 Tl2B Sn1B 91.9(3)
Sn7A Ni2 Tl2B Sn1B 136.7(3)
Sn8A Ni2 Tl2B Sn1B -136.7(3)
Sn5A Ni2 Tl2B Sn1B -91.3(3)
Sn3B Ni2 Tl2B Sn2B -87.03(13)
Sn4A Ni2 Tl2B Sn2B 27.67(15)
Sn7B Ni2 Tl2B Sn2B -140.5(2)
Sn6B Ni2 Tl2B Sn2B -52.89(15)
Sn2A Ni2 Tl2B Sn2B 139.59(17)
Sn6A Ni2 Tl2B Sn2B 173.07(17)
Sn8B Ni2 Tl2B Sn2B 130.52(18)
Sn4B Ni2 Tl2B Sn2B 175.33(18)
Sn7A Ni2 Tl2B Sn2B -139.81(19)
Sn8A Ni2 Tl2B Sn2B -53.23(13)
Sn5A Ni2 Tl2B Sn2B -7.88(14)
Sn2B Ni2 Tl2B Sn3B 87.03(13)
Sn4A Ni2 Tl2B Sn3B 114.70(15)
Sn7B Ni2 Tl2B Sn3B -53.4(2)
Sn6B Ni2 Tl2B Sn3B 34.15(18)
Sn2A Ni2 Tl2B Sn3B -133.37(19)
Sn6A Ni2 Tl2B Sn3B -99.89(18)
Sn8B Ni2 Tl2B Sn3B -142.4(2)
Sn4B Ni2 Tl2B Sn3B -97.63(19)
Sn7A Ni2 Tl2B Sn3B -52.8(2)
Sn8A Ni2 Tl2B Sn3B 33.81(16)
Sn5A Ni2 Tl2B Sn3B 79.16(15)
Sn3B Ni2 Sn1B Sn5B -136.97(16)
Sn2B Ni2 Sn1B Sn5B -79.32(18)
Sn4A Ni2 Sn1B Sn5B -20.10(18)
Sn7B Ni2 Sn1B Sn5B 123.4(5)
Sn6B Ni2 Sn1B Sn5B -36.8(3)
Sn2A Ni2 Sn1B Sn5B 90.10(18)
Sn6A Ni2 Sn1B Sn5B 167.8(2)
Sn8B Ni2 Sn1B Sn5B 80.01(18)
Sn4B Ni2 Sn1B Sn5B 156.0(3)
Sn7A Ni2 Sn1B Sn5B 128.6(4)
Sn8A Ni2 Sn1B Sn5B -61.7(3)
Sn5A Ni2 Sn1B Sn5B -95.20(17)
Sn3B Ni2 Sn1B Sn8B 143.0(2)
Sn2B Ni2 Sn1B Sn8B -159.3(2)
Sn4A Ni2 Sn1B Sn8B -100.1(3)
Sn7B Ni2 Sn1B Sn8B 43.4(5)
Sn6B Ni2 Sn1B Sn8B -116.8(3)
Sn2A Ni2 Sn1B Sn8B 10.09(14)
Sn6A Ni2 Sn1B Sn8B 87.76(17)
Sn4B Ni2 Sn1B Sn8B 76.0(2)
Sn7A Ni2 Sn1B Sn8B 48.6(4)
Sn8A Ni2 Sn1B Sn8B -141.7(3)
Sn5A Ni2 Sn1B Sn8B -175.2(2)
Sn3B Ni2 Sn1B Sn2B -57.7(2)
Sn4A Ni2 Sn1B Sn2B 59.21(17)
Sn7B Ni2 Sn1B Sn2B -157.3(5)
Sn6B Ni2 Sn1B Sn2B 42.5(3)
Sn2A Ni2 Sn1B Sn2B 169.4(2)
Sn6A Ni2 Sn1B Sn2B -112.91(18)
Sn8B Ni2 Sn1B Sn2B 159.3(2)
Sn4B Ni2 Sn1B Sn2B -124.7(3)
Sn7A Ni2 Sn1B Sn2B -152.0(4)
Sn8A Ni2 Sn1B Sn2B 17.7(3)
Sn5A Ni2 Sn1B Sn2B -15.88(10)
Sn3B Ni2 Sn1B Tl2B 9.8(3)
Sn2B Ni2 Sn1B Tl2B 67.47(19)
Sn4A Ni2 Sn1B Tl2B 126.7(3)
Sn7B Ni2 Sn1B Tl2B -89.8(5)
Sn6B Ni2 Sn1B Tl2B 110.0(3)
Sn2A Ni2 Sn1B Tl2B -123.1(2)
Sn6A Ni2 Sn1B Tl2B -45.44(15)
Sn8B Ni2 Sn1B Tl2B -133.2(2)
Sn4B Ni2 Sn1B Tl2B -57.2(2)
Sn7A Ni2 Sn1B Tl2B -84.6(4)
Sn8A Ni2 Sn1B Tl2B 85.1(3)
Sn5A Ni2 Sn1B Tl2B 51.59(17)
Sn3B Ni2 Sn1B Sn4B 67.0(3)
Sn2B Ni2 Sn1B Sn4B 124.7(3)
Sn4A Ni2 Sn1B Sn4B -176.1(3)
Sn7B Ni2 Sn1B Sn4B -32.6(5)
Sn6B Ni2 Sn1B Sn4B 167.1(3)
Sn2A Ni2 Sn1B Sn4B -65.93(17)
Sn6A Ni2 Sn1B Sn4B 11.7(2)
Sn8B Ni2 Sn1B Sn4B -76.0(2)
Sn7A Ni2 Sn1B Sn4B -27.4(4)
Sn8A Ni2 Sn1B Sn4B 142.3(3)
Sn5A Ni2 Sn1B Sn4B 108.8(3)
Sn4B Tl2B Sn1B Ni2 56.56(17)
Sn2B Tl2B Sn1B Ni2 -56.70(15)
Sn3B Tl2B Sn1B Ni2 -6.8(2)
Sn4B Tl2B Sn1B Sn5B 89.1(4)
Sn2B Tl2B Sn1B Sn5B -24.2(3)
Sn3B Tl2B Sn1B Sn5B 25.8(4)
Ni2 Tl2B Sn1B Sn5B 32.6(2)
Sn4B Tl2B Sn1B Sn8B 17.0(3)
Sn2B Tl2B Sn1B Sn8B -96.3(3)
Sn3B Tl2B Sn1B Sn8B -46.3(3)
Ni2 Tl2B Sn1B Sn8B -39.55(19)
Sn4B Tl2B Sn1B Sn2B 113.26(19)
Sn3B Tl2B Sn1B Sn2B 49.93(17)
Ni2 Tl2B Sn1B Sn2B 56.70(15)
Sn2B Tl2B Sn1B Sn4B -113.26(19)
Sn3B Tl2B Sn1B Sn4B -63.33(17)
Ni2 Tl2B Sn1B Sn4B -56.56(18)
Sn3B Ni2 Sn2B Sn1B 131.5(2)
Sn4A Ni2 Sn2B Sn1B -83.1(2)
Sn7B Ni2 Sn2B Sn1B 155.1(5)
Sn6B Ni2 Sn2B Sn1B -155.8(2)
Sn2A Ni2 Sn2B Sn1B -16.1(3)
Sn6A Ni2 Sn2B Sn1B 60.9(2)
Sn8B Ni2 Sn2B Sn1B -27.7(3)
Sn4B Ni2 Sn2B Sn1B 61.4(2)
Sn7A Ni2 Sn2B Sn1B 150.1(4)
Sn8A Ni2 Sn2B Sn1B -167.9(2)
Sn5A Ni2 Sn2B Sn1B 88.7(6)
Sn4A Ni2 Sn2B Sn3B 145.38(13)
Sn7B Ni2 Sn2B Sn3B 23.6(5)
Sn6B Ni2 Sn2B Sn3B 72.71(10)
Sn2A Ni2 Sn2B Sn3B -147.7(3)
Sn6A Ni2 Sn2B Sn3B -70.66(13)
Sn8B Ni2 Sn2B Sn3B -159.3(3)
Sn4B Ni2 Sn2B Sn3B -70.17(17)
Sn7A Ni2 Sn2B Sn3B 18.6(3)
Sn8A Ni2 Sn2B Sn3B 60.55(10)
Sn5A Ni2 Sn2B Sn3B -42.9(5)
Sn3B Ni2 Sn2B Sn5B -159.36(12)
Sn4A Ni2 Sn2B Sn5B -13.99(9)
Sn7B Ni2 Sn2B Sn5B -135.8(5)
Sn6B Ni2 Sn2B Sn5B -86.65(11)
Sn2A Ni2 Sn2B Sn5B 53.0(3)
Sn6A Ni2 Sn2B Sn5B 129.98(13)
Sn8B Ni2 Sn2B Sn5B 41.4(3)
Sn4B Ni2 Sn2B Sn5B 130.47(17)
Sn7A Ni2 Sn2B Sn5B -140.8(3)
Sn8A Ni2 Sn2B Sn5B -98.81(10)
Sn5A Ni2 Sn2B Sn5B 157.8(5)
Sn3B Ni2 Sn2B Tl2B 65.98(11)
Sn4A Ni2 Sn2B Tl2B -148.64(13)
Sn7B Ni2 Sn2B Tl2B 89.5(5)
Sn6B Ni2 Sn2B Tl2B 138.69(11)
Sn2A Ni2 Sn2B Tl2B -81.7(3)
Sn6A Ni2 Sn2B Tl2B -4.68(12)
Sn8B Ni2 Sn2B Tl2B -93.3(3)
Sn4B Ni2 Sn2B Tl2B -4.19(16)
Sn7A Ni2 Sn2B Tl2B 84.6(3)
Sn8A Ni2 Sn2B Tl2B 126.54(10)
Sn5A Ni2 Sn2B Tl2B 23.1(5)
Sn3B Ni2 Sn2B Sn6B -72.71(10)
Sn4A Ni2 Sn2B Sn6B 72.67(11)
Sn7B Ni2 Sn2B Sn6B -49.1(5)
Sn2A Ni2 Sn2B Sn6B 139.6(3)
Sn6A Ni2 Sn2B Sn6B -143.37(11)
Sn8B Ni2 Sn2B Sn6B 128.0(3)
Sn4B Ni2 Sn2B Sn6B -142.88(15)
Sn7A Ni2 Sn2B Sn6B -54.1(3)
Sn8A Ni2 Sn2B Sn6B -12.16(8)
Sn5A Ni2 Sn2B Sn6B -115.6(5)
Sn5B Sn1B Sn2B Ni2 68.68(16)
Sn8B Sn1B Sn2B Ni2 17.4(2)
Tl2B Sn1B Sn2B Ni2 -88.05(19)
Sn4B Sn1B Sn2B Ni2 -40.8(2)
Ni2 Sn1B Sn2B Sn3B 36.67(15)
Sn5B Sn1B Sn2B Sn3B 105.35(18)
Sn8B Sn1B Sn2B Sn3B 54.1(3)
Tl2B Sn1B Sn2B Sn3B -51.38(16)
Sn4B Sn1B Sn2B Sn3B -4.1(2)
Ni2 Sn1B Sn2B Sn5B -68.68(16)
Sn8B Sn1B Sn2B Sn5B -51.3(2)
Tl2B Sn1B Sn2B Sn5B -156.7(2)
Sn4B Sn1B Sn2B Sn5B -109.5(2)
Ni2 Sn1B Sn2B Tl2B 88.1(2)
Sn5B Sn1B Sn2B Tl2B 156.7(2)
Sn8B Sn1B Sn2B Tl2B 105.5(3)
Sn4B Sn1B Sn2B Tl2B 47.28(19)
Ni2 Sn1B Sn2B Sn6B -18.90(16)
Sn5B Sn1B Sn2B Sn6B 49.8(2)
Sn8B Sn1B Sn2B Sn6B -1.5(3)
Tl2B Sn1B Sn2B Sn6B -106.96(17)
Sn4B Sn1B Sn2B Sn6B -59.7(3)
Sn4B Tl2B Sn2B Ni2 3.56(13)
Sn1B Tl2B Sn2B Ni2 60.7(2)
Sn3B Tl2B Sn2B Ni2 -56.24(10)
Sn4B Tl2B Sn2B Sn1B -57.1(2)
Sn3B Tl2B Sn2B Sn1B -116.9(2)
Ni2 Tl2B Sn2B Sn1B -60.7(2)
Sn4B Tl2B Sn2B Sn3B 59.80(14)
Sn1B Tl2B Sn2B Sn3B 116.9(2)
Ni2 Tl2B Sn2B Sn3B 56.24(10)
Sn4B Tl2B Sn2B Sn5B -36.26(18)
Sn1B Tl2B Sn2B Sn5B 20.9(2)
Sn3B Tl2B Sn2B Sn5B -96.06(16)
Ni2 Tl2B Sn2B Sn5B -39.82(12)
Sn4B Tl2B Sn2B Sn6B 36.48(17)
Sn1B Tl2B Sn2B Sn6B 93.6(2)
Sn3B Tl2B Sn2B Sn6B -23.32(12)
Ni2 Tl2B Sn2B Sn6B 32.92(8)
Sn2B Ni2 Sn3B Sn6B 85.38(11)
Sn4A Ni2 Sn3B Sn6B 51.94(12)
Sn7B Ni2 Sn3B Sn6B -80.3(2)
Sn2A Ni2 Sn3B Sn6B -123.35(19)
Sn6A Ni2 Sn3B Sn6B -166.81(11)
Sn8B Ni2 Sn3B Sn6B -120.8(3)
Sn4B Ni2 Sn3B Sn6B -154.3(2)
Sn7A Ni2 Sn3B Sn6B -82.57(17)
Sn8A Ni2 Sn3B Sn6B 9.43(10)
Sn5A Ni2 Sn3B Sn6B 96.71(12)
Sn2B Ni2 Sn3B Sn7B 165.7(2)
Sn4A Ni2 Sn3B Sn7B 132.2(2)
Sn6B Ni2 Sn3B Sn7B 80.3(2)
Sn2A Ni2 Sn3B Sn7B -43.0(3)
Sn6A Ni2 Sn3B Sn7B -86.5(2)
Sn8B Ni2 Sn3B Sn7B -40.5(4)
Sn4B Ni2 Sn3B Sn7B -74.0(3)
Sn7A Ni2 Sn3B Sn7B -2.3(4)
Sn8A Ni2 Sn3B Sn7B 89.7(2)
Sn5A Ni2 Sn3B Sn7B 177.0(2)
Sn4A Ni2 Sn3B Sn2B -33.44(13)
Sn7B Ni2 Sn3B Sn2B -165.7(2)
Sn6B Ni2 Sn3B Sn2B -85.38(11)
Sn2A Ni2 Sn3B Sn2B 151.27(19)
Sn6A Ni2 Sn3B Sn2B 107.81(11)
Sn8B Ni2 Sn3B Sn2B 153.8(3)
Sn4B Ni2 Sn3B Sn2B 120.3(2)
Sn7A Ni2 Sn3B Sn2B -167.95(19)
Sn8A Ni2 Sn3B Sn2B -75.95(13)
Sn5A Ni2 Sn3B Sn2B 11.33(15)
Sn2B Ni2 Sn3B Tl2B -65.61(16)
Sn4A Ni2 Sn3B Tl2B -99.05(17)
Sn7B Ni2 Sn3B Tl2B 128.7(2)
Sn6B Ni2 Sn3B Tl2B -150.99(16)
Sn2A Ni2 Sn3B Tl2B 85.7(2)
Sn6A Ni2 Sn3B Tl2B 42.20(12)
Sn8B Ni2 Sn3B Tl2B 88.2(3)
Sn4B Ni2 Sn3B Tl2B 54.70(19)
Sn7A Ni2 Sn3B Tl2B 126.4(2)
Sn8A Ni2 Sn3B Tl2B -141.6(2)
Sn5A Ni2 Sn3B Tl2B -54.28(17)
Sn2B Ni2 Sn3B Sn4B -120.3(2)
Sn4A Ni2 Sn3B Sn4B -153.8(3)
Sn7B Ni2 Sn3B Sn4B 74.0(3)
Sn6B Ni2 Sn3B Sn4B 154.3(2)
Sn2A Ni2 Sn3B Sn4B 31.0(2)
Sn6A Ni2 Sn3B Sn4B -12.50(18)
Sn8B Ni2 Sn3B Sn4B 33.5(3)
Sn7A Ni2 Sn3B Sn4B 71.7(3)
Sn8A Ni2 Sn3B Sn4B 163.7(3)
Sn5A Ni2 Sn3B Sn4B -109.0(2)
Sn1B Sn2B Sn3B Ni2 -38.82(16)
Sn5B Sn2B Sn3B Ni2 17.69(10)
Tl2B Sn2B Sn3B Ni2 -90.00(14)
Sn6B Sn2B Sn3B Ni2 63.26(9)
Ni2 Sn2B Sn3B Sn6B -63.26(9)
Sn1B Sn2B Sn3B Sn6B -102.08(18)
Sn5B Sn2B Sn3B Sn6B -45.57(12)
Tl2B Sn2B Sn3B Sn6B -153.26(15)
Ni2 Sn2B Sn3B Sn7B -12.13(18)
Sn1B Sn2B Sn3B Sn7B -50.9(2)
Sn5B Sn2B Sn3B Sn7B 5.6(2)
Tl2B Sn2B Sn3B Sn7B -102.1(2)
Sn6B Sn2B Sn3B Sn7B 51.13(18)
Ni2 Sn2B Sn3B Tl2B 90.00(14)
Sn1B Sn2B Sn3B Tl2B 51.18(19)
Sn5B Sn2B Sn3B Tl2B 107.70(16)
Sn6B Sn2B Sn3B Tl2B 153.26(15)
Ni2 Sn2B Sn3B Sn4B 42.80(16)
Sn1B Sn2B Sn3B Sn4B 4.0(2)
Sn5B Sn2B Sn3B Sn4B 60.50(18)
Tl2B Sn2B Sn3B Sn4B -47.20(16)
Sn6B Sn2B Sn3B Sn4B 106.07(16)
Sn4B Tl2B Sn3B Ni2 -54.67(13)
Sn1B Tl2B Sn3B Ni2 7.1(2)
Sn2B Tl2B Sn3B Ni2 56.59(10)
Sn4B Tl2B Sn3B Sn6B -82.4(2)
Sn1B Tl2B Sn3B Sn6B -20.7(3)
Sn2B Tl2B Sn3B Sn6B 28.83(16)
Ni2 Tl2B Sn3B Sn6B -27.76(13)
Sn4B Tl2B Sn3B Sn7B -12.6(3)
Sn1B Tl2B Sn3B Sn7B 49.2(4)
Sn2B Tl2B Sn3B Sn7B 98.7(3)
Ni2 Tl2B Sn3B Sn7B 42.1(3)
Sn4B Tl2B Sn3B Sn2B -111.26(17)
Sn1B Tl2B Sn3B Sn2B -49.5(2)
Ni2 Tl2B Sn3B Sn2B -56.59(10)
Sn1B Tl2B Sn3B Sn4B 61.8(2)
Sn2B Tl2B Sn3B Sn4B 111.26(17)
Ni2 Tl2B Sn3B Sn4B 54.67(13)
Sn3B Ni2 Sn4B Tl2B -62.76(14)
Sn2B Ni2 Sn4B Tl2B 4.55(18)
Sn4A Ni2 Sn4B Tl2B 71.2(6)
Sn7B Ni2 Sn4B Tl2B -137.2(3)
Sn6B Ni2 Sn4B Tl2B -103.6(3)
Sn2A Ni2 Sn4B Tl2B 141.05(19)
Sn6A Ni2 Sn4B Tl2B 6.7(6)
Sn8B Ni2 Sn4B Tl2B 136.44(19)
Sn7A Ni2 Sn4B Tl2B -134.5(2)
Sn8A Ni2 Sn4B Tl2B -82.1(3)
Sn5A Ni2 Sn4B Tl2B -2.44(13)
Sn3B Ni2 Sn4B Sn7B 74.5(3)
Sn2B Ni2 Sn4B Sn7B 141.8(3)
Sn4A Ni2 Sn4B Sn7B -151.6(6)
Sn6B Ni2 Sn4B Sn7B 33.6(4)
Sn2A Ni2 Sn4B Sn7B -81.7(3)
Sn6A Ni2 Sn4B Sn7B 143.9(8)
Sn8B Ni2 Sn4B Sn7B -86.3(3)
Sn7A Ni2 Sn4B Sn7B 2.7(4)
Sn8A Ni2 Sn4B Sn7B 55.1(4)
Sn5A Ni2 Sn4B Sn7B 134.8(3)
Sn3B Ni2 Sn4B Sn8B 160.8(2)
Sn2B Ni2 Sn4B Sn8B -131.9(2)
Sn4A Ni2 Sn4B Sn8B -65.3(6)
Sn7B Ni2 Sn4B Sn8B 86.3(3)
Sn6B Ni2 Sn4B Sn8B 120.0(3)
Sn2A Ni2 Sn4B Sn8B 4.6(2)
Sn6A Ni2 Sn4B Sn8B -129.8(7)
Sn7A Ni2 Sn4B Sn8B 89.0(3)
Sn8A Ni2 Sn4B Sn8B 141.5(3)
Sn5A Ni2 Sn4B Sn8B -138.88(16)
Sn3B Ni2 Sn4B Sn1B -126.9(2)
Sn2B Ni2 Sn4B Sn1B -59.6(2)
Sn4A Ni2 Sn4B Sn1B 7.1(6)
Sn7B Ni2 Sn4B Sn1B 158.6(3)
Sn6B Ni2 Sn4B Sn1B -167.7(3)
Sn2A Ni2 Sn4B Sn1B 76.9(2)
Sn6A Ni2 Sn4B Sn1B -57.4(7)
Sn8B Ni2 Sn4B Sn1B 72.3(2)
Sn7A Ni2 Sn4B Sn1B 161.3(3)
Sn8A Ni2 Sn4B Sn1B -146.2(3)
Sn5A Ni2 Sn4B Sn1B -66.6(2)
Sn2B Ni2 Sn4B Sn3B 67.30(13)
Sn4A Ni2 Sn4B Sn3B 133.9(5)
Sn7B Ni2 Sn4B Sn3B -74.5(3)
Sn6B Ni2 Sn4B Sn3B -40.8(4)
Sn2A Ni2 Sn4B Sn3B -156.2(2)
Sn6A Ni2 Sn4B Sn3B 69.4(7)
Sn8B Ni2 Sn4B Sn3B -160.80(19)
Sn7A Ni2 Sn4B Sn3B -71.8(2)
Sn8A Ni2 Sn4B Sn3B -19.3(4)
Sn5A Ni2 Sn4B Sn3B 60.32(11)
Sn1B Tl2B Sn4B Ni2 -55.10(18)
Sn2B Tl2B Sn4B Ni2 -3.35(13)
Sn3B Tl2B Sn4B Ni2 49.95(12)
Sn1B Tl2B Sn4B Sn7B -92.1(4)
Sn2B Tl2B Sn4B Sn7B -40.3(3)
Sn3B Tl2B Sn4B Sn7B 13.0(3)
Ni2 Tl2B Sn4B Sn7B -37.0(3)
Sn1B Tl2B Sn4B Sn8B -17.1(2)
Sn2B Tl2B Sn4B Sn8B 34.7(2)
Sn3B Tl2B Sn4B Sn8B 88.0(2)
Ni2 Tl2B Sn4B Sn8B 38.01(16)
Sn2B Tl2B Sn4B Sn1B 51.7(2)
Sn3B Tl2B Sn4B Sn1B 105.0(2)
Ni2 Tl2B Sn4B Sn1B 55.10(18)
Sn1B Tl2B Sn4B Sn3B -105.0(2)
Sn2B Tl2B Sn4B Sn3B -53.30(11)
Ni2 Tl2B Sn4B Sn3B -49.95(12)
Sn5B Sn1B Sn4B Ni2 -21.1(2)
Sn8B Sn1B Sn4B Ni2 -67.08(18)
Sn2B Sn1B Sn4B Ni2 40.7(2)
Tl2B Sn1B Sn4B Ni2 94.4(2)
Ni2 Sn1B Sn4B Tl2B -94.4(2)
Sn5B Sn1B Sn4B Tl2B -115.5(3)
Sn8B Sn1B Sn4B Tl2B -161.5(3)
Sn2B Sn1B Sn4B Tl2B -53.66(19)
Ni2 Sn1B Sn4B Sn7B 17.4(2)
Sn5B Sn1B Sn4B Sn7B -3.7(4)
Sn8B Sn1B Sn4B Sn7B -49.6(3)
Sn2B Sn1B Sn4B Sn7B 58.2(3)
Tl2B Sn1B Sn4B Sn7B 111.8(3)
Ni2 Sn1B Sn4B Sn8B 67.08(18)
Sn5B Sn1B Sn4B Sn8B 46.0(3)
Sn2B Sn1B Sn4B Sn8B 107.8(3)
Tl2B Sn1B Sn4B Sn8B 161.5(3)
Ni2 Sn1B Sn4B Sn3B -36.95(13)
Sn5B Sn1B Sn4B Sn3B -58.1(3)
Sn8B Sn1B Sn4B Sn3B -104.03(19)
Sn2B Sn1B Sn4B Sn3B 3.8(2)
Tl2B Sn1B Sn4B Sn3B 57.45(17)
Sn6B Sn3B Sn4B Ni2 21.5(2)
Sn7B Sn3B Sn4B Ni2 68.1(3)
Sn2B Sn3B Sn4B Ni2 -43.54(14)
Tl2B Sn3B Sn4B Ni2 -97.75(19)
Ni2 Sn3B Sn4B Tl2B 97.75(19)
Sn6B Sn3B Sn4B Tl2B 119.2(2)
Sn7B Sn3B Sn4B Tl2B 165.9(3)
Sn2B Sn3B Sn4B Tl2B 54.22(18)
Ni2 Sn3B Sn4B Sn7B -68.1(3)
Sn6B Sn3B Sn4B Sn7B -46.6(3)
Sn2B Sn3B Sn4B Sn7B -111.7(3)
Tl2B Sn3B Sn4B Sn7B -165.9(3)
Ni2 Sn3B Sn4B Sn8B -15.66(16)
Sn6B Sn3B Sn4B Sn8B 5.8(3)
Sn7B Sn3B Sn4B Sn8B 52.5(4)
Sn2B Sn3B Sn4B Sn8B -59.2(3)
Tl2B Sn3B Sn4B Sn8B -113.4(3)
Ni2 Sn3B Sn4B Sn1B 39.80(16)
Sn6B Sn3B Sn4B Sn1B 61.3(3)
Sn7B Sn3B Sn4B Sn1B 107.9(4)
Sn2B Sn3B Sn4B Sn1B -3.7(2)
Tl2B Sn3B Sn4B Sn1B -58.0(2)
Sn3B Ni2 Sn5B Sn1B 109.9(3)
Sn2B Ni2 Sn5B Sn1B 76.6(2)
Sn4A Ni2 Sn5B Sn1B 111.2(4)
Sn7B Ni2 Sn5B Sn1B -135.7(3)
Sn6B Ni2 Sn5B Sn1B 158.8(2)
Sn2A Ni2 Sn5B Sn1B -73.1(2)
Sn6A Ni2 Sn5B Sn1B -15.2(2)
Sn8B Ni2 Sn5B Sn1B -74.1(3)
Sn4B Ni2 Sn5B Sn1B -32.6(4)
Sn7A Ni2 Sn5B Sn1B -135.6(3)
Sn8A Ni2 Sn5B Sn1B 145.1(2)
Sn5A Ni2 Sn5B Sn1B 71.0(2)
Sn3B Ni2 Sn5B Sn2B 33.24(19)
Sn4A Ni2 Sn5B Sn2B 34.6(3)
Sn7B Ni2 Sn5B Sn2B 147.7(2)
Sn6B Ni2 Sn5B Sn2B 82.18(10)
Sn2A Ni2 Sn5B Sn2B -149.69(13)
Sn6A Ni2 Sn5B Sn2B -91.81(14)
Sn8B Ni2 Sn5B Sn2B -150.71(18)
Sn4B Ni2 Sn5B Sn2B -109.2(3)
Sn7A Ni2 Sn5B Sn2B 147.8(2)
Sn8A Ni2 Sn5B Sn2B 68.48(11)
Sn5A Ni2 Sn5B Sn2B -5.64(15)
Sn3B Ni2 Sn5B Sn8B -176.0(2)
Sn2B Ni2 Sn5B Sn8B 150.71(18)
Sn4A Ni2 Sn5B Sn8B -174.7(4)
Sn7B Ni2 Sn5B Sn8B -61.6(3)
Sn6B Ni2 Sn5B Sn8B -127.10(17)
Sn2A Ni2 Sn5B Sn8B 1.0(2)
Sn6A Ni2 Sn5B Sn8B 58.91(17)
Sn4B Ni2 Sn5B Sn8B 41.5(3)
Sn7A Ni2 Sn5B Sn8B -61.5(3)
Sn8A Ni2 Sn5B Sn8B -140.81(19)
Sn5A Ni2 Sn5B Sn8B 145.07(18)
Sn3B Ni2 Sn5B Sn9B -111.05(18)
Sn2B Ni2 Sn5B Sn9B -144.29(14)
Sn4A Ni2 Sn5B Sn9B -109.7(4)
Sn7B Ni2 Sn5B Sn9B 3.4(2)
Sn6B Ni2 Sn5B Sn9B -62.11(12)
Sn2A Ni2 Sn5B Sn9B 66.02(12)
Sn6A Ni2 Sn5B Sn9B 123.90(11)
Sn8B Ni2 Sn5B Sn9B 65.00(16)
Sn4B Ni2 Sn5B Sn9B 106.5(3)
Sn7A Ni2 Sn5B Sn9B 3.5(2)
Sn8A Ni2 Sn5B Sn9B -75.81(15)
Sn5A Ni2 Sn5B Sn9B -149.93(15)
Sn8B Sn1B Sn5B Ni2 62.94(16)
Sn2B Sn1B Sn5B Ni2 -60.67(13)
Tl2B Sn1B Sn5B Ni2 -37.0(3)
Sn4B Sn1B Sn5B Ni2 19.7(2)
Ni2 Sn1B Sn5B Sn2B 60.67(13)
Sn8B Sn1B Sn5B Sn2B 123.6(2)
Tl2B Sn1B Sn5B Sn2B 23.7(3)
Sn4B Sn1B Sn5B Sn2B 80.4(3)
Ni2 Sn1B Sn5B Sn8B -62.94(16)
Sn2B Sn1B Sn5B Sn8B -123.6(2)
Tl2B Sn1B Sn5B Sn8B -100.0(4)
Sn4B Sn1B Sn5B Sn8B -43.2(3)
Ni2 Sn1B Sn5B Sn9B -38.84(19)
Sn8B Sn1B Sn5B Sn9B 24.09(19)
Sn2B Sn1B Sn5B Sn9B -99.51(19)
Tl2B Sn1B Sn5B Sn9B -75.9(4)
Sn4B Sn1B Sn5B Sn9B -19.1(3)
Sn1B Sn2B Sn5B Ni2 69.4(2)
Sn3B Sn2B Sn5B Ni2 -16.92(10)
Tl2B Sn2B Sn5B Ni2 47.51(12)
Sn6B Sn2B Sn5B Ni2 -56.58(9)
Ni2 Sn2B Sn5B Sn1B -69.4(2)
Sn3B Sn2B Sn5B Sn1B -86.3(2)
Tl2B Sn2B Sn5B Sn1B -21.9(2)
Sn6B Sn2B Sn5B Sn1B -126.0(2)
Ni2 Sn2B Sn5B Sn8B -23.14(13)
Sn1B Sn2B Sn5B Sn8B 46.3(2)
Sn3B Sn2B Sn5B Sn8B -40.05(18)
Tl2B Sn2B Sn5B Sn8B 24.37(19)
Sn6B Sn2B Sn5B Sn8B -79.72(16)
Ni2 Sn2B Sn5B Sn9B 33.53(13)
Sn1B Sn2B Sn5B Sn9B 102.9(2)
Sn3B Sn2B Sn5B Sn9B 16.62(19)
Tl2B Sn2B Sn5B Sn9B 81.04(18)
Sn6B Sn2B Sn5B Sn9B -23.05(16)
Sn2B Ni2 Sn6B Sn3B -76.85(12)
Sn4A Ni2 Sn6B Sn3B -134.25(16)
Sn7B Ni2 Sn6B Sn3B 75.8(3)
Sn2A Ni2 Sn6B Sn3B 133.5(2)
Sn6A Ni2 Sn6B Sn3B 22.0(2)
Sn8B Ni2 Sn6B Sn3B 144.66(19)
Sn4B Ni2 Sn6B Sn3B 42.8(4)
Sn7A Ni2 Sn6B Sn3B 72.5(2)
Sn8A Ni2 Sn6B Sn3B -30.4(3)
Sn5A Ni2 Sn6B Sn3B -63.30(10)
Sn3B Ni2 Sn6B Sn9B -144.90(14)
Sn2B Ni2 Sn6B Sn9B 138.26(14)
Sn4A Ni2 Sn6B Sn9B 80.85(18)
Sn7B Ni2 Sn6B Sn9B -69.1(3)
Sn2A Ni2 Sn6B Sn9B -11.38(17)
Sn6A Ni2 Sn6B Sn9B -122.91(15)
Sn8B Ni2 Sn6B Sn9B -0.24(17)
Sn4B Ni2 Sn6B Sn9B -102.1(4)
Sn7A Ni2 Sn6B Sn9B -72.4(2)
Sn8A Ni2 Sn6B Sn9B -175.3(4)
Sn5A Ni2 Sn6B Sn9B 151.80(11)
Sn3B Ni2 Sn6B Sn7B -75.8(3)
Sn2B Ni2 Sn6B Sn7B -152.6(3)
Sn4A Ni2 Sn6B Sn7B 150.0(3)
Sn2A Ni2 Sn6B Sn7B 57.7(3)
Sn6A Ni2 Sn6B Sn7B -53.8(3)
Sn8B Ni2 Sn6B Sn7B 68.9(3)
Sn4B Ni2 Sn6B Sn7B -32.9(5)
Sn7A Ni2 Sn6B Sn7B -3.3(5)
Sn8A Ni2 Sn6B Sn7B -106.2(4)
Sn5A Ni2 Sn6B Sn7B -139.1(3)
Sn3B Ni2 Sn6B Sn2B 76.85(12)
Sn4A Ni2 Sn6B Sn2B -57.40(14)
Sn7B Ni2 Sn6B Sn2B 152.6(3)
Sn2A Ni2 Sn6B Sn2B -149.6(2)
Sn6A Ni2 Sn6B Sn2B 98.8(2)
Sn8B Ni2 Sn6B Sn2B -138.5(2)
Sn4B Ni2 Sn6B Sn2B 119.7(5)
Sn7A Ni2 Sn6B Sn2B 149.3(2)
Sn8A Ni2 Sn6B Sn2B 46.4(4)
Sn5A Ni2 Sn6B Sn2B 13.54(9)
Sn7B Sn3B Sn6B Ni2 -63.7(2)
Sn2B Sn3B Sn6B Ni2 59.87(9)
Tl2B Sn3B Sn6B Ni2 32.71(16)
Sn4B Sn3B Sn6B Ni2 -20.49(17)
Ni2 Sn3B Sn6B Sn9B 35.50(13)
Sn7B Sn3B Sn6B Sn9B -28.2(2)
Sn2B Sn3B Sn6B Sn9B 95.37(14)
Tl2B Sn3B Sn6B Sn9B 68.2(2)
Sn4B Sn3B Sn6B Sn9B 15.0(2)
Ni2 Sn3B Sn6B Sn7B 63.7(2)
Sn2B Sn3B Sn6B Sn7B 123.6(2)
Tl2B Sn3B Sn6B Sn7B 96.4(3)
Sn4B Sn3B Sn6B Sn7B 43.2(3)
Ni2 Sn3B Sn6B Sn2B -59.87(9)
Sn7B Sn3B Sn6B Sn2B -123.6(2)
Tl2B Sn3B Sn6B Sn2B -27.16(16)
Sn4B Sn3B Sn6B Sn2B -80.36(18)
Sn1B Sn2B Sn6B Ni2 20.57(19)
Sn3B Sn2B Sn6B Ni2 -67.35(11)
Sn5B Sn2B Sn6B Ni2 64.29(10)
Tl2B Sn2B Sn6B Ni2 -42.49(12)
Ni2 Sn2B Sn6B Sn3B 67.35(11)
Sn1B Sn2B Sn6B Sn3B 87.9(2)
Sn5B Sn2B Sn6B Sn3B 131.64(13)
Tl2B Sn2B Sn6B Sn3B 24.86(13)
Ni2 Sn2B Sn6B Sn9B -40.11(17)
Sn1B Sn2B Sn6B Sn9B -19.5(3)
Sn3B Sn2B Sn6B Sn9B -107.46(18)
Sn5B Sn2B Sn6B Sn9B 24.18(15)
Tl2B Sn2B Sn6B Sn9B -82.60(18)
Ni2 Sn2B Sn6B Sn7B 21.5(3)
Sn1B Sn2B Sn6B Sn7B 42.1(3)
Sn3B Sn2B Sn6B Sn7B -45.9(3)
Sn5B Sn2B Sn6B Sn7B 85.8(3)
Tl2B Sn2B Sn6B Sn7B -21.0(3)
Sn2B Ni2 Sn7B Sn3B -23.9(5)
Sn4A Ni2 Sn7B Sn3B -116.2(3)
Sn6B Ni2 Sn7B Sn3B -74.38(11)
Sn2A Ni2 Sn7B Sn3B 150.4(2)
Sn6A Ni2 Sn7B Sn3B 76.95(15)
Sn8B Ni2 Sn7B Sn3B 158.1(2)
Sn4B Ni2 Sn7B Sn3B 84.6(3)
Sn7A Ni2 Sn7B Sn3B 38(5)
Sn8A Ni2 Sn7B Sn3B -58.94(10)
Sn5A Ni2 Sn7B Sn3B -3.9(3)
Sn3B Ni2 Sn7B Sn4B -84.6(3)
Sn2B Ni2 Sn7B Sn4B -108.5(4)
Sn4A Ni2 Sn7B Sn4B 159.2(4)
Sn6B Ni2 Sn7B Sn4B -159.0(3)
Sn2A Ni2 Sn7B Sn4B 65.83(16)
Sn6A Ni2 Sn7B Sn4B -7.64(19)
Sn8B Ni2 Sn7B Sn4B 73.55(18)
Sn7A Ni2 Sn7B Sn4B -47(5)
Sn8A Ni2 Sn7B Sn4B -143.5(3)
Sn5A Ni2 Sn7B Sn4B -88.5(3)
Sn3B Ni2 Sn7B Sn9B 140.25(18)
Sn2B Ni2 Sn7B Sn9B 116.4(4)
Sn4A Ni2 Sn7B Sn9B 24.1(4)
Sn6B Ni2 Sn7B Sn9B 65.87(13)
Sn2A Ni2 Sn7B Sn9B -69.33(15)
Sn6A Ni2 Sn7B Sn9B -142.80(13)
Sn8B Ni2 Sn7B Sn9B -61.61(15)
Sn4B Ni2 Sn7B Sn9B -135.2(2)
Sn7A Ni2 Sn7B Sn9B 178(100)
Sn8A Ni2 Sn7B Sn9B 81.32(15)
Sn5A Ni2 Sn7B Sn9B 136.4(3)
Sn3B Ni2 Sn7B Sn6B 74.38(11)
Sn2B Ni2 Sn7B Sn6B 50.5(5)
Sn4A Ni2 Sn7B Sn6B -41.8(3)
Sn2A Ni2 Sn7B Sn6B -135.2(2)
Sn6A Ni2 Sn7B Sn6B 151.33(15)
Sn8B Ni2 Sn7B Sn6B -127.48(19)
Sn4B Ni2 Sn7B Sn6B 159.0(3)
Sn7A Ni2 Sn7B Sn6B 112(5)
Sn8A Ni2 Sn7B Sn6B 15.44(7)
Sn5A Ni2 Sn7B Sn6B 70.5(3)
Sn6B Sn3B Sn7B Ni2 64.65(19)
Sn2B Sn3B Sn7B Ni2 11.84(18)
Tl2B Sn3B Sn7B Ni2 -51.7(2)
Sn4B Sn3B Sn7B Ni2 -63.31(15)
Ni2 Sn3B Sn7B Sn4B 63.31(15)
Sn6B Sn3B Sn7B Sn4B 128.0(3)
Sn2B Sn3B Sn7B Sn4B 75.2(2)
Tl2B Sn3B Sn7B Sn4B 11.7(3)
Ni2 Sn3B Sn7B Sn9B -38.3(2)
Sn6B Sn3B Sn7B Sn9B 26.32(18)
Sn2B Sn3B Sn7B Sn9B -26.5(3)
Tl2B Sn3B Sn7B Sn9B -90.0(3)
Sn4B Sn3B Sn7B Sn9B -101.6(3)
Ni2 Sn3B Sn7B Sn6B -64.65(19)
Sn2B Sn3B Sn7B Sn6B -52.81(15)
Tl2B Sn3B Sn7B Sn6B -116.3(2)
Sn4B Sn3B Sn7B Sn6B -128.0(3)
Tl2B Sn4B Sn7B Ni2 47.0(3)
Sn8B Sn4B Sn7B Ni2 -61.3(2)
Sn1B Sn4B Sn7B Ni2 -17.4(3)
Sn3B Sn4B Sn7B Ni2 60.6(2)
Ni2 Sn4B Sn7B Sn3B -60.6(2)
Tl2B Sn4B Sn7B Sn3B -13.6(3)
Sn8B Sn4B Sn7B Sn3B -121.9(3)
Sn1B Sn4B Sn7B Sn3B -78.0(4)
Ni2 Sn4B Sn7B Sn9B 42.8(2)
Tl2B Sn4B Sn7B Sn9B 89.8(3)
Sn8B Sn4B Sn7B Sn9B -18.5(3)
Sn1B Sn4B Sn7B Sn9B 25.4(4)
Sn3B Sn4B Sn7B Sn9B 103.4(2)
Ni2 Sn4B Sn7B Sn6B -17.1(2)
Tl2B Sn4B Sn7B Sn6B 29.9(5)
Sn8B Sn4B Sn7B Sn6B -78.4(4)
Sn1B Sn4B Sn7B Sn6B -34.5(4)
Sn3B Sn4B Sn7B Sn6B 43.51(19)
Sn3B Sn6B Sn7B Ni2 -66.02(16)
Sn9B Sn6B Sn7B Ni2 84.1(3)
Sn2B Sn6B Sn7B Ni2 -20.5(2)
Ni2 Sn6B Sn7B Sn3B 66.02(16)
Sn9B Sn6B Sn7B Sn3B 150.1(2)
Sn2B Sn6B Sn7B Sn3B 45.53(17)
Ni2 Sn6B Sn7B Sn4B 17.8(2)
Sn3B Sn6B Sn7B Sn4B -48.3(3)
Sn9B Sn6B Sn7B Sn4B 101.8(4)
Sn2B Sn6B Sn7B Sn4B -2.7(4)
Ni2 Sn6B Sn7B Sn9B -84.1(3)
Sn3B Sn6B Sn7B Sn9B -150.1(2)
Sn2B Sn6B Sn7B Sn9B -104.58(15)
Sn3B Ni2 Sn8B Sn9B 105.1(3)
Sn2B Ni2 Sn8B Sn9B -112.0(2)
Sn4A Ni2 Sn8B Sn9B -68.68(11)
Sn7B Ni2 Sn8B Sn9B 66.3(3)
Sn6B Ni2 Sn8B Sn9B 0.24(17)
Sn2A Ni2 Sn8B Sn9B 115.4(13)
Sn6A Ni2 Sn8B Sn9B 150.01(12)
Sn4B Ni2 Sn8B Sn9B 140.0(2)
Sn7A Ni2 Sn8B Sn9B 69.4(2)
Sn8A Ni2 Sn8B Sn9B 2.3(2)
Sn5A Ni2 Sn8B Sn9B -133.1(2)
Sn3B Ni2 Sn8B Sn1B -114.7(3)
Sn2B Ni2 Sn8B Sn1B 28.2(3)
Sn4A Ni2 Sn8B Sn1B 71.5(2)
Sn7B Ni2 Sn8B Sn1B -153.5(3)
Sn6B Ni2 Sn8B Sn1B 140.4(2)
Sn2A Ni2 Sn8B Sn1B -104.5(13)
Sn6A Ni2 Sn8B Sn1B -69.8(2)
Sn4B Ni2 Sn8B Sn1B -79.9(3)
Sn7A Ni2 Sn8B Sn1B -150.5(3)
Sn8A Ni2 Sn8B Sn1B 142.5(3)
Sn5A Ni2 Sn8B Sn1B 7.1(4)
Sn3B Ni2 Sn8B Sn4B -34.8(3)
Sn2B Ni2 Sn8B Sn4B 108.1(3)
Sn4A Ni2 Sn8B Sn4B 151.4(2)
Sn7B Ni2 Sn8B Sn4B -73.6(3)
Sn6B Ni2 Sn8B Sn4B -139.72(17)
Sn2A Ni2 Sn8B Sn4B -24.6(13)
Sn6A Ni2 Sn8B Sn4B 10.05(18)
Sn7A Ni2 Sn8B Sn4B -70.6(2)
Sn8A Ni2 Sn8B Sn4B -137.68(18)
Sn5A Ni2 Sn8B Sn4B 86.9(4)
Sn3B Ni2 Sn8B Sn5B 175.7(2)
Sn2B Ni2 Sn8B Sn5B -41.4(3)
Sn4A Ni2 Sn8B Sn5B 1.87(14)
Sn7B Ni2 Sn8B Sn5B 136.9(3)
Sn6B Ni2 Sn8B Sn5B 70.79(14)
Sn2A Ni2 Sn8B Sn5B -174.1(13)
Sn6A Ni2 Sn8B Sn5B -139.44(11)
Sn4B Ni2 Sn8B Sn5B -149.48(18)
Sn7A Ni2 Sn8B Sn5B 139.9(2)
Sn8A Ni2 Sn8B Sn5B 72.84(17)
Sn5A Ni2 Sn8B Sn5B -62.6(3)
Sn5B Sn1B Sn8B Ni2 -67.28(19)
Sn2B Sn1B Sn8B Ni2 -16.85(19)
Tl2B Sn1B Sn8B Ni2 47.6(2)
Sn4B Sn1B Sn8B Ni2 63.30(15)
Ni2 Sn1B Sn8B Sn9B 40.5(2)
Sn5B Sn1B Sn8B Sn9B -26.7(2)
Sn2B Sn1B Sn8B Sn9B 23.7(3)
Tl2B Sn1B Sn8B Sn9B 88.1(3)
Sn4B Sn1B Sn8B Sn9B 103.8(2)
Ni2 Sn1B Sn8B Sn4B -63.30(15)
Sn5B Sn1B Sn8B Sn4B -130.6(2)
Sn2B Sn1B Sn8B Sn4B -80.1(3)
Tl2B Sn1B Sn8B Sn4B -15.7(2)
Ni2 Sn1B Sn8B Sn5B 67.28(19)
Sn2B Sn1B Sn8B Sn5B 50.4(2)
Tl2B Sn1B Sn8B Sn5B 114.8(3)
Sn4B Sn1B Sn8B Sn5B 130.6(2)
Tl2B Sn4B Sn8B Ni2 -47.9(2)
Sn7B Sn4B Sn8B Ni2 60.36(16)
Sn1B Sn4B Sn8B Ni2 -65.9(2)
Sn3B Sn4B Sn8B Ni2 14.55(16)
Ni2 Sn4B Sn8B Sn9B -40.2(3)
Tl2B Sn4B Sn8B Sn9B -88.1(3)
Sn7B Sn4B Sn8B Sn9B 20.1(3)
Sn1B Sn4B Sn8B Sn9B -106.1(3)
Sn3B Sn4B Sn8B Sn9B -25.7(4)
Ni2 Sn4B Sn8B Sn1B 65.9(2)
Tl2B Sn4B Sn8B Sn1B 18.0(2)
Sn7B Sn4B Sn8B Sn1B 126.2(3)
Sn3B Sn4B Sn8B Sn1B 80.4(3)
Ni2 Sn4B Sn8B Sn5B 25.32(13)
Tl2B Sn4B Sn8B Sn5B -22.6(3)
Sn7B Sn4B Sn8B Sn5B 85.7(2)
Sn1B Sn4B Sn8B Sn5B -40.6(2)
Sn3B Sn4B Sn8B Sn5B 39.9(2)
Sn1B Sn5B Sn8B Ni2 69.8(2)
Sn2B Sn5B Sn8B Ni2 22.69(13)
Sn9B Sn5B Sn8B Ni2 -82.40(13)
Ni2 Sn5B Sn8B Sn9B 82.40(13)
Sn1B Sn5B Sn8B Sn9B 152.2(2)
Sn2B Sn5B Sn8B Sn9B 105.08(14)
Ni2 Sn5B Sn8B Sn1B -69.8(2)
Sn2B Sn5B Sn8B Sn1B -47.1(2)
Sn9B Sn5B Sn8B Sn1B -152.2(2)
Ni2 Sn5B Sn8B Sn4B -25.22(12)
Sn1B Sn5B Sn8B Sn4B 44.6(2)
Sn2B Sn5B Sn8B Sn4B -2.5(2)
Sn9B Sn5B Sn8B Sn4B -107.61(19)
Ni2 Sn8B Sn9B Sn6B -0.18(12)
Sn1B Sn8B Sn9B Sn6B -35.6(2)
Sn4B Sn8B Sn9B Sn6B 34.2(3)
Sn5B Sn8B Sn9B Sn6B -60.58(13)
Ni2 Sn8B Sn9B Sn7B -53.95(15)
Sn1B Sn8B Sn9B Sn7B -89.4(3)
Sn4B Sn8B Sn9B Sn7B -19.6(3)
Sn5B Sn8B Sn9B Sn7B -114.35(18)
Sn1B Sn8B Sn9B Ni2 -35.5(2)
Sn4B Sn8B Sn9B Ni2 34.4(2)
Sn5B Sn8B Sn9B Ni2 -60.40(13)
Ni2 Sn8B Sn9B Sn5B 60.40(13)
Sn1B Sn8B Sn9B Sn5B 24.9(2)
Sn4B Sn8B Sn9B Sn5B 94.7(3)
Ni2 Sn6B Sn9B Sn8B 0.18(13)
Sn3B Sn6B Sn9B Sn8B -30.05(18)
Sn7B Sn6B Sn9B Sn8B -57.61(19)
Sn2B Sn6B Sn9B Sn8B 31.74(16)
Ni2 Sn6B Sn9B Sn7B 57.80(17)
Sn3B Sn6B Sn9B Sn7B 27.6(2)
Sn2B Sn6B Sn9B Sn7B 89.35(18)
Sn3B Sn6B Sn9B Ni2 -30.23(11)
Sn7B Sn6B Sn9B Ni2 -57.80(17)
Sn2B Sn6B Sn9B Ni2 31.56(10)
Ni2 Sn6B Sn9B Sn5B -54.74(10)
Sn3B Sn6B Sn9B Sn5B -84.97(15)
Sn7B Sn6B Sn9B Sn5B -112.5(2)
Sn2B Sn6B Sn9B Sn5B -23.18(16)
Ni2 Sn7B Sn9B Sn8B 56.68(18)
Sn3B Sn7B Sn9B Sn8B 89.5(3)
Sn4B Sn7B Sn9B Sn8B 19.2(3)
Sn6B Sn7B Sn9B Sn8B 115.9(2)
Ni2 Sn7B Sn9B Sn6B -59.18(12)
Sn3B Sn7B Sn9B Sn6B -26.40(19)
Sn4B Sn7B Sn9B Sn6B -96.6(3)
Sn3B Sn7B Sn9B Ni2 32.77(15)
Sn4B Sn7B Sn9B Ni2 -37.4(2)
Sn6B Sn7B Sn9B Ni2 59.18(12)
Ni2 Sn7B Sn9B Sn5B 2.22(17)
Sn3B Sn7B Sn9B Sn5B 35.0(3)
Sn4B Sn7B Sn9B Sn5B -35.2(2)
Sn6B Sn7B Sn9B Sn5B 61.40(14)
Sn3B Ni2 Sn9B Sn8B -139.7(2)
Sn2B Ni2 Sn9B Sn8B 126.57(18)
Sn4A Ni2 Sn9B Sn8B 103.8(2)
Sn7B Ni2 Sn9B Sn8B -93.7(2)
Sn6B Ni2 Sn9B Sn8B -179.77(16)
Sn2A Ni2 Sn9B Sn8B -9.83(16)
Sn6A Ni2 Sn9B Sn8B -40.90(18)
Sn4B Ni2 Sn9B Sn8B -44.04(18)
Sn7A Ni2 Sn9B Sn8B -93.83(19)
Sn8A Ni2 Sn9B Sn8B -178.46(14)
Sn5A Ni2 Sn9B Sn8B 133.71(16)
Sn3B Ni2 Sn9B Sn6B 40.03(16)
Sn2B Ni2 Sn9B Sn6B -53.66(15)
Sn4A Ni2 Sn9B Sn6B -76.40(15)
Sn7B Ni2 Sn9B Sn6B 86.06(19)
Sn2A Ni2 Sn9B Sn6B 169.93(14)
Sn6A Ni2 Sn9B Sn6B 138.87(13)
Sn8B Ni2 Sn9B Sn6B 179.77(16)
Sn4B Ni2 Sn9B Sn6B 135.73(14)
Sn7A Ni2 Sn9B Sn6B 85.93(17)
Sn8A Ni2 Sn9B Sn6B 1.31(10)
Sn5A Ni2 Sn9B Sn6B -46.53(16)
Sn3B Ni2 Sn9B Sn7B -46.0(2)
Sn2B Ni2 Sn9B Sn7B -139.7(2)
Sn4A Ni2 Sn9B Sn7B -162.5(2)
Sn6B Ni2 Sn9B Sn7B -86.06(19)
Sn2A Ni2 Sn9B Sn7B 83.87(19)
Sn6A Ni2 Sn9B Sn7B 52.8(2)
Sn8B Ni2 Sn9B Sn7B 93.7(2)
Sn4B Ni2 Sn9B Sn7B 49.7(2)
Sn7A Ni2 Sn9B Sn7B -0.1(3)
Sn8A Ni2 Sn9B Sn7B -84.75(18)
Sn5A Ni2 Sn9B Sn7B -132.6(2)
Sn3B Ni2 Sn9B Sn5B 136.81(14)
Sn2B Ni2 Sn9B Sn5B 43.12(14)
Sn4A Ni2 Sn9B Sn5B 20.39(10)
Sn7B Ni2 Sn9B Sn5B -177.2(2)
Sn6B Ni2 Sn9B Sn5B 96.78(13)
Sn2A Ni2 Sn9B Sn5B -93.28(18)
Sn6A Ni2 Sn9B Sn5B -124.35(15)
Sn8B Ni2 Sn9B Sn5B -83.45(19)
Sn4B Ni2 Sn9B Sn5B -127.49(16)
Sn7A Ni2 Sn9B Sn5B -177.28(19)
Sn8A Ni2 Sn9B Sn5B 98.10(12)
Sn5A Ni2 Sn9B Sn5B 50.26(17)
Ni2 Sn5B Sn9B Sn8B -60.60(12)
Sn1B Sn5B Sn9B Sn8B -25.1(2)
Sn2B Sn5B Sn9B Sn8B -89.06(16)
Ni2 Sn5B Sn9B Sn6B 53.45(10)
Sn1B Sn5B Sn9B Sn6B 89.0(2)
Sn2B Sn5B Sn9B Sn6B 24.99(17)
Sn8B Sn5B Sn9B Sn6B 114.05(16)
Ni2 Sn5B Sn9B Sn7B -2.16(16)
Sn1B Sn5B Sn9B Sn7B 33.4(3)
Sn2B Sn5B Sn9B Sn7B -30.6(2)
Sn8B Sn5B Sn9B Sn7B 58.44(19)
Sn1B Sn5B Sn9B Ni2 35.52(18)
Sn2B Sn5B Sn9B Ni2 -28.46(11)
Sn8B Sn5B Sn9B Ni2 60.60(12)
O4A K1 O1A C3A -91.9(6)
O3A K1 O1A C3A -152.5(6)
O5A K1 O1A C3A 108.5(6)
O6A K1 O1A C3A 55.8(7)
O2A K1 O1A C3A -10.0(6)
N1A K1 O1A C3A 157.5(7)
N2A K1 O1A C3A -21.9(7)
O4A K1 O1A C2A 122.6(6)
O3A K1 O1A C2A 61.9(6)
O5A K1 O1A C2A -37.1(6)
O6A K1 O1A C2A -89.7(7)
O2A K1 O1A C2A -155.6(7)
N1A K1 O1A C2A 11.9(6)
N2A K1 O1A C2A -167.4(6)
O4A K1 O2A C4A 96.9(6)
O3A K1 O2A C4A 43.4(7)
O1A K1 O2A C4A -20.4(6)
O5A K1 O2A C4A -103.4(6)
O6A K1 O2A C4A -162.9(6)
N1A K1 O2A C4A -32.8(7)
N2A K1 O2A C4A 147.9(7)
O4A K1 O2A C5A -33.3(6)
O3A K1 O2A C5A -86.9(6)
O1A K1 O2A C5A -150.6(6)
O5A K1 O2A C5A 126.3(6)
O6A K1 O2A C5A 66.8(6)
N1A K1 O2A C5A -163.0(5)
N2A K1 O2A C5A 17.6(5)
O4A K1 O3A C8A -154.0(7)
O1A K1 O3A C8A -36.9(7)
O5A K1 O3A C8A 63.3(7)
O6A K1 O3A C8A 122.2(7)
O2A K1 O3A C8A -87.8(7)
N1A K1 O3A C8A 13.3(6)
N2A K1 O3A C8A -166.9(6)
O4A K1 O3A C9A -18.0(6)
O1A K1 O3A C9A 99.1(7)
O5A K1 O3A C9A -160.7(6)
O6A K1 O3A C9A -101.8(7)
O2A K1 O3A C9A 48.2(7)
N1A K1 O3A C9A 149.4(7)
N2A K1 O3A C9A -30.9(7)
O3A K1 O4A C10A -13.2(6)
O1A K1 O4A C10A -95.8(7)
O5A K1 O4A C10A 52.7(7)
O6A K1 O4A C10A 105.0(7)
O2A K1 O4A C10A -154.8(7)
N1A K1 O4A C10A -25.9(7)
N2A K1 O4A C10A 154.1(7)
O3A K1 O4A C11A -146.4(6)
O1A K1 O4A C11A 131.0(6)
O5A K1 O4A C11A -80.4(6)
O6A K1 O4A C11A -28.1(6)
O2A K1 O4A C11A 72.1(6)
N1A K1 O4A C11A -159.0(6)
N2A K1 O4A C11A 20.9(6)
O4A K1 O5A C15A 44.4(7)
O3A K1 O5A C15A 97.9(6)
O1A K1 O5A C15A -163.7(5)
O6A K1 O5A C15A -21.2(5)
O2A K1 O5A C15A -103.9(6)
N1A K1 O5A C15A 147.5(6)
N2A K1 O5A C15A -32.9(6)
O4A K1 O5A C14A -91.4(6)
O3A K1 O5A C14A -37.8(6)
O1A K1 O5A C14A 60.6(6)
O6A K1 O5A C14A -157.0(7)
O2A K1 O5A C14A 120.3(6)
N1A K1 O5A C14A 11.7(6)
N2A K1 O5A C14A -168.7(6)
O4A K1 O6A C16A -153.5(6)
O3A K1 O6A C16A -92.1(6)
O1A K1 O6A C16A 55.3(7)
O5A K1 O6A C16A -10.8(6)
O2A K1 O6A C16A 107.9(6)
N1A K1 O6A C16A -22.1(7)
N2A K1 O6A C16A 157.3(7)
O4A K1 O6A C17A 69.6(6)
O3A K1 O6A C17A 131.0(6)
O1A K1 O6A C17A -81.6(6)
O5A K1 O6A C17A -147.8(7)
O2A K1 O6A C17A -29.1(6)
N1A K1 O6A C17A -159.1(6)
N2A K1 O6A C17A 20.4(6)
O4A K1 N1A C1A -90.3(6)
O3A K1 N1A C1A -103.0(7)
O1A K1 N1A C1A 15.8(6)
O5A K1 N1A C1A 137.3(7)
O6A K1 N1A C1A 148.4(6)
O2A K1 N1A C1A 28.0(7)
N2A K1 N1A C1A 95(22)
O4A K1 N1A C7A 32.2(6)
O3A K1 N1A C7A 19.5(5)
O1A K1 N1A C7A 138.4(6)
O5A K1 N1A C7A -100.2(6)
O6A K1 N1A C7A -89.1(6)
O2A K1 N1A C7A 150.6(6)
N2A K1 N1A C7A -143(22)
O4A K1 N1A C13A 150.4(5)
O3A K1 N1A C13A 137.7(6)
O1A K1 N1A C13A -103.4(5)
O5A K1 N1A C13A 18.0(5)
O6A K1 N1A C13A 29.1(6)
O2A K1 N1A C13A -91.2(6)
N2A K1 N1A C13A -25(23)
O4A K1 N2A C12A 9.8(6)
O3A K1 N2A C12A 22.6(7)
O1A K1 N2A C12A -96.7(6)
O5A K1 N2A C12A 142.4(6)
O6A K1 N2A C12A 130.8(6)
O2A K1 N2A C12A -108.3(6)
N1A K1 N2A C12A -175(100)
O4A K1 N2A C6A 132.5(6)
O3A K1 N2A C6A 145.3(6)
O1A K1 N2A C6A 26.1(6)
O5A K1 N2A C6A -94.9(6)
O6A K1 N2A C6A -106.4(6)
O2A K1 N2A C6A 14.5(5)
N1A K1 N2A C6A -52(22)
O4A K1 N2A C18A -108.4(6)
O3A K1 N2A C18A -95.6(6)
O1A K1 N2A C18A 145.1(6)
O5A K1 N2A C18A 24.2(6)
O6A K1 N2A C18A 12.6(6)
O2A K1 N2A C18A 133.5(6)
N1A K1 N2A C18A 67(22)
C7A N1A C1A C2A -164.4(9)
C13A N1A C1A C2A 76.3(11)
K1 N1A C1A C2A -42.8(11)
C3A O1A C2A C1A 175.3(9)
K1 O1A C2A C1A -37.8(11)
N1A C1A C2A O1A 55.5(13)
C2A O1A C3A C4A -174.1(8)
K1 O1A C3A C4A 38.4(10)
C5A O2A C4A C3A -179.3(8)
K1 O2A C4A C3A 48.2(10)
O1A C3A C4A O2A -58.2(11)
C4A O2A C5A C6A 179.5(8)
K1 O2A C5A C6A -48.6(9)
C12A N2A C6A C5A 74.8(10)
C18A N2A C6A C5A -166.1(8)
K1 N2A C6A C5A -46.5(9)
O2A C5A C6A N2A 66.5(11)
C1A N1A C7A C8A 72.3(10)
C13A N1A C7A C8A -168.2(8)
K1 N1A C7A C8A -49.9(9)
C9A O3A C8A C7A -179.5(8)
K1 O3A C8A C7A -42.8(9)
N1A C7A C8A O3A 62.8(10)
C8A O3A C9A C10A -172.2(8)
K1 O3A C9A C10A 47.9(10)
C11A O4A C10A C9A 178.5(8)
K1 O4A C10A C9A 42.9(10)
O3A C9A C10A O4A -61.7(11)
C10A O4A C11A C12A 174.9(8)
K1 O4A C11A C12A -50.1(9)
C6A N2A C12A C11A -160.3(9)
C18A N2A C12A C11A 79.8(10)
K1 N2A C12A C11A -39.7(10)
O4A C11A C12A N2A 61.8(12)
C1A N1A C13A C14A -168.6(8)
C7A N1A C13A C14A 70.5(9)
K1 N1A C13A C14A -48.4(8)
C15A O5A C14A C13A -177.1(8)
K1 O5A C14A C13A -40.2(9)
N1A C13A C14A O5A 60.9(10)
C14A O5A C15A C16A -169.7(8)
K1 O5A C15A C16A 51.1(8)
C17A O6A C16A C15A 178.2(8)
K1 O6A C16A C15A 40.1(9)
O5A C15A C16A O6A -61.4(10)
C16A O6A C17A C18A 169.9(8)
K1 O6A C17A C18A -51.8(9)
C12A N2A C18A C17A -163.1(8)
C6A N2A C18A C17A 75.1(10)
K1 N2A C18A C17A -43.7(10)
O6A C17A C18A N2A 65.6(11)
O6B K2 O1B C3B -93.7(6)
O2B K2 O1B C3B -13.8(5)
O3B K2 O1B C3B 109.1(6)
O5B K2 O1B C3B -153.8(6)
O4B K2 O1B C3B 53.3(7)
N1B K2 O1B C3B 153.2(6)
N2B K2 O1B C3B -24.4(6)
N3B K2 O1B C3B 56.0(6)
O6B K2 O1B C2B 138.9(5)
O2B K2 O1B C2B -141.3(6)
O3B K2 O1B C2B -18.4(5)
O5B K2 O1B C2B 78.8(5)
O4B K2 O1B C2B -74.1(6)
N1B K2 O1B C2B 25.8(5)
N2B K2 O1B C2B -151.9(5)
N3B K2 O1B C2B -71.4(6)
O6B K2 O2B C5B -47.8(6)
O3B K2 O2B C5B 110.2(6)
O5B K2 O2B C5B -98.5(6)
O1B K2 O2B C5B -162.6(6)
O4B K2 O2B C5B 49.8(6)
N1B K2 O2B C5B -175.5(6)
N2B K2 O2B C5B 6.7(6)
N3B K2 O2B C5B 116.8(7)
O6B K2 O2B C4B 93.9(5)
O3B K2 O2B C4B -108.1(5)
O5B K2 O2B C4B 43.2(6)
O1B K2 O2B C4B -20.9(5)
O4B K2 O2B C4B -168.5(5)
N1B K2 O2B C4B -33.8(6)
N2B K2 O2B C4B 148.4(6)
N3B K2 O2B C4B -101.5(6)
O6B K2 O3B C8B -93.0(6)
O2B K2 O3B C8B 119.6(6)
O5B K2 O3B C8B -40.3(6)
O1B K2 O3B C8B 56.1(6)
O4B K2 O3B C8B -157.2(6)
N1B K2 O3B C8B 12.5(6)
N2B K2 O3B C8B -169.4(6)
N3B K2 O3B C8B 113.0(7)
O6B K2 O3B C9B 42.7(6)
O2B K2 O3B C9B -104.7(5)
O5B K2 O3B C9B 95.4(5)
O1B K2 O3B C9B -168.2(5)
O4B K2 O3B C9B -21.5(5)
N1B K2 O3B C9B 148.2(6)
N2B K2 O3B C9B -33.7(6)
N3B K2 O3B C9B -111.3(6)
O6B K2 O4B C10B -153.2(5)
O2B K2 O4B C10B 112.1(5)
O3B K2 O4B C10B -12.1(5)
O5B K2 O4B C10B -92.5(6)
O1B K2 O4B C10B 57.2(7)
N1B K2 O4B C10B -22.5(6)
N2B K2 O4B C10B 155.3(6)
N3B K2 O4B C10B 54.6(6)
O6B K2 O4B C11B 72.1(6)
O2B K2 O4B C11B -22.7(6)
O3B K2 O4B C11B -146.9(7)
O5B K2 O4B C11B 132.7(6)
O1B K2 O4B C11B -77.6(7)
N1B K2 O4B C11B -157.3(6)
N2B K2 O4B C11B 20.6(6)
N3B K2 O4B C11B -80.1(7)
O6B K2 O5B C15B -18.3(5)
O2B K2 O5B C15B 44.0(6)
O3B K2 O5B C15B -159.1(5)
O1B K2 O5B C15B 95.3(5)
O4B K2 O5B C15B -101.4(5)
N1B K2 O5B C15B 147.8(5)
N2B K2 O5B C15B -32.7(6)
N3B K2 O5B C15B 153.7(7)
O6B K2 O5B C14B -145.6(5)
O2B K2 O5B C14B -83.3(5)
O3B K2 O5B C14B 73.6(5)
O1B K2 O5B C14B -31.9(5)
O4B K2 O5B C14B 131.4(5)
N1B K2 O5B C14B 20.6(5)
N2B K2 O5B C14B -160.0(5)
N3B K2 O5B C14B 26.4(8)
O2B K2 O6B C16B -156.7(5)
O3B K2 O6B C16B 49.3(6)
O5B K2 O6B C16B -15.9(5)
O1B K2 O6B C16B -98.1(5)
O4B K2 O6B C16B 100.0(5)
N1B K2 O6B C16B -29.9(6)
N2B K2 O6B C16B 150.1(6)
N3B K2 O6B C16B 173.4(7)
O2B K2 O6B C17B 70.0(6)
O3B K2 O6B C17B -84.0(6)
O5B K2 O6B C17B -149.2(6)
O1B K2 O6B C17B 128.5(5)
O4B K2 O6B C17B -33.4(6)
N1B K2 O6B C17B -163.3(5)
N2B K2 O6B C17B 16.8(5)
N3B K2 O6B C17B 40.0(9)
O6B K2 N1B C13B 26.8(6)
O2B K2 N1B C13B 140.4(5)
O3B K2 N1B C13B -102.4(5)
O5B K2 N1B C13B 12.8(5)
O1B K2 N1B C13B 127.6(5)
O4B K2 N1B C13B -92.3(5)
N2B K2 N1B C13B -154(5)
N3B K2 N1B C13B -164.0(6)
O6B K2 N1B C7B 147.4(5)
O2B K2 N1B C7B -99.0(5)
O3B K2 N1B C7B 18.2(5)
O5B K2 N1B C7B 133.4(5)
O1B K2 N1B C7B -111.9(5)
O4B K2 N1B C7B 28.3(6)
N2B K2 N1B C7B -34(6)
N3B K2 N1B C7B -43.4(6)
O6B K2 N1B C1B -93.3(5)
O2B K2 N1B C1B 20.3(6)
O3B K2 N1B C1B 137.4(6)
O5B K2 N1B C1B -107.3(5)
O1B K2 N1B C1B 7.4(5)
O4B K2 N1B C1B 147.5(5)
N2B K2 N1B C1B 85(6)
N3B K2 N1B C1B 75.9(6)
O6B K2 N2B C18B 15.1(5)
O2B K2 N2B C18B -97.5(6)
O3B K2 N2B C18B 145.1(5)
O5B K2 N2B C18B 29.3(6)
O1B K2 N2B C18B -86.9(6)
O4B K2 N2B C18B 133.1(6)
N1B K2 N2B C18B -164(5)
N3B K2 N2B C18B -154.2(6)
O6B K2 N2B C12B -105.6(6)
O2B K2 N2B C12B 141.9(7)
O3B K2 N2B C12B 24.5(7)
O5B K2 N2B C12B -91.3(6)
O1B K2 N2B C12B 152.5(6)
O4B K2 N2B C12B 12.4(6)
N1B K2 N2B C12B 76(6)
N3B K2 N2B C12B 85.2(7)
O6B K2 N2B C6B 134.2(6)
O2B K2 N2B C6B 21.6(5)
O3B K2 N2B C6B -95.8(5)
O5B K2 N2B C6B 148.4(5)
O1B K2 N2B C6B 32.2(6)
O4B K2 N2B C6B -107.8(6)
N1B K2 N2B C6B -45(6)
N3B K2 N2B C6B -35.1(6)
C13B N1B C1B C2B -158.9(7)
C7B N1B C1B C2B 78.7(9)
K2 N1B C1B C2B -38.8(8)
C3B O1B C2B C1B 174.2(7)
K2 O1B C2B C1B -56.3(8)
N1B C1B C2B O1B 65.4(10)
C2B O1B C3B C4B 175.1(7)
K2 O1B C3B C4B 45.6(9)
C5B O2B C4B C3B -161.9(7)
K2 O2B C4B C3B 52.2(8)
O1B C3B C4B O2B -65.4(9)
C4B O2B C5B C6B -176.5(7)
K2 O2B C5B C6B -33.5(9)
C18B N2B C6B C5B 67.3(9)
C12B N2B C6B C5B -171.1(7)
K2 N2B C6B C5B -50.2(8)
O2B C5B C6B N2B 57.3(10)
C13B N1B C7B C8B 69.5(9)
C1B N1B C7B C8B -169.6(7)
K2 N1B C7B C8B -49.3(8)
C9B O3B C8B C7B -179.8(7)
K2 O3B C8B C7B -41.5(9)
N1B C7B C8B O3B 64.0(10)
C8B O3B C9B C10B -169.5(7)
K2 O3B C9B C10B 51.7(8)
C11B O4B C10B C9B 179.4(8)
K2 O4B C10B C9B 42.3(8)
O3B C9B C10B O4B -61.5(9)
C10B O4B C11B C12B 172.6(7)
K2 O4B C11B C12B -50.4(9)
C18B N2B C12B C11B -163.8(8)
C6B N2B C12B C11B 74.6(10)
K2 N2B C12B C11B -44.7(10)
O4B C11B C12B N2B 64.9(11)
C7B N1B C13B C14B -163.0(7)
C1B N1B C13B C14B 75.9(8)
K2 N1B C13B C14B -45.5(8)
C15B O5B C14B C13B 179.4(7)
K2 O5B C14B C13B -52.0(7)
N1B C13B C14B O5B 67.7(9)
C14B O5B C15B C16B 179.3(7)
K2 O5B C15B C16B 49.6(8)
C17B O6B C16B C15B -176.6(7)
K2 O6B C16B C15B 47.7(8)
O5B C15B C16B O6B -65.8(9)
C16B O6B C17B C18B 177.6(7)
K2 O6B C17B C18B -47.4(9)
C12B N2B C18B C17B 74.6(9)
C6B N2B C18B C17B -164.1(7)
K2 N2B C18B C17B -46.3(8)
O6B C17B C18B N2B 65.4(10)
O6B K2 N3B C19B -39(4)
O2B K2 N3B C19B -73(3)
O3B K2 N3B C19B 101(3)
O5B K2 N3B C19B 156(3)
O1B K2 N3B C19B -139(3)
O4B K2 N3B C19B 40(3)
N1B K2 N3B C19B 161(3)
N2B K2 N3B C19B -18(3)
K2 N3B C19B C20B -4(4)
N3B C19B C20B N4B 166.7(16)
O5C K3 O1C C2C -69.0(5)
O6C K3 O1C C2C -129.2(5)
O2C K3 O1C C2C 152.4(6)
O3C K3 O1C C2C 28.9(5)
O4C K3 O1C C2C 82.2(6)
N1C K3 O1C C2C -20.2(5)
N2C K3 O1C C2C 159.3(5)
O5C K3 O1C C3C 153.8(5)
O6C K3 O1C C3C 93.6(5)
O2C K3 O1C C3C 15.2(5)
O3C K3 O1C C3C -108.3(5)
O4C K3 O1C C3C -55.0(6)
N1C K3 O1C C3C -157.4(5)
N2C K3 O1C C3C 22.1(6)
O5C K3 O2C C4C -50.7(6)
O1C K3 O2C C4C 18.1(5)
O6C K3 O2C C4C -105.0(5)
O3C K3 O2C C4C 98.2(5)
O4C K3 O2C C4C 157.6(5)
N1C K3 O2C C4C 25.4(5)
N2C K3 O2C C4C -155.0(5)
O5C K3 O2C C5C 83.6(6)
O1C K3 O2C C5C 152.5(6)
O6C K3 O2C C5C 29.4(6)
O3C K3 O2C C5C -127.5(6)
O4C K3 O2C C5C -68.0(6)
N1C K3 O2C C5C 159.8(5)
N2C K3 O2C C5C -20.6(5)
O5C K3 O3C C9C -97.3(5)
O1C K3 O3C C9C 163.3(5)
O6C K3 O3C C9C -42.9(5)
O2C K3 O3C C9C 104.2(5)
O4C K3 O3C C9C 22.7(4)
N1C K3 O3C C9C -148.0(5)
N2C K3 O3C C9C 32.9(5)
O5C K3 O3C C8C 32.6(5)
O1C K3 O3C C8C -66.9(5)
O6C K3 O3C C8C 87.0(5)
O2C K3 O3C C8C -126.0(5)
O4C K3 O3C C8C 152.5(5)
N1C K3 O3C C8C -18.1(5)
N2C K3 O3C C8C 162.8(5)
O5C K3 O4C C11C -137.0(5)
O1C K3 O4C C11C 76.0(5)
O6C K3 O4C C11C -77.6(5)
O2C K3 O4C C11C 20.6(5)
O3C K3 O4C C11C 143.5(5)
N1C K3 O4C C11C 152.8(5)
N2C K3 O4C C11C -26.3(5)
O5C K3 O4C C10C 90.6(5)
O1C K3 O4C C10C -56.4(6)
O6C K3 O4C C10C 150.0(5)
O2C K3 O4C C10C -111.7(5)
O3C K3 O4C C10C 11.1(5)
N1C K3 O4C C10C 20.5(6)
N2C K3 O4C C10C -158.7(6)
O1C K3 O5C C14C 28.0(5)
O6C K3 O5C C14C 150.1(6)
O2C K3 O5C C14C 82.2(6)
O3C K3 O5C C14C -72.1(5)
O4C K3 O5C C14C -130.1(5)
N1C K3 O5C C14C -20.8(5)
N2C K3 O5C C14C 158.8(5)
O1C K3 O5C C15C -109.1(5)
O6C K3 O5C C15C 13.0(5)
O2C K3 O5C C15C -54.9(6)
O3C K3 O5C C15C 150.8(5)
O4C K3 O5C C15C 92.8(6)
N1C K3 O5C C15C -157.9(6)
N2C K3 O5C C15C 21.7(6)
O5C K3 O6C C17C 148.6(6)
O1C K3 O6C C17C -130.5(5)
O2C K3 O6C C17C -72.4(6)
O3C K3 O6C C17C 80.3(6)
O4C K3 O6C C17C 28.6(6)
N1C K3 O6C C17C 157.7(5)
N2C K3 O6C C17C -22.8(5)
O5C K3 O6C C16C 20.9(5)
O1C K3 O6C C16C 101.8(5)
O2C K3 O6C C16C 160.0(5)
O3C K3 O6C C16C -47.3(6)
O4C K3 O6C C16C -99.0(5)
N1C K3 O6C C16C 30.0(6)
N2C K3 O6C C16C -150.4(6)
O5C K3 N1C C13C -11.8(5)
O1C K3 N1C C13C -132.8(5)
O6C K3 N1C C13C -20.9(5)
O2C K3 N1C C13C -140.1(5)
O3C K3 N1C C13C 105.9(5)
O4C K3 N1C C13C 96.7(5)
N2C K3 N1C C13C -169(74)
O5C K3 N1C C1C 109.3(5)
O1C K3 N1C C1C -11.7(4)
O6C K3 N1C C1C 100.1(5)
O2C K3 N1C C1C -19.0(5)
O3C K3 N1C C1C -133.0(5)
O4C K3 N1C C1C -142.2(5)
N2C K3 N1C C1C -48(15)
O5C K3 N1C C7C -132.0(5)
O1C K3 N1C C7C 107.0(5)
O6C K3 N1C C7C -141.1(4)
O2C K3 N1C C7C 99.8(5)
O3C K3 N1C C7C -14.3(4)
O4C K3 N1C C7C -23.5(5)
N2C K3 N1C C7C 70(15)
O5C K3 N2C C18C -18.8(6)
O1C K3 N2C C18C 102.4(5)
O6C K3 N2C C18C -10.0(5)
O2C K3 N2C C18C 109.2(6)
O3C K3 N2C C18C -137.0(5)
O4C K3 N2C C18C -127.0(6)
N1C K3 N2C C18C 139(15)
O5C K3 N2C C12C 101.0(5)
O1C K3 N2C C12C -137.9(5)
O6C K3 N2C C12C 109.8(6)
O2C K3 N2C C12C -131.1(6)
O3C K3 N2C C12C -17.2(6)
O4C K3 N2C C12C -7.2(5)
N1C K3 N2C C12C -101(15)
O5C K3 N2C C6C -139.6(5)
O1C K3 N2C C6C -18.5(6)
O6C K3 N2C C6C -130.9(6)
O2C K3 N2C C6C -11.7(5)
O3C K3 N2C C6C 102.1(5)
O4C K3 N2C C6C 112.1(6)
N1C K3 N2C C6C 18(15)
C13C N1C C1C C2C 162.6(7)
C7C N1C C1C C2C -75.5(8)
K3 N1C C1C C2C 42.5(8)
C3C O1C C2C C1C -171.0(6)
K3 O1C C2C C1C 49.5(8)
N1C C1C C2C O1C -62.5(9)
C2C O1C C3C C4C 173.7(6)
K3 O1C C3C C4C -46.0(7)
C5C O2C C4C C3C 174.0(7)
K3 O2C C4C C3C -49.2(7)
O1C C3C C4C O2C 63.2(8)
C4C O2C C5C C6C -173.3(7)
K3 O2C C5C C6C 51.4(8)
O2C C5C C6C N2C -64.1(10)
C18C N2C C6C C5C -76.9(9)
C12C N2C C6C C5C 162.8(8)
K3 N2C C6C C5C 42.9(9)
C13C N1C C7C C8C -72.7(8)
C1C N1C C7C C8C 165.4(6)
K3 N1C C7C C8C 46.7(7)
C9C O3C C8C C7C -178.7(6)
K3 O3C C8C C7C 49.6(7)
N1C C7C C8C O3C -67.1(8)
C8C O3C C9C C10C 173.9(6)
K3 O3C C9C C10C -53.6(7)
C11C O4C C10C C9C -174.3(7)
K3 O4C C10C C9C -41.5(7)
O3C C9C C10C O4C 62.8(8)
C10C O4C C11C C12C -166.6(7)
K3 O4C C11C C12C 58.2(8)
C18C N2C C12C C11C 158.4(8)
C6C N2C C12C C11C -80.8(9)
K3 N2C C12C C11C 39.2(9)
O4C C11C C12C N2C -67.9(10)
C1C N1C C13C C14C -77.5(9)
C7C N1C C13C C14C 161.3(7)
K3 N1C C13C C14C 42.7(8)
C15C O5C C14C C13C -170.4(7)
K3 O5C C14C C13C 51.0(8)
N1C C13C C14C O5C -63.8(9)
C14C O5C C15C C16C 175.7(7)
K3 O5C C15C C16C -44.7(8)
C17C O6C C16C C15C 177.5(7)
K3 O6C C16C C15C -52.6(8)
O5C C15C C16C O6C 65.5(9)
C16C O6C C17C C18C -177.3(7)
K3 O6C C17C C18C 54.1(8)
C12C N2C C18C C17C -77.5(9)
C6C N2C C18C C17C 162.7(7)
K3 N2C C18C C17C 42.3(9)
O6C C17C C18C N2C -66.9(10)
O3D K4 O1D C3D -107.0(6)
O2D K4 O1D C3D 16.9(6)
O6D K4 O1D C3D 98.7(6)
O5D K4 O1D C3D 157.6(6)
O4D K4 O1D C3D -50.8(7)
N1D K4 O1D C3D -150.9(7)
N2D K4 O1D C3D 28.7(7)
O3D K4 O1D C2D 22.2(7)
O2D K4 O1D C2D 146.2(7)
O6D K4 O1D C2D -132.1(6)
O5D K4 O1D C2D -73.1(6)
O4D K4 O1D C2D 78.4(7)
N1D K4 O1D C2D -21.7(6)
N2D K4 O1D C2D 157.9(6)
O3D K4 O2D C5D -119.9(6)
O6D K4 O2D C5D 37.8(7)
O5D K4 O2D C5D 90.6(7)
O1D K4 O2D C5D 154.3(7)
O4D K4 O2D C5D -58.1(7)
N1D K4 O2D C5D 166.4(6)
N2D K4 O2D C5D -14.1(6)
O3D K4 O2D C4D 103.3(6)
O6D K4 O2D C4D -99.0(6)
O5D K4 O2D C4D -46.2(7)
O1D K4 O2D C4D 17.5(6)
O4D K4 O2D C4D 165.0(6)
N1D K4 O2D C4D 29.6(7)
N2D K4 O2D C4D -150.9(7)
O2D K4 O3D C9D 102.6(6)
O6D K4 O3D C9D -46.3(7)
O5D K4 O3D C9D -98.4(6)
O1D K4 O3D C9D 166.1(6)
O4D K4 O3D C9D 19.0(6)
N1D K4 O3D C9D -150.7(7)
N2D K4 O3D C9D 29.2(7)
O2D K4 O3D C8D -115.5(6)
O6D K4 O3D C8D 95.6(6)
O5D K4 O3D C8D 43.5(6)
O1D K4 O3D C8D -52.0(6)
O4D K4 O3D C8D 160.9(7)
N1D K4 O3D C8D -8.8(6)
N2D K4 O3D C8D 171.2(6)
O3D K4 O4D C10D 15.4(5)
O2D K4 O4D C10D -109.2(6)
O6D K4 O4D C10D 153.7(6)
O5D K4 O4D C10D 94.7(6)
O1D K4 O4D C10D -53.5(7)
N1D K4 O4D C10D 25.8(6)
N2D K4 O4D C10D -154.2(6)
O3D K4 O4D C11D 145.8(6)
O2D K4 O4D C11D 21.2(6)
O6D K4 O4D C11D -75.9(5)
O5D K4 O4D C11D -134.9(5)
O1D K4 O4D C11D 76.9(6)
N1D K4 O4D C11D 156.2(5)
N2D K4 O4D C11D -23.8(5)
O3D K4 O5D C15D 156.1(5)
O2D K4 O5D C15D -48.2(6)
O6D K4 O5D C15D 17.6(5)
O1D K4 O5D C15D -99.8(5)
O4D K4 O5D C15D 97.6(5)
N1D K4 O5D C15D -151.0(6)
N2D K4 O5D C15D 29.5(6)
O3D K4 O5D C14D -69.4(6)
O2D K4 O5D C14D 86.3(6)
O6D K4 O5D C14D 152.1(6)
O1D K4 O5D C14D 34.7(6)
O4D K4 O5D C14D -127.9(5)
N1D K4 O5D C14D -16.6(5)
N2D K4 O5D C14D 164.0(5)
O3D K4 O6D C16D -48.1(6)
O2D K4 O6D C16D 156.7(5)
O5D K4 O6D C16D 17.0(5)
O1D K4 O6D C16D 96.6(5)
O4D K4 O6D C16D -100.2(5)
N1D K4 O6D C16D 28.2(6)
N2D K4 O6D C16D -151.2(6)
O3D K4 O6D C17D 84.2(5)
O2D K4 O6D C17D -71.0(5)
O5D K4 O6D C17D 149.3(6)
O1D K4 O6D C17D -131.2(5)
O4D K4 O6D C17D 32.1(5)
N1D K4 O6D C17D 160.5(5)
N2D K4 O6D C17D -19.0(5)
O3D K4 N1D C1D -140.4(7)
O2D K4 N1D C1D -23.0(7)
O6D K4 N1D C1D 93.7(6)
O5D K4 N1D C1D 105.0(6)
O1D K4 N1D C1D -10.8(6)
O4D K4 N1D C1D -150.7(6)
N2D K4 N1D C1D -148(26)
O3D K4 N1D C7D -20.2(5)
O2D K4 N1D C7D 97.2(6)
O6D K4 N1D C7D -146.0(5)
O5D K4 N1D C7D -134.7(6)
O1D K4 N1D C7D 109.4(6)
O4D K4 N1D C7D -30.5(6)
N2D K4 N1D C7D -28(27)
O3D K4 N1D C13D 98.7(6)
O2D K4 N1D C13D -143.9(5)
O6D K4 N1D C13D -27.2(6)
O5D K4 N1D C13D -15.9(5)
O1D K4 N1D C13D -131.7(6)
O4D K4 N1D C13D 88.4(6)
N2D K4 N1D C13D 91(26)
O3D K4 N2D C18D -139.6(5)
O2D K4 N2D C18D 102.7(5)
O6D K4 N2D C18D -13.5(5)
O5D K4 N2D C18D -25.3(6)
O1D K4 N2D C18D 91.0(5)
O4D K4 N2D C18D -129.3(5)
N1D K4 N2D C18D -132(26)
O3D K4 N2D C6D 100.8(5)
O2D K4 N2D C6D -16.8(5)
O6D K4 N2D C6D -133.1(5)
O5D K4 N2D C6D -144.9(5)
O1D K4 N2D C6D -28.6(6)
O4D K4 N2D C6D 111.1(5)
N1D K4 N2D C6D 108(26)
O3D K4 N2D C12D -19.0(6)
O2D K4 N2D C12D -136.6(6)
O6D K4 N2D C12D 107.1(5)
O5D K4 N2D C12D 95.3(5)
O1D K4 N2D C12D -148.4(5)
O4D K4 N2D C12D -8.7(5)
N1D K4 N2D C12D -11(27)
C7D N1D C1D C2D -76.4(10)
C13D N1D C1D C2D 162.6(8)
K4 N1D C1D C2D 41.7(9)
C3D O1D C2D C1D -177.5(8)
K4 O1D C2D C1D 52.5(9)
N1D C1D C2D O1D -64.1(11)
C2D O1D C3D C4D -179.3(8)
K4 O1D C3D C4D -47.9(9)
C5D O2D C4D C3D 169.5(8)
K4 O2D C4D C3D -49.5(9)
O1D C3D C4D O2D 65.5(10)
C4D O2D C5D C6D -178.1(8)
K4 O2D C5D C6D 43.0(10)
C18D N2D C6D C5D -70.1(9)
C12D N2D C6D C5D 168.1(7)
K4 N2D C6D C5D 47.4(8)
O2D C5D C6D N2D -62.8(10)
C1D N1D C7D C8D 171.6(8)
C13D N1D C7D C8D -68.1(10)
K4 N1D C7D C8D 50.0(9)
C9D O3D C8D C7D -179.5(8)
K4 O3D C8D C7D 37.0(10)
N1D C7D C8D O3D -60.2(11)
C8D O3D C9D C10D 162.8(8)
K4 O3D C9D C10D -51.5(9)
C11D O4D C10D C9D -179.3(8)
K4 O4D C10D C9D -46.3(9)
O3D C9D C10D O4D 65.3(10)
C10D O4D C11D C12D -174.6(7)
K4 O4D C11D C12D 54.0(8)
C18D N2D C12D C11D 159.3(7)
C6D N2D C12D C11D -78.0(8)
K4 N2D C12D C11D 39.5(8)
O4D C11D C12D N2D -63.3(9)
C1D N1D C13D C14D -74.8(9)
C7D N1D C13D C14D 164.4(8)
K4 N1D C13D C14D 48.0(8)
C15D O5D C14D C13D -177.6(7)
K4 O5D C14D C13D 47.0(9)
N1D C13D C14D O5D -64.3(10)
C14D O5D C15D C16D 172.9(7)
K4 O5D C15D C16D -49.2(8)
C17D O6D C16D C15D 175.9(7)
K4 O6D C16D C15D -48.3(8)
O5D C15D C16D O6D 65.4(9)
C16D O6D C17D C18D -175.4(7)
K4 O6D C17D C18D 49.8(8)
C6D N2D C18D C17D 161.2(7)
C12D N2D C18D C17D -76.9(8)
K4 N2D C18D C17D 44.8(8)
O6D C17D C18D N2D -65.2(9)
O2E K5 O1E C2E -149.1(6)
O4E K5 O1E C2E 132.0(5)
O5E K5 O1E C2E -22.7(6)
O6E K5 O1E C2E -78.9(6)
O3E K5 O1E C2E 72.8(6)
N2E K5 O1E C2E -155.2(6)
N1E K5 O1E C2E 24.1(5)
O2E K5 O1E C3E -17.9(5)
O4E K5 O1E C3E -96.8(6)
O5E K5 O1E C3E 108.5(6)
O6E K5 O1E C3E 52.3(7)
O3E K5 O1E C3E -155.9(5)
N2E K5 O1E C3E -23.9(6)
N1E K5 O1E C3E 155.4(6)
O4E K5 O2E C4E 108.7(7)
O5E K5 O2E C4E -94.5(6)
O1E K5 O2E C4E -15.3(6)
O6E K5 O2E C4E -155.5(6)
O3E K5 O2E C4E 53.3(8)
N2E K5 O2E C4E 158.7(7)
N1E K5 O2E C4E -21.9(7)
O4E K5 O2E C5E -25.9(6)
O5E K5 O2E C5E 130.9(6)
O1E K5 O2E C5E -149.9(7)
O6E K5 O2E C5E 69.9(6)
O3E K5 O2E C5E -81.3(7)
N2E K5 O2E C5E 24.1(6)
N1E K5 O2E C5E -156.5(6)
O2E K5 O3E C9E 51.9(7)
O4E K5 O3E C9E -18.0(5)
O5E K5 O3E C9E -153.7(6)
O1E K5 O3E C9E 106.2(6)
O6E K5 O3E C9E -95.1(6)
N2E K5 O3E C9E -25.2(6)
N1E K5 O3E C9E 154.4(6)
O2E K5 O3E C8E -77.1(6)
O4E K5 O3E C8E -146.9(6)
O5E K5 O3E C8E 77.4(5)
O1E K5 O3E C8E -22.7(6)
O6E K5 O3E C8E 135.9(5)
N2E K5 O3E C8E -154.1(5)
N1E K5 O3E C8E 25.5(5)
O2E K5 O4E C10E -154.5(6)
O5E K5 O4E C10E 50.5(7)
O1E K5 O4E C10E -95.5(6)
O6E K5 O4E C10E 104.7(6)
O3E K5 O4E C10E -16.9(6)
N2E K5 O4E C10E 156.0(7)
N1E K5 O4E C10E -24.5(7)
O2E K5 O4E C11E 71.4(7)
O5E K5 O4E C11E -83.6(7)
O1E K5 O4E C11E 130.3(7)
O6E K5 O4E C11E -29.5(7)
O3E K5 O4E C11E -151.1(7)
N2E K5 O4E C11E 21.8(7)
N1E K5 O4E C11E -158.7(7)
O2E K5 O5E C14E 126.0(6)
O4E K5 O5E C14E -85.2(7)
O1E K5 O5E C14E 66.5(6)
O6E K5 O5E C14E -153.2(7)
O3E K5 O5E C14E -31.7(6)
N2E K5 O5E C14E -161.0(6)
N1E K5 O5E C14E 20.1(6)
O2E K5 O5E C15E -103.5(7)
O4E K5 O5E C15E 45.3(7)
O1E K5 O5E C15E -163.0(7)
O6E K5 O5E C15E -22.7(7)
O3E K5 O5E C15E 98.8(7)
N2E K5 O5E C15E -30.5(7)
N1E K5 O5E C15E 150.6(7)
O2E K5 O6E C16E 114.3(7)
O4E K5 O6E C16E -147.0(7)
O5E K5 O6E C16E -11.6(7)
O1E K5 O6E C16E 58.5(8)
O3E K5 O6E C16E -88.9(7)
N2E K5 O6E C16E 160.6(8)
N1E K5 O6E C16E -18.3(7)
O2E K5 O6E C17E -17.1(7)
O4E K5 O6E C17E 81.6(7)
O5E K5 O6E C17E -142.9(8)
O1E K5 O6E C17E -72.9(8)
O3E K5 O6E C17E 139.7(7)
N2E K5 O6E C17E 29.2(7)
N1E K5 O6E C17E -149.7(7)
O2E K5 N1E C1E 15.5(6)
O4E K5 N1E C1E -104.3(6)
O5E K5 N1E C1E 132.8(6)
O1E K5 N1E C1E 8.8(5)
O6E K5 N1E C1E 139.6(5)
O3E K5 N1E C1E -111.9(6)
N2E K5 N1E C1E 48(15)
O2E K5 N1E C13E -104.5(6)
O4E K5 N1E C13E 135.7(6)
O5E K5 N1E C13E 12.8(5)
O1E K5 N1E C13E -111.2(6)
O6E K5 N1E C13E 19.5(6)
O3E K5 N1E C13E 128.1(6)
N2E K5 N1E C13E -72(15)
O2E K5 N1E C7E 135.7(5)
O4E K5 N1E C7E 16.0(6)
O5E K5 N1E C7E -106.9(6)
O1E K5 N1E C7E 129.1(6)
O6E K5 N1E C7E -100.2(6)
O3E K5 N1E C7E 8.4(5)
N2E K5 N1E C7E 169(15)
O2E K5 N2E C6E 9.4(7)
O4E K5 N2E C6E 129.1(8)
O5E K5 N2E C6E -107.6(7)
O1E K5 N2E C6E 15.4(8)
O6E K5 N2E C6E -115.5(8)
O3E K5 N2E C6E 136.3(7)
N1E K5 N2E C6E -24(15)
O2E K5 N2E C12E -109.1(7)
O4E K5 N2E C12E 10.6(7)
O5E K5 N2E C12E 133.8(7)
O1E K5 N2E C12E -103.1(7)
O6E K5 N2E C12E 126.0(8)
O3E K5 N2E C12E 17.8(8)
N1E K5 N2E C12E -142(15)
O2E K5 N2E C18E 129.7(8)
O4E K5 N2E C18E -110.6(8)
O5E K5 N2E C18E 12.6(8)
O1E K5 N2E C18E 135.7(7)
O6E K5 N2E C18E 4.7(7)
O3E K5 N2E C18E -103.4(7)
N1E K5 N2E C18E 97(15)
C13E N1E C1E C2E 78.6(10)
C7E N1E C1E C2E -160.6(8)
K5 N1E C1E C2E -40.2(9)
C3E O1E C2E C1E 172.7(7)
K5 O1E C2E C1E -54.7(8)
N1E C1E C2E O1E 64.2(11)
C2E O1E C3E C4E -176.6(8)
K5 O1E C3E C4E 49.0(9)
C5E O2E C4E C3E -176.0(8)
K5 O2E C4E C3E 46.9(9)
O1E C3E C4E O2E -64.0(10)
C4E O2E C5E C6E 167.5(9)
K5 O2E C5E C6E -55.7(10)
C12E N2E C6E C5E 77.4(13)
C18E N2E C6E C5E -161.3(11)
K5 N2E C6E C5E -40.5(13)
O2E C5E C6E N2E 64.9(14)
C1E N1E C7E C8E 80.2(9)
C13E N1E C7E C8E -158.9(8)
K5 N1E C7E C8E -40.4(8)
C9E O3E C8E C7E 172.6(7)
K5 O3E C8E C7E -58.2(8)
N1E C7E C8E O3E 67.7(9)
C8E O3E C9E C10E -179.2(7)
K5 O3E C9E C10E 50.4(8)
C11E O4E C10E C9E -173.8(9)
K5 O4E C10E C9E 49.5(10)
O3E C9E C10E O4E -67.6(10)
C10E O4E C11E C12E 172.0(10)
K5 O4E C11E C12E -52.4(12)
C6E N2E C12E C11E -161.1(9)
C18E N2E C12E C11E 78.6(11)
K5 N2E C12E C11E -42.1(11)
O4E C11E C12E N2E 64.9(13)
C1E N1E C13E C14E -164.1(8)
C7E N1E C13E C14E 75.4(10)
K5 N1E C13E C14E -44.1(9)
C15E O5E C14E C13E 178.3(8)
K5 O5E C14E C13E -50.6(9)
N1E C13E C14E O5E 64.8(11)
C14E O5E C15E C16E -170.1(8)
K5 O5E C15E C16E 55.4(10)
C17E O6E C16E C15E 175.4(8)
K5 O6E C16E C15E 43.6(10)
O5E C15E C16E O6E -67.0(11)
C16E O6E C17E C18E 164.9(8)
K5 O6E C17E C18E -62.6(9)
O6E C17E C18E N2E 68.1(11)
C6E N2E C18E C17E 83.0(12)
C12E N2E C18E C17E -157.0(9)
K5 N2E C18E C17E -37.6(11)
O2F K6 O1F C2F -146.0(10)
O6F K6 O1F C2F -75.2(12)
O3F K6 O1F C2F 75.4(10)
O5F K6 O1F C2F -20.7(10)
O4F K6 O1F C2F 133.7(10)
N1F K6 O1F C2F 23.1(9)
N2F K6 O1F C2F -156.8(10)
C4F K6 O1F C2F -154.1(11)
O2F K6 O1F C3F -13.4(10)
O6F K6 O1F C3F 57.3(13)
O3F K6 O1F C3F -152.0(11)
O5F K6 O1F C3F 111.8(11)
O4F K6 O1F C3F -93.7(11)
N1F K6 O1F C3F 155.7(11)
N2F K6 O1F C3F -24.2(12)
C4F K6 O1F C3F -21.5(10)
O1F K6 O2F C4F -17.2(8)
O6F K6 O2F C4F -164.3(9)
O3F K6 O2F C4F 50.3(10)
O5F K6 O2F C4F -103.3(9)
O4F K6 O2F C4F 99.6(9)
N1F K6 O2F C4F -28.8(10)
N2F K6 O2F C4F 152.0(10)
O1F K6 O2F C5F -156.9(10)
O6F K6 O2F C5F 56.1(9)
O3F K6 O2F C5F -89.4(10)
O5F K6 O2F C5F 117.1(9)
O4F K6 O2F C5F -40.0(9)
N1F K6 O2F C5F -168.4(8)
N2F K6 O2F C5F 12.4(9)
C4F K6 O2F C5F -139.6(14)
O2F K6 O3F C9F 47.3(7)
O1F K6 O3F C9F 101.9(6)
O6F K6 O3F C9F -95.6(6)
O5F K6 O3F C9F -153.5(6)
O4F K6 O3F C9F -14.6(6)
N1F K6 O3F C9F 155.5(7)
N2F K6 O3F C9F -27.6(8)
C4F K6 O3F C9F 64.4(7)
O2F K6 O3F C8F -87.4(7)
O1F K6 O3F C8F -32.8(7)
O6F K6 O3F C8F 129.7(7)
O5F K6 O3F C8F 71.8(7)
O4F K6 O3F C8F -149.3(7)
N1F K6 O3F C8F 20.8(6)
N2F K6 O3F C8F -162.3(8)
C4F K6 O3F C8F -70.3(7)
O2F K6 O4F C10F -159.0(8)
O1F K6 O4F C10F -98.7(8)
O6F K6 O4F C10F 97.1(8)
O3F K6 O4F C10F -18.0(7)
O5F K6 O4F C10F 46.2(9)
N1F K6 O4F C10F -27.9(8)
N2F K6 O4F C10F 148.8(10)
C4F K6 O4F C10F -139.9(8)
O2F K6 O4F C11F 72.6(11)
O1F K6 O4F C11F 132.9(11)
O6F K6 O4F C11F -31.3(11)
O3F K6 O4F C11F -146.4(11)
O5F K6 O4F C11F -82.2(11)
N1F K6 O4F C11F -156.2(11)
N2F K6 O4F C11F 20.5(12)
C4F K6 O4F C11F 91.7(11)
O2F K6 O5F C15F -102.1(11)
O1F K6 O5F C15F -166.7(11)
O6F K6 O5F C15F -18.9(11)
O3F K6 O5F C15F 96.5(11)
O4F K6 O5F C15F 45.6(12)
N1F K6 O5F C15F 148.1(11)
N2F K6 O5F C15F -29.4(11)
C4F K6 O5F C15F -126.5(11)
O2F K6 O5F C14F 124.7(9)
O1F K6 O5F C14F 60.1(9)
O6F K6 O5F C14F -152.1(10)
O3F K6 O5F C14F -36.8(9)
O4F K6 O5F C14F -87.6(9)
N1F K6 O5F C14F 14.9(8)
N2F K6 O5F C14F -162.6(9)
C4F K6 O5F C14F 100.2(9)
O2F K6 O6F C17F -13.7(11)
O1F K6 O6F C17F -72.3(13)
O3F K6 O6F C17F 140.0(10)
O5F K6 O6F C17F -139.5(11)
O4F K6 O6F C17F 81.7(11)
N1F K6 O6F C17F -152.2(10)
N2F K6 O6F C17F 29.8(10)
C4F K6 O6F C17F -19.8(12)
O2F K6 O6F C16F 112.4(13)
O1F K6 O6F C16F 53.9(16)
O3F K6 O6F C16F -93.8(13)
O5F K6 O6F C16F -13.4(12)
O4F K6 O6F C16F -152.1(13)
N1F K6 O6F C16F -26.0(13)
N2F K6 O6F C16F 156.0(13)
C4F K6 O6F C16F 106.4(13)
O2F K6 N1F C13F -98.8(9)
O1F K6 N1F C13F -110.3(9)
O6F K6 N1F C13F 31.1(9)
O3F K6 N1F C13F 134.6(9)
O5F K6 N1F C13F 18.6(8)
O4F K6 N1F C13F 144.4(8)
N2F K6 N1F C13F 67(6)
C4F K6 N1F C13F -108.3(8)
O2F K6 N1F C7F 138.6(7)
O1F K6 N1F C7F 127.1(9)
O6F K6 N1F C7F -91.5(8)
O3F K6 N1F C7F 12.0(7)
O5F K6 N1F C7F -104.0(8)
O4F K6 N1F C7F 21.8(9)
N2F K6 N1F C7F -55(7)
C4F K6 N1F C7F 129.1(8)
O2F K6 N1F C1F 18.9(10)
O1F K6 N1F C1F 7.5(8)
O6F K6 N1F C1F 148.9(9)
O3F K6 N1F C1F -107.6(9)
O5F K6 N1F C1F 136.3(9)
O4F K6 N1F C1F -97.9(9)
N2F K6 N1F C1F -175(6)
C4F K6 N1F C1F 9.5(9)
O2F K6 N2F C6F 19.4(15)
O1F K6 N2F C6F 30.3(17)
O6F K6 N2F C6F -110.0(16)
O3F K6 N2F C6F 147.0(14)
O5F K6 N2F C6F -99.7(16)
O4F K6 N2F C6F 134.1(17)
N1F K6 N2F C6F -147(6)
C4F K6 N2F C6F 28.5(15)
O2F K6 N2F C12F -101.5(17)
O1F K6 N2F C12F -90.6(15)
O6F K6 N2F C12F 129.1(16)
O3F K6 N2F C12F 26.1(17)
O5F K6 N2F C12F 139.4(15)
O4F K6 N2F C12F 13.3(14)
N1F K6 N2F C12F 92(7)
C4F K6 N2F C12F -92.4(16)
O2F K6 N2F C18F 130.8(12)
O1F K6 N2F C18F 141.8(12)
O6F K6 N2F C18F 1.4(12)
O3F K6 N2F C18F -101.6(12)
O5F K6 N2F C18F 11.7(13)
O4F K6 N2F C18F -114.4(13)
N1F K6 N2F C18F -36(7)
C4F K6 N2F C18F 139.9(12)
C13F N1F C1F C2F 84.3(18)
C7F N1F C1F C2F -153.8(15)
K6 N1F C1F C2F -34.6(18)
C3F O1F C2F C1F 175.6(14)
K6 O1F C2F C1F -52.2(18)
N1F C1F C2F O1F 60(2)
C2F O1F C3F C4F 173.3(14)
K6 O1F C3F C4F 39.3(15)
C5F O2F C4F C3F -171.0(9)
K6 O2F C4F C3F 48.5(12)
C5F O2F C4F K6 140.5(11)
O1F C3F C4F O2F -61.0(15)
O1F C3F C4F K6 -28.0(10)
O1F K6 C4F O2F 157.7(10)
O6F K6 C4F O2F 18.1(10)
O3F K6 C4F O2F -140.3(8)
O5F K6 C4F O2F 92.0(10)
O4F K6 C4F O2F -82.3(9)
N1F K6 C4F O2F 155.1(8)
N2F K6 C4F O2F -24.6(9)
O2F K6 C4F C3F -137.5(13)
O1F K6 C4F C3F 20.3(7)
O6F K6 C4F C3F -119.4(8)
O3F K6 C4F C3F 82.2(8)
O5F K6 C4F C3F -45.5(9)
O4F K6 C4F C3F 140.3(8)
N1F K6 C4F C3F 17.7(8)
N2F K6 C4F C3F -162.1(8)
C4F O2F C5F C6F 177.9(11)
K6 O2F C5F C6F -42.7(13)
C12F N2F C6F C5F 68(2)
C18F N2F C6F C5F -161.3(15)
K6 N2F C6F C5F -50.7(17)
O2F C5F C6F N2F 65.1(17)
C13F N1F C7F C8F -165.4(10)
C1F N1F C7F C8F 75.0(13)
K6 N1F C7F C8F -44.0(11)
C9F O3F C8F C7F 170.4(8)
K6 O3F C8F C7F -52.1(8)
N1F C7F C8F O3F 66.2(11)
C8F O3F C9F C10F -179.3(8)
K6 O3F C9F C10F 43.8(9)
C11F O4F C10F C9F 179.1(11)
K6 O4F C10F C9F 47.0(10)
O3F C9F C10F O4F -60.3(11)
C10F O4F C11F C12F 176.1(14)
K6 O4F C11F C12F -52.2(19)
C6F N2F C12F C11F -166(2)
C18F N2F C12F C11F 72(2)
K6 N2F C12F C11F -46(2)
O4F C11F C12F N2F 68(3)
C7F N1F C13F C14F 69.5(12)
C1F N1F C13F C14F -169.8(10)
K6 N1F C13F C14F -51.5(11)
C15F O5F C14F C13F -179.1(11)
K6 O5F C14F C13F -45.7(12)
N1F C13F C14F O5F 66.9(12)
C14F O5F C15F C16F -171.7(13)
K6 O5F C15F C16F 52.9(15)
O5F C15F C16F O6F -64.7(19)
C17F O6F C16F C15F 176.6(16)
K6 O6F C16F C15F 44.1(19)
C16F O6F C17F C18F 169.4(19)
K6 O6F C17F C18F -59(2)
O6F C17F C18F N2F 62(3)
C6F N2F C18F C17F 82(2)
C12F N2F C18F C17F -152.3(19)
K6 N2F C18F C17F -32(2)
N1S C1S C2S N2S 167.4(13)
